data_7125057
loop_
_publ_author_name
'Wang, Shitao'
'Sawada, Tomohisa'
'Fujita, Makoto'

_publ_section_title
;
 Capsule-bowl conversion triggered by a guest reaction.
;
_journal_issue 78
_journal_name_full 'Chemical communications (Cambridge, England)'
_journal_page_first 11653
_journal_page_last 11656
_journal_paper_doi 10.1039/c6cc06551a
_journal_volume 52
_journal_year 2016
_chemical_formula_sum 'C176 H532 N135 O209 Pd20'
_chemical_formula_weight 10013.33
_chemical_name_systematic 'M20L8 octahedral capsule'
_space_group_crystal_system triclinic
_space_group_IT_number 2
_space_group_name_Hall '-P 1'
_space_group_name_H-M_alt 'P -1'
_atom_sites_solution_hydrogens geom
_audit_creation_method SHELXL-2014/7
_audit_update_record
;
2016-08-08 deposited with the CCDC.
2016-08-24 downloaded from the CCDC.
;
_cell_angle_alpha 71.625(3)
_cell_angle_beta 74.386(3)
_cell_angle_gamma 67.204(3)
_cell_formula_units_Z 2
_cell_length_a 25.125(7)
_cell_length_b 25.841(9)
_cell_length_c 36.446(9)
_cell_measurement_reflns_used 9053
_cell_measurement_temperature 90(2)
_cell_measurement_theta_max 27.136
_cell_measurement_theta_min 2.290
_cell_volume 20408(10)
_computing_cell_refinement 'Bruker SAINT'
_computing_data_collection 'Bruker APEX-II'
_computing_data_reduction 'Bruker SAINT'
_computing_molecular_graphics 'Bruker XP'
_computing_structure_refinement 'SHELXL-2014/7 (Sheldrick, 2014)'
_diffrn_ambient_temperature 90(2)
_diffrn_measured_fraction_theta_full 0.989
_diffrn_measured_fraction_theta_max 0.869
_diffrn_measurement_device_type 'omega scan'
_diffrn_radiation_type MoK\a
_diffrn_radiation_wavelength 0.71073
_diffrn_reflns_av_R_equivalents 0.0641
_diffrn_reflns_av_unetI/netI 0.1021
_diffrn_reflns_Laue_measured_fraction_full 0.989
_diffrn_reflns_Laue_measured_fraction_max 0.869
_diffrn_reflns_limit_h_max 33
_diffrn_reflns_limit_h_min -32
_diffrn_reflns_limit_k_max 33
_diffrn_reflns_limit_k_min -34
_diffrn_reflns_limit_l_max 46
_diffrn_reflns_limit_l_min -48
_diffrn_reflns_number 218154
_diffrn_reflns_point_group_measured_fraction_full 0.989
_diffrn_reflns_point_group_measured_fraction_max 0.869
_diffrn_reflns_theta_full 25.242
_diffrn_reflns_theta_max 28.637
_diffrn_reflns_theta_min 1.273
_diffrn_source 'fine-focus rotating anode'
_exptl_absorpt_coefficient_mu 0.970
_exptl_absorpt_process_details SADABS
_exptl_crystal_colour yellow
_exptl_crystal_density_diffrn 1.630
_exptl_crystal_description block
_exptl_crystal_F_000 10250
_exptl_crystal_recrystallization_method 'Re-crystallisation from solvent: water, methanol'
_exptl_crystal_size_max 0.180
_exptl_crystal_size_mid 0.150
_exptl_crystal_size_min 0.150
_refine_diff_density_max 5.379
_refine_diff_density_min -2.194
_refine_diff_density_rms 0.302
_refine_ls_extinction_method none
_refine_ls_goodness_of_fit_ref 1.147
_refine_ls_hydrogen_treatment constr
_refine_ls_matrix_type full
_refine_ls_number_parameters 3689
_refine_ls_number_reflns 91080
_refine_ls_number_restraints 498
_refine_ls_restrained_S_all 1.145
_refine_ls_R_factor_all 0.1861
_refine_ls_R_factor_gt 0.1457
_refine_ls_shift/su_max 0.031
_refine_ls_shift/su_mean 0.000
_refine_ls_structure_factor_coef Fsqd
_refine_ls_weighting_details 'w=1/[\s^2^(Fo^2^)+(0.1398P)^2^+735.4786P] where P=(Fo^2^+2Fc^2^)/3'
_refine_ls_weighting_scheme calc
_refine_ls_wR_factor_gt 0.3654
_refine_ls_wR_factor_ref 0.3887
_reflns_Friedel_coverage 0.000
_reflns_number_gt 62724
_reflns_number_total 91080
_reflns_threshold_expression 'I > 2\s(I)'
_cod_data_source_file c6cc06551a2.cif
_cod_data_source_block wang52
_cod_database_code 7125057
_shelx_shelxl_version_number 2014/7
_shelx_space_group_comment
;
The symmetry employed for this shelxl refinement is uniquely defined
by the following loop, which should always be used as a source of
symmetry information in preference to the above space-group names.
They are only intended as comments.
;
_shelx_estimated_absorpt_t_min 0.845
_shelx_estimated_absorpt_t_max 0.868

loop_
_space_group_symop_operation_xyz
'x, y, z'
'-x, -y, -z'

loop_
_atom_site_label
_atom_site_type_symbol
_atom_site_fract_x
_atom_site_fract_y
_atom_site_fract_z
_atom_site_U_iso_or_equiv
_atom_site_adp_type
_atom_site_occupancy
_atom_site_site_symmetry_order
_atom_site_calc_flag
_atom_site_refinement_flags_posn
_atom_site_refinement_flags_adp
_atom_site_refinement_flags_occupancy
_atom_site_disorder_assembly
_atom_site_disorder_group
Pd1 Pd 0.69044(5) 0.07830(4) 0.49289(3) 0.0228(2) Uani 1 1 d . . . . .
Pd2 Pd 0.81166(5) 0.66834(5) 0.52021(4) 0.0261(2) Uani 1 1 d . . . . .
Pd3 Pd 0.82484(4) 0.46870(5) 0.64395(3) 0.0242(2) Uani 1 1 d . . . . .
Pd4 Pd 0.60341(5) 0.57581(5) 0.73503(3) 0.0244(2) Uani 1 1 d . . . . .
Pd5 Pd 0.59605(5) 0.78398(5) 0.61074(3) 0.0245(2) Uani 1 1 d . . . . .
Pd6 Pd 0.83891(5) 0.97975(5) 0.28705(3) 0.0260(2) Uani 1 1 d . . . . .
Pd7 Pd 0.86932(5) 0.19061(5) 0.42919(4) 0.0292(3) Uani 1 1 d . . . . .
Pd8 Pd 0.17398(5) 0.33825(5) 0.67111(3) 0.0276(2) Uani 1 1 d . . . . .
Pd9 Pd 1.19013(5) 0.77724(5) -0.21339(3) 0.0266(2) Uani 1 1 d . . . . .
Pd10 Pd 0.65449(5) 0.09609(5) 0.65283(3) 0.0254(2) Uani 1 1 d . . . . .
Pd11 Pd 0.38613(5) 0.46831(5) 0.79886(3) 0.0277(2) Uani 1 1 d . . . . .
Pd12 Pd 0.63966(5) 1.03762(5) 0.20910(4) 0.0303(3) Uani 1 1 d . . . . .
Pd13 Pd 0.64056(5) 1.26821(6) 0.11586(4) 0.0322(3) Uani 1 1 d . . . . .
Pd14 Pd 0.88284(5) 0.62835(5) 0.07719(4) 0.0340(3) Uani 1 1 d . . . . .
Pd15 Pd 0.85355(5) 0.17985(5) 0.59478(4) 0.0352(3) Uani 1 1 d . . . . .
Pd16 Pd 0.66521(5) 0.81910(6) 0.08612(4) 0.0318(3) Uani 1 1 d . . . . .
Pd17 Pd 0.67991(5) 1.18074(6) -0.17318(4) 0.0380(3) Uani 1 1 d . . . . .
Pd18 Pd 0.68565(5) 0.89663(6) -0.07969(4) 0.0318(3) Uani 1 1 d . . . . .
Pd19 Pd 0.89955(5) 0.70522(6) -0.09426(4) 0.0351(3) Uani 1 1 d . . . . .
Pd20 Pd 1.10752(5) 0.58965(6) 0.16424(4) 0.0350(3) Uani 1 1 d . . . . .
C1A C 0.4006(7) 0.3621(7) 0.7759(4) 0.030(3) Uani 1 1 d . . . . .
H1AA H 0.3634 0.3648 0.7920 0.036 Uiso 1 1 calc R U . . .
C2A C 0.4285(7) 0.3175(7) 0.7566(4) 0.032(3) Uani 1 1 d . . . . .
H2AA H 0.4106 0.2894 0.7607 0.038 Uiso 1 1 calc R U . . .
C3A C 0.4804(7) 0.3130(7) 0.7324(5) 0.033(3) Uani 1 1 d . . . . .
H3AA H 0.4982 0.2833 0.7185 0.040 Uiso 1 1 calc R U . . .
C4A C 0.5075(6) 0.3542(6) 0.7282(4) 0.024(3) Uani 1 1 d . . . . .
C5A C 0.4789(6) 0.3980(6) 0.7477(4) 0.029(3) Uani 1 1 d . . . . .
H5AA H 0.4965 0.4262 0.7442 0.034 Uiso 1 1 calc R U . . .
C6A C 0.5658(6) 0.3519(6) 0.7019(4) 0.026(3) Uani 1 1 d . . . . .
C7A C 0.6459(7) 0.3060(6) 0.6631(4) 0.027(3) Uani 1 1 d . . . . .
C8A C 0.6699(7) 0.3491(6) 0.6576(5) 0.030(3) Uani 1 1 d . . . . .
H8AA H 0.7057 0.3495 0.6404 0.036 Uiso 1 1 calc R U . . .
C9A C 0.6386(6) 0.3908(6) 0.6784(4) 0.024(3) Uani 1 1 d . . . . .
N4A N 0.6493(4) 0.5161(5) 0.7038(3) 0.019(2) Uani 1 1 d . U . . .
C10A C 0.7055(6) 0.5121(6) 0.6854(4) 0.023(2) Uani 1 1 d . U . . .
H10B H 0.7208 0.5400 0.6861 0.027 Uiso 1 1 calc R U . . .
C11A C 0.6298(6) 0.4765(6) 0.7004(4) 0.024(3) Uani 1 1 d . U . . .
H11B H 0.5908 0.4779 0.7123 0.029 Uiso 1 1 calc R U . . .
C12A C 0.6634(6) 0.4336(6) 0.6803(4) 0.025(3) Uani 1 1 d . U . . .
C13A C 0.7199(6) 0.4326(6) 0.6635(4) 0.028(3) Uani 1 1 d . U . . .
H13B H 0.7445 0.4038 0.6496 0.034 Uiso 1 1 calc R U . . .
N5A N 0.7401(5) 0.4707(5) 0.6663(3) 0.026(2) Uani 1 1 d . U . . .
N6A N 0.6858(5) 0.1628(5) 0.6423(3) 0.025(2) Uani 1 1 d . U . . .
C14A C 0.7426(7) 0.1560(6) 0.6228(4) 0.027(3) Uani 1 1 d . U . . .
H14B H 0.7652 0.1209 0.6150 0.032 Uiso 1 1 calc R U . . .
N7A N 0.7670(5) 0.1965(5) 0.6146(4) 0.027(2) Uani 1 1 d . U . . .
C15A C 0.6552(6) 0.2106(6) 0.6537(4) 0.023(2) Uani 1 1 d . U . . .
H15B H 0.6162 0.2155 0.6674 0.027 Uiso 1 1 calc R U . . .
C16A C 0.6790(7) 0.2551(6) 0.6462(4) 0.027(3) Uani 1 1 d . U . . .
C17A C 0.7350(6) 0.2457(6) 0.6267(4) 0.027(3) Uani 1 1 d . U . . .
H17B H 0.7523 0.2747 0.6213 0.032 Uiso 1 1 calc R U . . .
C1B C 0.2869(7) 0.3029(8) 0.6968(5) 0.039(4) Uani 1 1 d . . . . .
H1BA H 0.2628 0.3149 0.7197 0.046 Uiso 1 1 calc R U . . .
C2B C 0.3475(7) 0.2786(8) 0.6955(5) 0.039(4) Uani 1 1 d . . . . .
H2BA H 0.3647 0.2730 0.7173 0.047 Uiso 1 1 calc R U . . .
C3B C 0.3811(7) 0.2632(8) 0.6622(5) 0.038(4) Uani 1 1 d . . . . .
H3BA H 0.4224 0.2476 0.6606 0.046 Uiso 1 1 calc R U . . .
C4B C 0.3579(6) 0.2693(7) 0.6315(4) 0.027(3) Uani 1 1 d . . . . .
C5B C 0.2967(6) 0.2947(6) 0.6336(4) 0.026(3) Uani 1 1 d . . . . .
H5BA H 0.2793 0.3015 0.6116 0.031 Uiso 1 1 calc R U . . .
C6B C 0.3926(6) 0.2528(6) 0.5947(4) 0.026(3) Uani 1 1 d . . . . .
C7B C 0.4826(6) 0.2088(6) 0.5627(4) 0.024(3) Uani 1 1 d . . . . .
C8B C 0.4582(6) 0.2194(6) 0.5294(4) 0.026(3) Uani 1 1 d . . . . .
H8BA H 0.4816 0.2088 0.5060 0.031 Uiso 1 1 calc R U . . .
C9B C 0.3983(6) 0.2461(6) 0.5328(4) 0.023(3) Uani 1 1 d . . . . .
C10B C 0.6577(6) 0.1087(6) 0.5697(4) 0.027(3) Uani 1 1 d . . . . .
H10A H 0.6974 0.0860 0.5716 0.032 Uiso 1 1 calc R U . . .
C11B C 0.5837(6) 0.1529(6) 0.5331(4) 0.023(3) Uani 1 1 d . . . . .
H11A H 0.5700 0.1608 0.5094 0.028 Uiso 1 1 calc R U . . .
C12B C 0.5457(6) 0.1760(6) 0.5637(4) 0.023(3) Uani 1 1 d . . . . .
C13B C 0.5684(6) 0.1609(6) 0.5995(4) 0.027(3) Uani 1 1 d . . . . .
H13A H 0.5442 0.1746 0.6218 0.033 Uiso 1 1 calc R U . . .
C14B C 0.3075(6) 0.2762(6) 0.4430(4) 0.021(3) Uani 1 1 d . . . . .
H14A H 0.2870 0.2839 0.4224 0.025 Uiso 1 1 calc R U . . .
C15B C 0.3061(6) 0.2837(6) 0.5041(4) 0.027(3) Uani 1 1 d . . . . .
H15A H 0.2849 0.2960 0.5274 0.033 Uiso 1 1 calc R U . . .
C16B C 0.3655(6) 0.2566(6) 0.5009(4) 0.024(3) Uani 1 1 d . . . . .
C17B C 0.3944(6) 0.2402(6) 0.4664(4) 0.022(3) Uani 1 1 d . . . . .
H17A H 0.4358 0.2224 0.4627 0.026 Uiso 1 1 calc R U . . .
C1C C 0.2959(8) 0.5104(8) 0.7489(5) 0.044(4) Uani 1 1 d . . . . .
H1CA H 0.2813 0.4826 0.7685 0.052 Uiso 1 1 calc R U . . .
C2C C 0.2670(8) 0.5428(8) 0.7177(5) 0.043(4) Uani 1 1 d . . . . .
H2CA H 0.2328 0.5374 0.7156 0.051 Uiso 1 1 calc R U . . .
C3C C 0.2884(7) 0.5830(7) 0.6897(5) 0.032(3) Uani 1 1 d . . . . .
H3CA H 0.2692 0.6051 0.6678 0.039 Uiso 1 1 calc R U . . .
C4C C 0.3370(6) 0.5915(6) 0.6931(4) 0.024(3) Uani 1 1 d . . . . .
C5C C 0.3643(6) 0.5557(6) 0.7255(5) 0.030(3) Uani 1 1 d . . . . .
H5CA H 0.3991 0.5598 0.7280 0.036 Uiso 1 1 calc R U . . .
C6C C 0.3602(6) 0.6366(6) 0.6657(4) 0.024(3) Uani 1 1 d . . . . .
C7C C 0.4333(6) 0.6761(6) 0.6452(4) 0.021(3) Uani 1 1 d . . . . .
C8C C 0.4024(6) 0.7180(6) 0.6156(4) 0.025(3) Uani 1 1 d . . . . .
H8CA H 0.4181 0.7455 0.5966 0.030 Uiso 1 1 calc R U . . .
C9C C 0.3467(6) 0.7162(5) 0.6163(4) 0.023(3) Uani 1 1 d . . . . .
C10C C 0.2332(6) 0.8488(6) 0.5436(4) 0.022(3) Uani 1 1 d . . . . .
H10D H 0.2073 0.8793 0.5277 0.027 Uiso 1 1 calc R U . . .
C11C C 0.2526(6) 0.7617(6) 0.5904(4) 0.022(3) Uani 1 1 d . . . . .
H11D H 0.2401 0.7310 0.6078 0.027 Uiso 1 1 calc R U . . .
C12C C 0.3083(6) 0.7623(5) 0.5884(4) 0.020(3) Uani 1 1 d . . . . .
C13C C 0.3227(7) 0.8098(6) 0.5633(4) 0.028(3) Uani 1 1 d . . . . .
H13D H 0.3600 0.8123 0.5621 0.034 Uiso 1 1 calc R U . . .
C14C C 0.5863(6) 0.6766(6) 0.6676(4) 0.023(3) Uani 1 1 d . . . . .
H14D H 0.6203 0.6775 0.6737 0.028 Uiso 1 1 calc R U . . .
C15C C 0.5161(6) 0.6352(6) 0.6816(4) 0.026(3) Uani 1 1 d . . . . .
H15D H 0.4990 0.6067 0.6974 0.032 Uiso 1 1 calc R U . . .
C16C C 0.4884(6) 0.6770(6) 0.6508(5) 0.027(3) Uani 1 1 d . . . . .
C17C C 0.5133(6) 0.7188(6) 0.6296(4) 0.026(3) Uani 1 1 d . . . . .
H17D H 0.4953 0.7485 0.6091 0.031 Uiso 1 1 calc R U . . .
C1D C 0.8379(7) 0.5504(7) 0.3160(5) 0.035(4) Uani 1 1 d . . . . .
H1DA H 0.8418 0.5709 0.2893 0.043 Uiso 1 1 calc R U . . .
C2D C 0.8425(8) 0.4930(7) 0.3245(5) 0.043(4) Uani 1 1 d . . . . .
H2DA H 0.8506 0.4740 0.3041 0.051 Uiso 1 1 calc R U . . .
C3D C 0.8352(8) 0.4639(8) 0.3634(5) 0.039(4) Uani 1 1 d . . . . .
H3DA H 0.8371 0.4247 0.3702 0.047 Uiso 1 1 calc R U . . .
C4D C 0.8249(6) 0.4921(6) 0.3926(4) 0.026(3) Uani 1 1 d . . . . .
C5D C 0.8216(6) 0.5501(6) 0.3813(4) 0.028(3) Uani 1 1 d . . . . .
H5DA H 0.8144 0.5701 0.4009 0.034 Uiso 1 1 calc R U . . .
C6D C 0.8187(6) 0.4638(6) 0.4350(4) 0.027(3) Uani 1 1 d . . . . .
C7D C 0.8069(6) 0.4679(6) 0.4982(4) 0.024(3) Uani 1 1 d . . . . .
C8D C 0.8091(7) 0.4100(6) 0.5117(4) 0.029(3) Uani 1 1 d . . . . .
H8DA H 0.8049 0.3911 0.5388 0.035 Uiso 1 1 calc R U . . .
C9D C 0.8181(6) 0.3823(6) 0.4818(5) 0.027(3) Uani 1 1 d . . . . .
C10D C 0.8474(6) 0.2049(6) 0.5097(5) 0.031(3) Uani 1 1 d . . . . .
H10C H 0.8529 0.1649 0.5157 0.037 Uiso 1 1 calc R U . . .
C11D C 0.8356(6) 0.2910(6) 0.4637(5) 0.025(3) Uani 1 1 d . . . . .
H11C H 0.8337 0.3129 0.4374 0.030 Uiso 1 1 calc R U . . .
C12D C 0.8267(6) 0.3186(6) 0.4935(5) 0.027(3) Uani 1 1 d . . . . .
C13D C 0.8308(6) 0.2847(6) 0.5304(5) 0.025(3) Uani 1 1 d . . . . .
H13C H 0.8261 0.3024 0.5508 0.030 Uiso 1 1 calc R U . . .
C14D C 0.8042(5) 0.5622(6) 0.5745(4) 0.023(3) Uani 1 1 d . . . . .
H14C H 0.8020 0.5842 0.5917 0.028 Uiso 1 1 calc R U . . .
C15D C 0.8035(6) 0.5582(6) 0.5117(4) 0.026(3) Uani 1 1 d . . . . .
H15C H 0.8024 0.5765 0.4847 0.031 Uiso 1 1 calc R U . . .
C16D C 0.8047(6) 0.5016(5) 0.5252(4) 0.020(3) Uani 1 1 d . . . . .
C17D C 0.8068(6) 0.4775(6) 0.5645(4) 0.023(3) Uani 1 1 d . . . . .
H17C H 0.8079 0.4386 0.5749 0.027 Uiso 1 1 calc R U . . .
C1G C 0.6648(7) 1.2547(8) -0.1219(5) 0.042(4) Uani 1 1 d . . . . .
H1GA H 0.6595 1.2842 -0.1454 0.050 Uiso 1 1 calc R U . . .
C2G C 0.6598(8) 1.2702(8) -0.0871(6) 0.047(4) Uani 1 1 d . . . . .
H2GA H 0.6521 1.3092 -0.0870 0.056 Uiso 1 1 calc R U . . .
C3G C 0.6667(7) 1.2256(8) -0.0522(5) 0.040(4) Uani 1 1 d . . . . .
H3GA H 0.6640 1.2344 -0.0282 0.048 Uiso 1 1 calc R U . . .
C4G C 0.6772(7) 1.1701(8) -0.0532(5) 0.035(4) Uani 1 1 d . . . . .
C5G C 0.6821(7) 1.1592(8) -0.0894(4) 0.034(4) Uani 1 1 d . . . . .
H5GA H 0.6897 1.1207 -0.0905 0.040 Uiso 1 1 calc R U . . .
C6G C 0.6813(6) 1.1224(8) -0.0172(5) 0.032(3) Uani 1 1 d . . . . .
C7G C 0.6892(7) 1.0292(7) 0.0124(4) 0.029(3) Uani 1 1 d . . . . .
C8G C 0.6883(7) 1.0369(7) 0.0482(4) 0.032(3) Uani 1 1 d . . . . .
H8GA H 0.6932 1.0060 0.0709 0.038 Uiso 1 1 calc R U . . .
C9G C 0.6798(7) 1.0940(7) 0.0488(5) 0.032(3) Uani 1 1 d . . . . .
C10G C 0.6502(6) 1.1452(7) 0.1527(5) 0.031(3) Uani 1 1 d . . . . .
H10P H 0.6423 1.1566 0.1765 0.037 Uiso 1 1 calc R U . . .
C11G C 0.6648(6) 1.1678(8) 0.0846(5) 0.035(4) Uani 1 1 d . . . . .
H11T H 0.6681 1.1948 0.0601 0.042 Uiso 1 1 calc R U . . .
C12G C 0.6714(7) 1.1113(8) 0.0856(5) 0.034(4) Uani 1 1 d . . . . .
C13G C 0.6671(7) 1.0730(7) 0.1225(4) 0.032(3) Uani 1 1 d . . . . .
H13H H 0.6712 1.0342 0.1244 0.038 Uiso 1 1 calc R U . . .
C14G C 0.6891(6) 0.8714(7) 0.0021(4) 0.030(3) Uani 1 1 d . . . . .
H14H H 0.6889 0.8361 -0.0005 0.036 Uiso 1 1 calc R U . . .
C15G C 0.6960(6) 0.9639(7) -0.0279(5) 0.033(3) Uani 1 1 d . . . . .
H15P H 0.7002 0.9931 -0.0511 0.039 Uiso 1 1 calc R U . . .
C16G C 0.6928(6) 0.9726(7) 0.0083(4) 0.031(3) Uani 1 1 d . . . . .
C17G C 0.6872(6) 0.9286(7) 0.0408(5) 0.030(3) Uani 1 1 d . . . . .
H17H H 0.6845 0.9340 0.0659 0.037 Uiso 1 1 calc R U . . .
N1H N 1.0640(6) 0.6585(6) 0.1880(4) 0.032(3) Uani 1 1 d . U . . .
C1H C 1.0870(8) 0.6726(8) 0.2115(5) 0.037(3) Uani 1 1 d . U . . .
H1HA H 1.1242 0.6478 0.2181 0.044 Uiso 1 1 calc R U . . .
C2H C 1.0592(8) 0.7208(8) 0.2263(5) 0.042(3) Uani 1 1 d . U . . .
H2HA H 1.0764 0.7285 0.2435 0.050 Uiso 1 1 calc R U . . .
C3H C 1.0057(8) 0.7584(8) 0.2160(5) 0.037(3) Uani 1 1 d . U . . .
H3HA H 0.9862 0.7928 0.2251 0.044 Uiso 1 1 calc R U . . .
C4H C 0.9811(7) 0.7448(7) 0.1919(4) 0.033(3) Uani 1 1 d . U . . .
C5H C 1.0098(7) 0.6941(7) 0.1790(4) 0.031(3) Uani 1 1 d . U . . .
H5HA H 0.9917 0.6840 0.1638 0.037 Uiso 1 1 calc R U . . .
C6H C 0.9232(7) 0.7826(7) 0.1807(5) 0.031(3) Uani 1 1 d . . . . .
C7H C 0.8446(6) 0.8649(7) 0.1831(4) 0.024(3) Uani 1 1 d . . . . .
C8H C 0.8212(7) 0.8530(7) 0.1564(4) 0.030(3) Uani 1 1 d . . . . .
H8HA H 0.7870 0.8794 0.1461 0.036 Uiso 1 1 calc R U . . .
C9H C 0.8517(7) 0.8003(7) 0.1463(5) 0.032(3) Uani 1 1 d . . . . .
C10H C 0.7838(7) 0.7353(6) 0.0842(5) 0.029(3) Uani 1 1 d . . . . .
H10M H 0.7692 0.7218 0.0688 0.035 Uiso 1 1 calc R U . . .
C11H C 0.8593(7) 0.7266(7) 0.1128(4) 0.029(3) Uani 1 1 d . . . . .
H11Q H 0.8971 0.7063 0.1197 0.035 Uiso 1 1 calc R U . . .
C12H C 0.8273(6) 0.7783(7) 0.1241(4) 0.025(3) Uani 1 1 d . . . . .
C13H C 0.7705(7) 0.8045(7) 0.1163(5) 0.032(3) Uani 1 1 d . . . . .
H13E H 0.7456 0.8382 0.1252 0.038 Uiso 1 1 calc R U . . .
C14H C 0.7517(6) 1.0009(7) 0.2379(4) 0.030(3) Uani 1 1 d . . . . .
H14E H 0.7307 1.0313 0.2510 0.036 Uiso 1 1 calc R U . . .
C15H C 0.8365(7) 0.9259(6) 0.2265(4) 0.027(3) Uani 1 1 d . . . . .
H15M H 0.8752 0.9029 0.2309 0.033 Uiso 1 1 calc R U . . .
C16H C 0.8127(7) 0.9144(7) 0.2006(4) 0.031(3) Uani 1 1 d . . . . .
C17H C 0.7551(6) 0.9508(6) 0.1945(4) 0.028(3) Uani 1 1 d . . . . .
H17E H 0.7371 0.9454 0.1767 0.033 Uiso 1 1 calc R U . . .
C1I C 1.1820(11) 0.6613(12) 0.1202(7) 0.071(7) Uani 1 1 d . . . . .
H1IA H 1.1919 0.6541 0.1451 0.085 Uiso 1 1 calc R U . . .
C2I C 1.2100(12) 0.6904(11) 0.0881(6) 0.072(7) Uani 1 1 d . . . . .
H2IA H 1.2425 0.6987 0.0905 0.086 Uiso 1 1 calc R U . . .
C3I C 1.1923(10) 0.7079(12) 0.0526(6) 0.067(7) Uani 1 1 d . . . . .
H3IA H 1.2110 0.7297 0.0305 0.080 Uiso 1 1 calc R U . . .
C4I C 1.1446(7) 0.6925(9) 0.0494(6) 0.044(4) Uani 1 1 d . . . . .
C5I C 1.1216(7) 0.6586(7) 0.0838(5) 0.034(3) Uani 1 1 d . . . . .
H5IA H 1.0909 0.6468 0.0825 0.041 Uiso 1 1 calc R U . . .
C6I C 1.1246(7) 0.7068(7) 0.0128(5) 0.035(4) Uani 1 1 d . . . . .
C7I C 1.0543(7) 0.7103(7) -0.0181(5) 0.034(3) Uani 1 1 d . . . . .
C8I C 1.0859(7) 0.7300(7) -0.0543(5) 0.033(3) Uani 1 1 d . . . . .
H8IA H 1.0721 0.7386 -0.0781 0.040 Uiso 1 1 calc R U . . .
C9I C 1.1373(7) 0.7363(6) -0.0542(4) 0.029(3) Uani 1 1 d . . . . .
C10I C 0.9020(6) 0.6763(6) -0.0087(5) 0.028(3) Uani 1 1 d . . . . .
H10N H 0.8679 0.6673 -0.0065 0.033 Uiso 1 1 calc R U . . .
C11I C 0.9726(7) 0.6757(7) 0.0215(5) 0.032(3) Uani 1 1 d . . . . .
H11R H 0.9894 0.6659 0.0442 0.038 Uiso 1 1 calc R U . . .
C12I C 0.9993(6) 0.7001(6) -0.0151(5) 0.029(3) Uani 1 1 d . . . . .
C13I C 0.9752(6) 0.7098(7) -0.0471(5) 0.033(3) Uani 1 1 d . . . . .
H13F H 0.9936 0.7253 -0.0724 0.039 Uiso 1 1 calc R U . . .
C14I C 1.2586(6) 0.7651(6) -0.1553(4) 0.023(3) Uani 1 1 d . . . . .
H14F H 1.2866 0.7701 -0.1784 0.027 Uiso 1 1 calc R U . . .
C15I C 1.2359(7) 0.7438(7) -0.0881(5) 0.032(3) Uani 1 1 d . . . . .
H15N H 1.2469 0.7342 -0.0631 0.038 Uiso 1 1 calc R U . . .
C16I C 1.1790(6) 0.7495(7) -0.0899(5) 0.029(3) Uani 1 1 d . . . . .
C17I C 1.1666(7) 0.7631(7) -0.1277(5) 0.033(3) Uani 1 1 d . . . . .
H17F H 1.1290 0.7662 -0.1307 0.040 Uiso 1 1 calc R U . . .
C1J C 0.7943(8) 1.1970(8) -0.2013(6) 0.053(5) Uani 1 1 d . . . . .
H1JA H 0.7717 1.2366 -0.2028 0.064 Uiso 1 1 calc R U . . .
C2J C 0.8533(9) 1.1822(10) -0.2169(9) 0.084(9) Uani 1 1 d . . . . .
H2JA H 0.8703 1.2108 -0.2324 0.101 Uiso 1 1 calc R U . . .
C3J C 0.8870(9) 1.1236(10) -0.2090(9) 0.093(11) Uani 1 1 d . . . . .
H3JA H 0.9285 1.1124 -0.2159 0.111 Uiso 1 1 calc R U . . .
C4J C 0.8602(8) 1.0818(8) -0.1912(6) 0.055(6) Uani 1 1 d . . . . .
C5J C 0.8001(7) 1.1001(7) -0.1778(5) 0.033(3) Uani 1 1 d . . . . .
H5JA H 0.7813 1.0723 -0.1639 0.039 Uiso 1 1 calc R U . . .
N2J N 0.9526(6) 1.0053(6) -0.1971(5) 0.052(4) Uani 1 1 d . U . . .
C6J C 0.8960(7) 1.0189(8) -0.1810(6) 0.049(4) Uani 1 1 d . U . . .
N3J N 0.8661(6) 0.9839(6) -0.1606(5) 0.045(4) Uani 1 1 d . U . . .
C7J C 0.9829(6) 0.9491(8) -0.1918(5) 0.038(3) Uani 1 1 d . U . . .
C8J C 0.9568(7) 0.9067(7) -0.1702(5) 0.039(4) Uani 1 1 d . U . . .
H8JA H 0.9784 0.8666 -0.1657 0.047 Uiso 1 1 calc R U . . .
C9J C 0.8965(7) 0.9279(7) -0.1555(5) 0.035(3) Uani 1 1 d . U . . .
C10J C 0.8037(7) 0.8139(7) -0.0903(5) 0.034(3) Uani 1 1 d . . . . .
H10O H 0.7823 0.7887 -0.0752 0.040 Uiso 1 1 calc R U . . .
C11J C 0.8031(6) 0.9083(8) -0.1195(5) 0.033(4) Uani 1 1 d . . . . .
H11S H 0.7826 0.9487 -0.1258 0.040 Uiso 1 1 calc R U . . .
C12J C 0.8648(6) 0.8871(6) -0.1322(5) 0.030(3) Uani 1 1 d . . . . .
C13J C 0.8918(7) 0.8275(7) -0.1225(5) 0.034(3) Uani 1 1 d . . . . .
H13G H 0.9329 0.8116 -0.1303 0.041 Uiso 1 1 calc R U . . .
C14J C 1.1601(6) 0.9027(6) -0.2405(4) 0.027(3) Uani 1 1 d . . . . .
H14G H 1.2007 0.8921 -0.2510 0.032 Uiso 1 1 calc R U . . .
C15J C 1.0700(6) 0.9735(6) -0.2321(4) 0.026(3) Uani 1 1 d . . . . .
H15O H 1.0454 1.0128 -0.2371 0.031 Uiso 1 1 calc R U . . .
C16J C 1.0453(7) 0.9312(6) -0.2077(5) 0.031(3) Uani 1 1 d . . . . .
C17J C 1.0820(6) 0.8755(6) -0.2021(5) 0.030(3) Uani 1 1 d . . . . .
H17G H 1.0674 0.8454 -0.1859 0.035 Uiso 1 1 calc R U . . .
N1A N 0.4262(5) 0.4023(5) 0.7719(3) 0.026(3) Uani 1 1 d . . . . .
N2A N 0.5926(5) 0.3077(5) 0.6859(3) 0.024(2) Uani 1 1 d . . . . .
N3A N 0.5861(5) 0.3935(5) 0.7008(4) 0.025(2) Uani 1 1 d . . . . .
N1B N 0.2623(5) 0.3096(5) 0.6673(3) 0.025(3) Uani 1 1 d . . . . .
N2B N 0.3651(5) 0.2635(5) 0.5657(4) 0.025(2) Uani 1 1 d . . . . .
N3B N 0.4498(5) 0.2273(5) 0.5951(3) 0.027(3) Uani 1 1 d . . . . .
N4B N 0.6233(5) 0.1279(5) 0.6006(3) 0.018(2) Uani 1 1 d . . . . .
N5B N 0.6398(5) 0.1195(5) 0.5362(3) 0.020(2) Uani 1 1 d . . . . .
N6B N 0.2772(5) 0.2932(5) 0.4758(4) 0.024(2) Uani 1 1 d . . . . .
N7B N 0.3652(5) 0.2488(5) 0.4377(3) 0.023(2) Uani 1 1 d . . . . .
N1C N 0.3445(5) 0.5174(5) 0.7522(4) 0.029(3) Uani 1 1 d . . . . .
N2C N 0.4123(5) 0.6346(5) 0.6687(4) 0.026(3) Uani 1 1 d . . . . .
N3C N 0.3254(5) 0.6764(5) 0.6405(4) 0.025(2) Uani 1 1 d . . . . .
N4C N 0.5645(5) 0.6343(5) 0.6889(4) 0.025(2) Uani 1 1 d . . . . .
N5C N 0.5619(5) 0.7180(5) 0.6376(4) 0.023(2) Uani 1 1 d . . . . .
N6C N 0.2160(5) 0.8058(5) 0.5671(3) 0.022(2) Uani 1 1 d . . . . .
N7C N 0.2866(5) 0.8509(4) 0.5417(3) 0.018(2) Uani 1 1 d . . . . .
N1D N 0.8282(5) 0.5782(6) 0.3431(4) 0.031(3) Uani 1 1 d . . . . .
N2D N 0.8113(5) 0.4950(5) 0.4597(3) 0.026(3) Uani 1 1 d . . . . .
N3D N 0.8220(6) 0.4072(5) 0.4446(4) 0.035(3) Uani 1 1 d . . . . .
N4D N 0.8468(5) 0.2339(5) 0.4723(4) 0.031(3) Uani 1 1 d . . . . .
N5D N 0.8411(5) 0.2281(5) 0.5394(4) 0.026(3) Uani 1 1 d . . . . .
N6D N 0.8039(5) 0.5881(5) 0.5355(3) 0.023(2) Uani 1 1 d . . . . .
N7D N 0.8075(5) 0.5076(5) 0.5889(4) 0.021(2) Uani 1 1 d . . . . .
N1G N 0.6762(6) 1.2019(7) -0.1232(4) 0.040(3) Uani 1 1 d . . . . .
N2G N 0.6877(6) 1.0709(6) -0.0208(3) 0.033(3) Uani 1 1 d . . . . .
N3G N 0.6768(6) 1.1376(6) 0.0158(3) 0.032(3) Uani 1 1 d . . . . .
N4G N 0.6535(5) 1.1846(6) 0.1188(4) 0.030(3) Uani 1 1 d . . . . .
N5G N 0.6573(5) 1.0912(6) 0.1547(4) 0.030(3) Uani 1 1 d . . . . .
N6G N 0.6930(5) 0.9143(6) -0.0304(4) 0.026(3) Uani 1 1 d . . . . .
N7G N 0.6855(5) 0.8779(6) 0.0385(4) 0.029(3) Uani 1 1 d . . . . .
N2H N 0.8950(5) 0.8304(6) 0.1947(4) 0.027(3) Uani 1 1 d . . . . .
N3H N 0.9021(5) 0.7656(5) 0.1579(3) 0.027(3) Uani 1 1 d . . . . .
N4H N 0.8406(5) 0.7036(7) 0.0929(4) 0.036(3) Uani 1 1 d . . . . .
N5H N 0.7503(5) 0.7819(5) 0.0958(4) 0.029(3) Uani 1 1 d . . . . .
N6H N 0.8065(5) 0.9682(5) 0.2452(4) 0.028(3) Uani 1 1 d . . . . .
N7H N 0.7255(5) 0.9938(6) 0.2142(4) 0.028(3) Uani 1 1 d . . . . .
N1I N 1.1400(7) 0.6422(8) 0.1175(4) 0.048(4) Uani 1 1 d . . . . .
N2I N 1.0736(6) 0.6995(7) 0.0149(4) 0.039(3) Uani 1 1 d . . . . .
N3I N 1.1569(6) 0.7248(6) -0.0199(4) 0.035(3) Uani 1 1 d . . . . .
N4I N 0.9215(5) 0.6662(6) 0.0240(4) 0.031(3) Uani 1 1 d . . . . .
N5I N 0.9262(6) 0.6978(6) -0.0440(4) 0.031(3) Uani 1 1 d . . . . .
N6I N 1.2753(6) 0.7515(5) -0.1204(4) 0.033(3) Uani 1 1 d . . . . .
N7I N 1.2058(5) 0.7719(5) -0.1595(3) 0.023(2) Uani 1 1 d . . . . .
N1J N 0.7683(6) 1.1565(6) -0.1842(4) 0.039(3) Uani 1 1 d . . . . .
N4J N 0.7742(5) 0.8723(6) -0.0991(4) 0.029(3) Uani 1 1 d . . . . .
N5J N 0.8605(6) 0.7914(6) -0.1018(4) 0.032(3) Uani 1 1 d . . . . .
N6J N 1.1275(5) 0.9603(5) -0.2487(4) 0.031(3) Uani 1 1 d . . . . .
N7J N 1.1397(5) 0.8621(5) -0.2196(4) 0.028(3) Uani 1 1 d . . . . .
N11 N 0.7375(6) 0.0318(6) 0.4524(4) 0.036(3) Uani 1 1 d . U . . .
H11E H 0.7247 0.0503 0.4290 0.043 Uiso 1 1 calc R U . . .
H11F H 0.7760 0.0278 0.4488 0.043 Uiso 1 1 calc R U . . .
N12 N 0.6674(8) 0.0071(6) 0.5236(5) 0.054(5) Uani 1 1 d . U . . .
H12A H 0.6730 -0.0029 0.5489 0.065 Uiso 1 1 calc R U . . .
H12B H 0.6291 0.0138 0.5234 0.065 Uiso 1 1 calc R U . . .
C11 C 0.7301(13) -0.0258(9) 0.4664(7) 0.074(7) Uani 1 1 d . U . . .
H11G H 0.7060 -0.0280 0.4499 0.088 Uiso 1 1 calc R U . . .
H11H H 0.7691 -0.0555 0.4626 0.088 Uiso 1 1 calc R U . . .
C12 C 0.7055(16) -0.0386(11) 0.5036(9) 0.113(10) Uani 1 1 d . U . . .
H12C H 0.7375 -0.0629 0.5188 0.136 Uiso 1 1 calc R U . . .
H12D H 0.6824 -0.0631 0.5054 0.136 Uiso 1 1 calc R U . . .
N21 N 0.8999(6) 0.6327(6) 0.5175(5) 0.039(3) Uani 1 1 d . U . . .
H21A H 0.9085 0.6123 0.5418 0.047 Uiso 1 1 calc R U . . .
H21B H 0.9150 0.6080 0.5014 0.047 Uiso 1 1 calc R U . . .
N22 N 0.8268(6) 0.7435(6) 0.5115(5) 0.047(4) Uani 1 1 d . U . . .
H22A H 0.8251 0.7640 0.4863 0.056 Uiso 1 1 calc R U . . .
H22B H 0.7995 0.7654 0.5277 0.056 Uiso 1 1 calc R U . . .
C21 C 0.9261(8) 0.6790(9) 0.5026(8) 0.062(5) Uani 1 1 d . U . . .
H21C H 0.9299 0.6918 0.4737 0.074 Uiso 1 1 calc R U . . .
H21D H 0.9655 0.6651 0.5097 0.074 Uiso 1 1 calc R U . . .
C22 C 0.8869(8) 0.7271(9) 0.5206(7) 0.056(5) Uani 1 1 d . U . . .
H22C H 0.8858 0.7151 0.5494 0.067 Uiso 1 1 calc R U . . .
H22D H 0.9012 0.7605 0.5100 0.067 Uiso 1 1 calc R U . . .
C31 C 0.9148(8) 0.4091(10) 0.6915(6) 0.055(5) Uani 1 1 d . . . . .
H31A H 0.9337 0.3725 0.6828 0.066 Uiso 1 1 calc R U . . .
H31B H 0.9271 0.4035 0.7165 0.066 Uiso 1 1 calc R U . . .
C32 C 0.9330(9) 0.4576(9) 0.6604(6) 0.048(5) Uani 1 1 d . . . . .
H32A H 0.9182 0.4930 0.6704 0.058 Uiso 1 1 calc R U . . .
H32B H 0.9762 0.4460 0.6538 0.058 Uiso 1 1 calc R U . . .
C41 C 0.6076(15) 0.5466(11) 0.8161(7) 0.093(10) Uani 1 1 d . . . . .
H41A H 0.6365 0.5358 0.8334 0.111 Uiso 1 1 calc R U . . .
H41B H 0.5766 0.5298 0.8312 0.111 Uiso 1 1 calc R U . . .
C42 C 0.5825(13) 0.6060(10) 0.8070(7) 0.082(9) Uani 1 1 d . . . . .
H42A H 0.6116 0.6231 0.8070 0.099 Uiso 1 1 calc R U . . .
H42B H 0.5490 0.6172 0.8280 0.099 Uiso 1 1 calc R U . . .
C51 C 0.6195(15) 0.8813(13) 0.6163(11) 0.107(12) Uani 1 1 d . . . . .
H51A H 0.6525 0.8635 0.6311 0.128 Uiso 1 1 calc R U . . .
H51B H 0.6177 0.9216 0.6031 0.128 Uiso 1 1 calc R U . . .
C52 C 0.5652(11) 0.8814(10) 0.6436(8) 0.071(7) Uani 1 1 d . . . . .
H52A H 0.5316 0.9101 0.6311 0.085 Uiso 1 1 calc R U . . .
H52B H 0.5650 0.8930 0.6671 0.085 Uiso 1 1 calc R U . . .
C61 C 0.8025(8) 0.9331(8) 0.3686(5) 0.042(4) Uani 1 1 d . . . . .
H61A H 0.7987 0.8993 0.3902 0.050 Uiso 1 1 calc R U . . .
H61B H 0.7671 0.9668 0.3726 0.050 Uiso 1 1 calc R U . . .
C62 C 0.8573(9) 0.9457(8) 0.3686(6) 0.050(5) Uani 1 1 d . . . . .
H62A H 0.8520 0.9612 0.3915 0.060 Uiso 1 1 calc R U . . .
H62B H 0.8920 0.9102 0.3695 0.060 Uiso 1 1 calc R U . . .
C71 C 0.9622(7) 0.1477(9) 0.3680(6) 0.048(5) Uani 1 1 d . . . . .
H71A H 0.9832 0.1152 0.3550 0.058 Uiso 1 1 calc R U . . .
H71B H 0.9612 0.1843 0.3482 0.058 Uiso 1 1 calc R U . . .
C72 C 0.9913(9) 0.1414(10) 0.3990(8) 0.064(7) Uani 1 1 d . . . . .
H72A H 1.0289 0.1486 0.3873 0.077 Uiso 1 1 calc R U . . .
H72B H 1.0000 0.1012 0.4151 0.077 Uiso 1 1 calc R U . . .
C81 C 0.0672(8) 0.3113(10) 0.6951(11) 0.104(13) Uani 1 1 d . . . . .
H81A H 0.0438 0.3166 0.7211 0.125 Uiso 1 1 calc R U . . .
H81B H 0.0409 0.3105 0.6795 0.125 Uiso 1 1 calc R U . . .
C82 C 0.1101(9) 0.2590(10) 0.7005(10) 0.093(11) Uani 1 1 d . . . . .
H82A H 0.1026 0.2346 0.6876 0.111 Uiso 1 1 calc R U . . .
H82B H 0.1059 0.2409 0.7290 0.111 Uiso 1 1 calc R U . . .
N91 N 1.2375(7) 0.6940(7) -0.2114(5) 0.047(4) Uani 1 1 d . U . . .
H91C H 1.2752 0.6879 -0.2102 0.057 Uiso 1 1 calc R U . . .
H91D H 1.2230 0.6714 -0.1894 0.057 Uiso 1 1 calc R U . . .
N92 N 1.1776(8) 0.7745(7) -0.2639(5) 0.055(4) Uani 1 1 d . U . . .
H92C H 1.1387 0.7908 -0.2653 0.066 Uiso 1 1 calc R U . . .
H92D H 1.1969 0.7957 -0.2839 0.066 Uiso 1 1 calc R U . . .
C91 C 1.2358(13) 0.6775(10) -0.2469(8) 0.079(7) Uani 1 1 d . U . . .
H91A H 1.2753 0.6698 -0.2632 0.095 Uiso 1 1 calc R U . . .
H91B H 1.2266 0.6411 -0.2382 0.095 Uiso 1 1 calc R U . . .
C92 C 1.1980(16) 0.7162(11) -0.2686(9) 0.103(9) Uani 1 1 d . U . . .
H92A H 1.1635 0.7036 -0.2631 0.123 Uiso 1 1 calc R U . . .
H92B H 1.2158 0.7167 -0.2964 0.123 Uiso 1 1 calc R U . . .
C101 C 0.6923(11) -0.0062(9) 0.7140(7) 0.063(6) Uani 1 1 d . . . . .
H10E H 0.6959 -0.0235 0.7420 0.075 Uiso 1 1 calc R U . . .
H10F H 0.7273 -0.0277 0.6978 0.075 Uiso 1 1 calc R U . . .
C102 C 0.6362(9) -0.0082(8) 0.7058(5) 0.046(5) Uani 1 1 d . . . . .
H10G H 0.6402 -0.0485 0.7076 0.055 Uiso 1 1 calc R U . . .
H10H H 0.6022 0.0070 0.7253 0.055 Uiso 1 1 calc R U . . .
C111 C 0.4120(10) 0.4608(10) 0.8737(7) 0.059(6) Uani 1 1 d . . . . .
H11I H 0.4094 0.4377 0.9012 0.071 Uiso 1 1 calc R U . . .
H11J H 0.4443 0.4765 0.8683 0.071 Uiso 1 1 calc R U . . .
C112 C 0.3566(14) 0.5086(11) 0.8686(7) 0.085(9) Uani 1 1 d . . . . .
H11K H 0.3559 0.5401 0.8789 0.102 Uiso 1 1 calc R U . . .
H11L H 0.3237 0.4950 0.8842 0.102 Uiso 1 1 calc R U . . .
C121 C 0.5199(9) 1.0413(10) 0.2412(8) 0.066(7) Uani 1 1 d . . . . .
H12E H 0.4790 1.0662 0.2477 0.080 Uiso 1 1 calc R U . . .
H12F H 0.5194 1.0080 0.2336 0.080 Uiso 1 1 calc R U . . .
C122 C 0.5487(11) 1.0215(10) 0.2744(7) 0.068(7) Uani 1 1 d . . . . .
H12G H 0.5309 0.9954 0.2958 0.082 Uiso 1 1 calc R U . . .
H12H H 0.5449 1.0547 0.2841 0.082 Uiso 1 1 calc R U . . .
N131 N 0.6233(8) 1.3524(7) 0.1131(6) 0.062(5) Uani 1 1 d . U . . .
H13I H 0.6354 1.3549 0.1338 0.074 Uiso 1 1 calc R U . . .
H13J H 0.6445 1.3676 0.0907 0.074 Uiso 1 1 calc R U . . .
N132 N 0.5565(7) 1.2945(10) 0.1099(6) 0.073(5) Uani 1 1 d . U . . .
H13K H 0.5534 1.2850 0.0887 0.087 Uiso 1 1 calc R U . . .
H13L H 0.5356 1.2776 0.1317 0.087 Uiso 1 1 calc R U . . .
C131 C 0.5648(12) 1.3851(14) 0.1138(13) 0.112(8) Uani 1 1 d . U . . .
H13M H 0.5472 1.3928 0.1402 0.134 Uiso 1 1 calc R U . . .
H13N H 0.5609 1.4227 0.0946 0.134 Uiso 1 1 calc R U . . .
C132 C 0.5348(13) 1.3562(16) 0.1047(12) 0.119(9) Uani 1 1 d . U . . .
H13O H 0.5303 1.3734 0.0769 0.142 Uiso 1 1 calc R U . . .
H13P H 0.4949 1.3662 0.1204 0.142 Uiso 1 1 calc R U . . .
C141 C 0.9157(12) 0.5056(9) 0.1011(8) 0.074(7) Uani 1 1 d . . . . .
H14I H 0.9487 0.4943 0.1152 0.089 Uiso 1 1 calc R U . . .
H14J H 0.9169 0.4710 0.0942 0.089 Uiso 1 1 calc R U . . .
C142 C 0.8592(17) 0.5281(12) 0.1266(10) 0.121(15) Uani 1 1 d . . . . .
H14K H 0.8268 0.5287 0.1158 0.145 Uiso 1 1 calc R U . . .
H14L H 0.8592 0.5019 0.1531 0.145 Uiso 1 1 calc R U . . .
C151 C 0.9280(13) 0.1363(13) 0.6539(11) 0.099(11) Uani 1 1 d . . . . .
H15E H 0.9423 0.1071 0.6775 0.119 Uiso 1 1 calc R U . . .
H15F H 0.9235 0.1750 0.6561 0.119 Uiso 1 1 calc R U . . .
C152 C 0.9684(12) 0.1225(12) 0.6172(11) 0.097(11) Uani 1 1 d . . . . .
H15G H 0.9765 0.0818 0.6175 0.116 Uiso 1 1 calc R U . . .
H15H H 1.0060 0.1277 0.6158 0.116 Uiso 1 1 calc R U . . .
N161 N 0.5807(7) 0.8499(8) 0.0795(5) 0.054(4) Uani 1 1 d . U . . .
H16A H 0.5626 0.8842 0.0866 0.064 Uiso 1 1 calc R U . . .
H16B H 0.5784 0.8562 0.0539 0.064 Uiso 1 1 calc R U . . .
N162 N 0.6381(7) 0.7624(7) 0.1334(5) 0.046(4) Uani 1 1 d . U . . .
H16C H 0.6506 0.7269 0.1282 0.056 Uiso 1 1 calc R U . . .
H16D H 0.6529 0.7591 0.1545 0.056 Uiso 1 1 calc R U . . .
C161 C 0.5507(9) 0.8082(12) 0.1040(6) 0.066(5) Uani 1 1 d . U . . .
H16E H 0.5077 0.8277 0.1084 0.079 Uiso 1 1 calc R U . . .
H16F H 0.5597 0.7767 0.0911 0.079 Uiso 1 1 calc R U . . .
C162 C 0.5728(9) 0.7852(12) 0.1415(6) 0.063(5) Uani 1 1 d . U . . .
H16G H 0.5573 0.7539 0.1581 0.076 Uiso 1 1 calc R U . . .
H16H H 0.5595 0.8162 0.1557 0.076 Uiso 1 1 calc R U . . .
C171 C 0.5740(10) 1.1882(11) -0.1954(8) 0.071(7) Uani 1 1 d . . . . .
H17I H 0.5342 1.2133 -0.2006 0.085 Uiso 1 1 calc R U . . .
H17J H 0.5740 1.1481 -0.1840 0.085 Uiso 1 1 calc R U . . .
C172 C 0.6170(10) 1.1915(10) -0.2322(7) 0.061(6) Uani 1 1 d . . . . .
H17K H 0.6105 1.1730 -0.2499 0.073 Uiso 1 1 calc R U . . .
H17L H 0.6121 1.2324 -0.2458 0.073 Uiso 1 1 calc R U . . .
C181 C 0.5708(8) 0.9103(9) -0.0908(6) 0.047(5) Uani 1 1 d . . . . .
H18A H 0.5343 0.9014 -0.0780 0.056 Uiso 1 1 calc R U . . .
H18B H 0.5612 0.9470 -0.1111 0.056 Uiso 1 1 calc R U . . .
C182 C 0.6144(10) 0.8620(14) -0.1092(7) 0.080(9) Uani 1 1 d . . . . .
H18C H 0.6005 0.8606 -0.1317 0.096 Uiso 1 1 calc R U . . .
H18D H 0.6195 0.8244 -0.0898 0.096 Uiso 1 1 calc R U . . .
C191 C 0.9461(13) 0.6116(10) -0.1306(8) 0.080(9) Uani 1 1 d . . . . .
H19A H 0.9536 0.5703 -0.1284 0.096 Uiso 1 1 calc R U . . .
H19B H 0.9808 0.6217 -0.1470 0.096 Uiso 1 1 calc R U . . .
C192 C 0.8944(11) 0.6473(8) -0.1487(8) 0.064(6) Uani 1 1 d . . . . .
H19C H 0.8618 0.6317 -0.1360 0.076 Uiso 1 1 calc R U . . .
H19D H 0.9030 0.6476 -0.1769 0.076 Uiso 1 1 calc R U . . .
C201 C 1.1463(10) 0.4681(9) 0.1691(8) 0.067(7) Uani 1 1 d . . . . .
H20A H 1.1779 0.4520 0.1850 0.081 Uiso 1 1 calc R U . . .
H20B H 1.1510 0.4394 0.1547 0.081 Uiso 1 1 calc R U . . .
C202 C 1.0884(11) 0.4806(9) 0.1947(7) 0.061(6) Uani 1 1 d . . . . .
H20C H 1.0571 0.4895 0.1797 0.073 Uiso 1 1 calc R U . . .
H20D H 1.0871 0.4469 0.2169 0.073 Uiso 1 1 calc R U . . .
N31 N 0.8510(5) 0.4254(6) 0.6970(4) 0.031(3) Uani 1 1 d . . . . .
H31C H 0.8338 0.4484 0.7143 0.037 Uiso 1 1 calc R U . . .
H31D H 0.8401 0.3932 0.7068 0.037 Uiso 1 1 calc R U . . .
N32 N 0.9088(6) 0.4684(6) 0.6264(4) 0.038(3) Uani 1 1 d . . . . .
H32C H 0.9302 0.4405 0.6130 0.045 Uiso 1 1 calc R U . . .
H32D H 0.9097 0.5032 0.6103 0.045 Uiso 1 1 calc R U . . .
N41 N 0.6363(6) 0.5208(6) 0.7832(4) 0.034(3) Uani 1 1 d . . . . .
H41C H 0.6302 0.4866 0.7879 0.041 Uiso 1 1 calc R U . . .
H41D H 0.6756 0.5137 0.7795 0.041 Uiso 1 1 calc R U . . .
N42 N 0.5623(6) 0.6304(6) 0.7699(5) 0.041(3) Uani 1 1 d . . . . .
H42C H 0.5692 0.6644 0.7583 0.049 Uiso 1 1 calc R U . . .
H42D H 0.5230 0.6376 0.7737 0.049 Uiso 1 1 calc R U . . .
N51 N 0.6302(8) 0.8496(6) 0.5869(5) 0.051(4) Uani 1 1 d . . . . .
H51C H 0.6694 0.8349 0.5786 0.061 Uiso 1 1 calc R U . . .
H51D H 0.6132 0.8738 0.5659 0.061 Uiso 1 1 calc R U . . .
N52 N 0.5589(6) 0.8239(6) 0.6554(5) 0.040(3) Uani 1 1 d . . . . .
H52C H 0.5203 0.8274 0.6622 0.048 Uiso 1 1 calc R U . . .
H52D H 0.5766 0.8024 0.6767 0.048 Uiso 1 1 calc R U . . .
N61 N 0.8082(6) 0.9210(6) 0.3299(4) 0.034(3) Uani 1 1 d . . . . .
H61C H 0.7727 0.9236 0.3262 0.041 Uiso 1 1 calc R U . . .
H61D H 0.8334 0.8847 0.3293 0.041 Uiso 1 1 calc R U . . .
N62 N 0.8642(6) 0.9885(6) 0.3322(4) 0.031(3) Uani 1 1 d . . . . .
H62C H 0.9026 0.9861 0.3253 0.037 Uiso 1 1 calc R U . . .
H62D H 0.8431 1.0243 0.3364 0.037 Uiso 1 1 calc R U . . .
N71 N 0.9013(6) 0.1477(6) 0.3864(5) 0.041(4) Uani 1 1 d . . . . .
H71C H 0.9014 0.1106 0.3965 0.050 Uiso 1 1 calc R U . . .
H71D H 0.8778 0.1647 0.3677 0.050 Uiso 1 1 calc R U . . .
N72 N 0.9554(6) 0.1819(7) 0.4247(6) 0.049(4) Uani 1 1 d . . . . .
H72C H 0.9608 0.2169 0.4142 0.059 Uiso 1 1 calc R U . . .
H72D H 0.9661 0.1676 0.4489 0.059 Uiso 1 1 calc R U . . .
N81 N 0.0860(5) 0.3610(6) 0.6760(4) 0.040(3) Uani 1 1 d . . . . .
H81C H 0.0677 0.3884 0.6901 0.048 Uiso 1 1 calc R U . . .
H81D H 0.0758 0.3763 0.6517 0.048 Uiso 1 1 calc R U . . .
N82 N 0.1707(6) 0.2567(6) 0.6866(4) 0.034(3) Uani 1 1 d . . . . .
H82C H 0.1857 0.2406 0.6656 0.041 Uiso 1 1 calc R U . . .
H82D H 0.1924 0.2346 0.7058 0.041 Uiso 1 1 calc R U . . .
N101 N 0.6867(7) 0.0554(6) 0.7037(4) 0.044(4) Uani 1 1 d . . . . .
H10I H 0.7224 0.0588 0.7010 0.053 Uiso 1 1 calc R U . . .
H10J H 0.6622 0.0723 0.7232 0.053 Uiso 1 1 calc R U . . .
N102 N 0.6274(7) 0.0276(6) 0.6658(4) 0.041(3) Uani 1 1 d . . . . .
H10K H 0.5888 0.0402 0.6641 0.049 Uiso 1 1 calc R U . . .
H10L H 0.6478 0.0057 0.6480 0.049 Uiso 1 1 calc R U . . .
N111 N 0.4247(7) 0.4235(6) 0.8471(4) 0.043(4) Uani 1 1 d . . . . .
H11M H 0.4114 0.3933 0.8599 0.052 Uiso 1 1 calc R U . . .
H11N H 0.4642 0.4090 0.8395 0.052 Uiso 1 1 calc R U . . .
N112 N 0.3485(6) 0.5316(5) 0.8273(4) 0.034(3) Uani 1 1 d . . . . .
H11O H 0.3648 0.5600 0.8157 0.041 Uiso 1 1 calc R U . . .
H11P H 0.3096 0.5471 0.8260 0.041 Uiso 1 1 calc R U . . .
N121 N 0.5529(6) 1.0747(7) 0.2084(5) 0.047(4) Uani 1 1 d . . . . .
H12I H 0.5409 1.1116 0.2108 0.056 Uiso 1 1 calc R U . . .
H12J H 0.5452 1.0757 0.1851 0.056 Uiso 1 1 calc R U . . .
N122 N 0.6138(7) 0.9890(8) 0.2613(4) 0.051(4) Uani 1 1 d . . . . .
H12K H 0.6183 0.9535 0.2588 0.062 Uiso 1 1 calc R U . . .
H12L H 0.6355 0.9843 0.2792 0.062 Uiso 1 1 calc R U . . .
N141 N 0.9212(7) 0.5507(6) 0.0656(5) 0.047(4) Uani 1 1 d . . . . .
H14M H 0.9042 0.5485 0.0473 0.056 Uiso 1 1 calc R U . . .
H14N H 0.9597 0.5454 0.0557 0.056 Uiso 1 1 calc R U . . .
N142 N 0.8496(8) 0.5852(7) 0.1295(5) 0.057(5) Uani 1 1 d . . . . .
H14O H 0.8677 0.5833 0.1487 0.068 Uiso 1 1 calc R U . . .
H14P H 0.8106 0.6039 0.1357 0.068 Uiso 1 1 calc R U . . .
N151 N 0.8710(9) 0.1343(8) 0.6489(6) 0.068(6) Uani 1 1 d . . . . .
H15I H 0.8414 0.1494 0.6673 0.082 Uiso 1 1 calc R U . . .
H15J H 0.8738 0.0970 0.6523 0.082 Uiso 1 1 calc R U . . .
N152 N 0.9400(7) 0.1631(7) 0.5809(7) 0.066(6) Uani 1 1 d . . . . .
H15K H 0.9546 0.1457 0.5604 0.079 Uiso 1 1 calc R U . . .
H15L H 0.9483 0.1966 0.5736 0.079 Uiso 1 1 calc R U . . .
N171 N 0.5918(7) 1.2077(10) -0.1687(7) 0.081(7) Uani 1 1 d . . . . .
H17M H 0.5759 1.1941 -0.1436 0.098 Uiso 1 1 calc R U . . .
H17N H 0.5777 1.2470 -0.1740 0.098 Uiso 1 1 calc R U . . .
N172 N 0.6771(7) 1.1614(7) -0.2227(4) 0.044(4) Uani 1 1 d . . . . .
H17O H 0.7035 1.1731 -0.2430 0.053 Uiso 1 1 calc R U . . .
H17P H 0.6864 1.1225 -0.2187 0.053 Uiso 1 1 calc R U . . .
N181 N 0.5984(5) 0.9152(8) -0.0616(5) 0.044(4) Uani 1 1 d . . . . .
H18E H 0.5914 0.8904 -0.0383 0.052 Uiso 1 1 calc R U . . .
H18F H 0.5823 0.9517 -0.0579 0.052 Uiso 1 1 calc R U . . .
N182 N 0.6700(7) 0.8741(9) -0.1223(5) 0.054(5) Uani 1 1 d . . . . .
H18G H 0.6678 0.9033 -0.1444 0.065 Uiso 1 1 calc R U . . .
H18H H 0.6996 0.8421 -0.1280 0.065 Uiso 1 1 calc R U . . .
N191 N 0.9364(7) 0.6217(7) -0.0917(6) 0.053(4) Uani 1 1 d . . . . .
H19E H 0.9712 0.6083 -0.0830 0.063 Uiso 1 1 calc R U . . .
H19F H 0.9128 0.6023 -0.0745 0.063 Uiso 1 1 calc R U . . .
N192 N 0.8777(8) 0.7072(7) -0.1437(5) 0.052(4) Uani 1 1 d . . . . .
H19G H 0.8384 0.7250 -0.1429 0.062 Uiso 1 1 calc R U . . .
H19H H 0.8962 0.7279 -0.1646 0.062 Uiso 1 1 calc R U . . .
N201 N 1.1497(7) 0.5206(7) 0.1422(5) 0.045(4) Uani 1 1 d . . . . .
H20E H 1.1345 0.5255 0.1208 0.054 Uiso 1 1 calc R U . . .
H20F H 1.1880 0.5179 0.1340 0.054 Uiso 1 1 calc R U . . .
N202 N 1.0801(6) 0.5310(7) 0.2092(5) 0.052(4) Uani 1 1 d . . . . .
H20G H 1.1011 0.5197 0.2289 0.062 Uiso 1 1 calc R U . . .
H20H H 1.0416 0.5470 0.2189 0.062 Uiso 1 1 calc R U . . .
N1N N 0.8348(6) 0.8162(6) 0.9966(4) 0.040(3) Uiso 1 1 d . . . . .
O2N O 0.8412(8) 0.8554(8) 0.9673(5) 0.078(5) Uiso 1 1 d . . . . .
O3N O 0.8553(9) 0.8092(9) 1.0266(6) 0.090(6) Uiso 1 1 d . . . . .
O4N O 0.8069(6) 0.7862(6) 0.9972(4) 0.049(3) Uiso 1 1 d . . . . .
N5N N 0.5156(7) 0.1697(7) 0.7134(5) 0.042(3) Uiso 1 1 d . . . . .
O6N O 0.5284(6) 0.2023(6) 0.6813(4) 0.055(3) Uiso 1 1 d . . . . .
O7N O 0.4668(7) 0.1808(7) 0.7351(5) 0.063(4) Uiso 1 1 d . . . . .
O8N O 0.5548(12) 0.1276(11) 0.7250(8) 0.122(8) Uiso 1 1 d . . . . .
N9N N 0.0522(8) 0.7292(8) 0.8446(5) 0.054(4) Uiso 1 1 d . . . . .
O10N O 0.0340(5) 0.7688(5) 0.8622(4) 0.043(3) Uiso 1 1 d . . . . .
O11N O 0.1034(9) 0.7121(8) 0.8288(6) 0.083(5) Uiso 1 1 d . . . . .
O12N O 0.0217(14) 0.7006(14) 0.8462(10) 0.154(11) Uiso 1 1 d . . . . .
N13N N 0.8011(6) 0.1259(6) 0.3515(4) 0.038(3) Uiso 1 1 d . . . . .
O14N O 0.7869(5) 0.1143(5) 0.3252(4) 0.044(3) Uiso 1 1 d . . . . .
O15N O 0.8019(6) 0.1762(5) 0.3473(4) 0.046(3) Uiso 1 1 d . . . . .
O16N O 0.8135(6) 0.0894(6) 0.3828(4) 0.047(3) Uiso 1 1 d . . . . .
N17N N 0.5490(6) 0.1392(6) 0.4411(4) 0.033(3) Uiso 1 1 d . . . . .
O18N O 0.5408(5) 0.1850(4) 0.4479(3) 0.030(2) Uiso 1 1 d . . . . .
O19N O 0.5117(6) 0.1359(6) 0.4251(4) 0.051(3) Uiso 1 1 d . . . . .
O20N O 0.5927(7) 0.0970(7) 0.4478(5) 0.065(4) Uiso 1 1 d . . . . .
N21N N 0.2496(7) 0.1929(7) 0.7636(5) 0.053(4) Uiso 1 1 d D . . . .
O22N O 0.2510(7) 0.1680(6) 0.7391(4) 0.066(4) Uiso 1 1 d D . . . .
O23N O 0.2893(7) 0.1732(7) 0.7841(5) 0.067(4) Uiso 1 1 d D . . . .
O24N O 0.2101(7) 0.2425(7) 0.7674(5) 0.076(5) Uiso 1 1 d D . . . .
N25N N 0.8457(7) 0.3244(7) 0.3474(5) 0.049(4) Uiso 1 1 d . . . . .
O26N O 0.8113(6) 0.3353(6) 0.3766(4) 0.055(3) Uiso 1 1 d . . . . .
O27N O 0.8555(7) 0.3658(7) 0.3178(5) 0.067(4) Uiso 1 1 d . . . . .
O28N O 0.8728(10) 0.2736(10) 0.3441(7) 0.102(6) Uiso 1 1 d . . . . .
N29N N 0.5584(9) 1.0147(9) -0.0042(6) 0.069(5) Uiso 1 1 d . . . . .
O30N O 0.5650(7) 0.9631(7) 0.0161(5) 0.066(4) Uiso 1 1 d . . . . .
O31N O 0.5472(7) 1.0526(7) 0.0139(5) 0.068(4) Uiso 1 1 d . . . . .
O32N O 0.5614(10) 1.0306(9) -0.0406(7) 0.098(6) Uiso 1 1 d . . . . .
N33N N 0.8498(6) 0.3216(6) 0.6196(4) 0.032(3) Uiso 1 1 d . . . . .
O34N O 0.8030(5) 0.3417(4) 0.6059(3) 0.031(2) Uiso 1 1 d . . . . .
O35N O 0.8603(6) 0.3481(5) 0.6379(4) 0.045(3) Uiso 1 1 d . . . . .
O36N O 0.8859(6) 0.2754(6) 0.6139(4) 0.048(3) Uiso 1 1 d . . . . .
N37N N 0.7984(7) 0.0937(7) 0.1582(5) 0.043(3) Uiso 1 1 d . . . . .
O38N O 0.7608(6) 0.1095(5) 0.1860(4) 0.045(3) Uiso 1 1 d . . . . .
O39N O 0.7871(8) 0.1131(8) 0.1245(6) 0.079(5) Uiso 1 1 d . . . . .
O40N O 0.8457(10) 0.0541(10) 0.1666(7) 0.101(6) Uiso 1 1 d . . . . .
N41N N 0.9728(10) 0.0573(10) 0.2979(7) 0.078(6) Uiso 1 1 d . . . . .
O42N O 0.9231(9) 0.0953(9) 0.2987(6) 0.093(6) Uiso 1 1 d . . . . .
O43N O 0.9815(9) 0.0045(9) 0.3068(6) 0.088(5) Uiso 1 1 d . . . . .
O44N O 1.0137(10) 0.0814(10) 0.2794(7) 0.107(7) Uiso 1 1 d . . . . .
N45N N 0.7601(10) 1.2340(10) -0.2882(7) 0.077(6) Uiso 1 1 d . . . . .
O46N O 0.7636(8) 1.1871(8) -0.2889(5) 0.077(5) Uiso 1 1 d . . . . .
O47N O 0.7204(9) 1.2651(8) -0.2684(6) 0.084(5) Uiso 1 1 d . . . . .
O48N O 0.7996(10) 1.2553(10) -0.3091(7) 0.107(7) Uiso 1 1 d . . . . .
N49N N 1.0581(14) 0.5017(9) 0.4970(6) 0.049(8) Uiso 0.5 1 d D . P A 1
O50N O 1.0670(8) 0.5040(7) 0.4618(4) 0.019(4) Uiso 0.5 1 d D . P A 1
O51N O 1.0631(12) 0.4554(9) 0.5228(7) 0.051(6) Uiso 0.5 1 d D . P A 1
O52N O 1.0452(12) 0.5476(10) 0.5110(7) 0.055(7) Uiso 0.5 1 d D . P A 1
N49P N 1.060(2) 0.4650(13) 0.5618(7) 0.079(12) Uiso 0.5 1 d D . P B 2
O50P O 1.0595(18) 0.5118(13) 0.5377(9) 0.089(11) Uiso 0.5 1 d D . P B 2
O51P O 1.0680(19) 0.4210(14) 0.5504(10) 0.100(13) Uiso 0.5 1 d D . P B 2
O52P O 1.0552(9) 0.4592(9) 0.5999(6) 0.033(5) Uiso 0.5 1 d D . P B 2
N53N N 0.3957(11) 0.6700(11) 0.7823(8) 0.086(7) Uiso 1 1 d . . . . .
O54N O 0.3557(7) 0.6548(7) 0.8064(5) 0.064(4) Uiso 1 1 d . . . . .
O55N O 0.4339(10) 0.6771(10) 0.7949(7) 0.102(7) Uiso 1 1 d . . . . .
O56N O 0.4029(10) 0.6760(10) 0.7482(8) 0.109(7) Uiso 1 1 d . . . . .
N57N N 1.2850(13) 0.6233(12) 0.1945(9) 0.099(8) Uiso 1 1 d . . . . .
O58N O 1.2377(9) 0.6649(9) 0.1923(6) 0.087(5) Uiso 1 1 d . . . . .
O59N O 1.3107(11) 0.6022(11) 0.2235(8) 0.119(8) Uiso 1 1 d . . . . .
O60N O 1.3082(12) 0.6035(12) 0.1618(8) 0.128(9) Uiso 1 1 d . . . . .
N65N N 0.9647(9) 0.3049(9) 0.4393(7) 0.070(5) Uiso 1 1 d . . . . .
N61N N 0.6462(5) 0.9229(5) 0.1520(4) 0.029(3) Uiso 1 1 d . . . . .
O62N O 0.6917(5) 0.9343(5) 0.1323(3) 0.033(2) Uiso 1 1 d . . . . .
O63N O 0.6341(5) 0.8839(5) 0.1475(4) 0.040(3) Uiso 1 1 d . . . . .
O64N O 0.6137(5) 0.9521(5) 0.1755(3) 0.039(3) Uiso 1 1 d . . . . .
O66N O 0.9572(8) 0.3493(8) 0.4501(6) 0.083(5) Uiso 1 1 d . . . . .
O67N O 0.9727(10) 0.2576(10) 0.4649(7) 0.104(7) Uiso 1 1 d . . . . .
O68N O 0.9585(11) 0.3091(11) 0.4025(8) 0.116(8) Uiso 1 1 d . . . . .
N69N N 0.7498(9) 0.6562(9) 0.6490(6) 0.065(5) Uiso 1 1 d . . . . .
O70N O 0.7104(7) 0.7013(7) 0.6480(5) 0.067(4) Uiso 1 1 d . . . . .
O71N O 0.7530(11) 0.6171(11) 0.6758(8) 0.117(8) Uiso 1 1 d . . . . .
O72N O 0.7856(8) 0.6574(8) 0.6187(6) 0.080(5) Uiso 1 1 d . . . . .
N73N N 0.5025(7) 0.5112(7) 0.7785(5) 0.045(4) Uiso 1 1 d . . . . .
O74N O 0.4963(6) 0.5210(5) 0.7451(4) 0.045(3) Uiso 1 1 d . . . . .
O75N O 0.5374(7) 0.4633(7) 0.7943(5) 0.071(4) Uiso 1 1 d . . . . .
O76N O 0.4768(7) 0.5485(7) 0.7974(5) 0.069(4) Uiso 1 1 d . . . . .
N77N N 0.6503(10) 1.0497(12) -0.1258(10) 0.143(12) Uiso 1 1 d D . . . .
O78N O 0.7000(6) 1.0368(6) -0.1179(4) 0.057(4) Uiso 1 1 d D . . . .
O79N O 0.6272(15) 1.0122(14) -0.1203(13) 0.223(18) Uiso 1 1 d D . . . .
O80N O 0.6109(10) 1.1004(10) -0.1199(8) 0.135(9) Uiso 1 1 d D . . . .
O82N O 0.8125(9) 0.5476(9) 0.2274(6) 0.088(5) Uiso 1 1 d . . . . .
O83N O 0.7294(9) 0.6130(9) 0.2431(6) 0.092(6) Uiso 1 1 d . . . . .
O84N O 0.7946(10) 0.6402(10) 0.1996(7) 0.108(7) Uiso 1 1 d . . . . .
N85N N 0.7140(10) 0.8426(9) 0.4646(7) 0.073(6) Uiso 1 1 d . . . . .
N81N N 0.7803(8) 0.5971(8) 0.2240(6) 0.057(4) Uiso 1 1 d . . . . .
O86N O 0.6980(7) 0.8368(7) 0.4999(5) 0.067(4) Uiso 1 1 d . . . . .
O87N O 0.6808(11) 0.8507(10) 0.4449(7) 0.112(7) Uiso 1 1 d . . . . .
O88N O 0.7682(15) 0.8351(14) 0.4491(10) 0.156(11) Uiso 1 1 d . . . . .
N89N N 0.7481(8) 0.7154(7) 0.9845(5) 0.052(4) Uiso 1 1 d . . . . .
O90N O 0.7450(7) 0.6934(7) 1.0206(5) 0.071(4) Uiso 1 1 d . . . . .
O91N O 0.7045(7) 0.7623(7) 0.9758(5) 0.069(4) Uiso 1 1 d . . . . .
O92N O 0.7863(8) 0.6963(8) 0.9599(5) 0.077(5) Uiso 1 1 d . . . . .
N93N N 0.7045(6) 0.2225(6) 0.5323(4) 0.033(3) Uiso 1 1 d . . . . .
O94N O 0.7410(5) 0.1730(5) 0.5369(4) 0.042(3) Uiso 1 1 d . . . . .
O95N O 0.6636(8) 0.2383(7) 0.5584(5) 0.073(5) Uiso 1 1 d . . . . .
O96N O 0.7097(8) 0.2569(8) 0.4992(5) 0.075(5) Uiso 1 1 d . . . . .
N1M N 0.9870(8) 0.5946(8) 0.1295(5) 0.053(4) Uiso 1 1 d . . . . .
O2M O 0.9926(6) 0.6398(6) 0.1116(4) 0.052(3) Uiso 1 1 d . . . . .
O3M O 1.0155(8) 0.5487(8) 0.1191(5) 0.077(5) Uiso 1 1 d . . . . .
O4M O 0.9534(10) 0.5864(10) 0.1642(7) 0.102(6) Uiso 1 1 d . . . . .
N5M N 0.5060(12) 0.0669(11) 0.6293(8) 0.089(7) Uiso 1 1 d . . . . .
O6M O 0.4630(10) 0.0911(10) 0.6060(7) 0.108(7) Uiso 1 1 d . . . . .
O7M O 0.5003(10) 0.0830(10) 0.6583(7) 0.100(6) Uiso 1 1 d . . . . .
O8M O 0.5508(11) 0.0382(10) 0.6084(7) 0.111(7) Uiso 1 1 d . . . . .
N9M N 0.6717(8) 0.1485(8) 0.2525(6) 0.055(4) Uiso 1 1 d . . . . .
O10M O 0.7031(9) 0.1201(9) 0.2748(6) 0.092(6) Uiso 1 1 d . . . . .
O11M O 0.6395(8) 0.1259(7) 0.2486(5) 0.073(4) Uiso 1 1 d . . . . .
O12M O 0.6520(11) 0.1971(11) 0.2293(8) 0.117(8) Uiso 1 1 d . . . . .
N13M N 0.6610(6) 0.5958(5) 0.5979(4) 0.030(3) Uiso 1 1 d . . . . .
O14M O 0.6851(5) 0.6121(5) 0.6151(4) 0.042(3) Uiso 1 1 d . . . . .
O15M O 0.6598(8) 0.6150(8) 0.5632(5) 0.077(5) Uiso 1 1 d . . . . .
O16M O 0.6401(9) 0.5577(9) 0.6155(6) 0.090(6) Uiso 1 1 d . . . . .
N17M N 0.6717(14) 1.3177(16) 0.0116(10) 0.113(9) Uiso 1 1 d . . . . .
O18M O 0.6892(9) 1.2739(10) 0.0216(6) 0.088(6) Uiso 1 1 d . . . . .
O19M O 0.6531(11) 1.3420(10) -0.0268(7) 0.113(7) Uiso 1 1 d . . . . .
O20M O 0.681(2) 1.359(2) 0.0181(13) 0.221(18) Uiso 1 1 d . . . . .
N21M N 0.9769(8) 0.8568(8) 0.2776(5) 0.052(4) Uiso 1 1 d . . . . .
O22M O 1.0211(7) 0.8114(7) 0.2798(5) 0.065(4) Uiso 1 1 d . . . . .
O23M O 0.9642(7) 0.8889(7) 0.2461(5) 0.063(4) Uiso 1 1 d . . . . .
O24M O 0.9553(18) 0.8725(17) 0.3062(12) 0.194(15) Uiso 1 1 d . . . . .
N25M N 0.5007(13) 1.2173(13) 0.1994(9) 0.100(8) Uiso 1 1 d . . . . .
O26M O 0.4987(10) 1.1852(10) 0.2335(7) 0.106(7) Uiso 1 1 d . . . . .
O27M O 0.5238(10) 1.1977(10) 0.1696(7) 0.102(6) Uiso 1 1 d . . . . .
O28M O 0.4776(19) 1.2730(19) 0.1932(12) 0.204(16) Uiso 1 1 d . . . . .
N29M N 0.5081(18) 1.2986(19) -0.1045(14) 0.154(14) Uiso 1 1 d . . . . .
O30M O 0.5432(12) 1.2377(12) -0.0938(8) 0.130(9) Uiso 1 1 d . . . . .
O31M O 0.4963(14) 1.3189(14) -0.0765(10) 0.154(11) Uiso 1 1 d . . . . .
O32M O 0.5172(15) 1.3105(15) -0.1489(11) 0.167(12) Uiso 1 1 d . . . . .
N33M N 0.8349(9) 0.6797(9) 0.4209(6) 0.063(5) Uiso 1 1 d . U . . .
O34M O 0.7996(6) 0.6551(6) 0.4280(4) 0.047(3) Uiso 1 1 d . U . . .
O35M O 0.8188(12) 0.7239(12) 0.4369(8) 0.128(8) Uiso 1 1 d . U . . .
O36M O 0.8791(19) 0.6711(18) 0.4010(13) 0.203(15) Uiso 1 1 d . U . . .
N37M N 0.7626(11) 1.3791(11) 0.0981(8) 0.087(7) Uiso 1 1 d . . . . .
O38M O 0.7369(7) 1.3615(7) 0.1302(5) 0.062(4) Uiso 1 1 d . . . . .
O39M O 0.7399(11) 1.3849(10) 0.0685(7) 0.110(7) Uiso 1 1 d . . . . .
O40M O 0.8096(15) 1.3902(14) 0.0958(10) 0.160(11) Uiso 1 1 d . . . . .
N41M N 1.2155(14) 0.4866(14) 0.2405(9) 0.105(8) Uiso 1 1 d . . . . .
O42M O 1.2353(12) 0.5209(12) 0.2409(8) 0.126(8) Uiso 1 1 d . . . . .
O43M O 1.1652(9) 0.4852(9) 0.2603(6) 0.090(6) Uiso 1 1 d . . . . .
O44M O 1.2507(17) 0.4401(17) 0.2263(11) 0.187(14) Uiso 1 1 d . . . . .
N45M N 1.0412(12) 0.5562(11) -0.0082(8) 0.088(7) Uiso 1 1 d . . . . .
O46M O 1.0003(8) 0.5656(7) -0.0228(5) 0.072(4) Uiso 1 1 d . . . . .
O47M O 1.0395(10) 0.5464(9) 0.0283(7) 0.098(6) Uiso 1 1 d . . . . .
O48M O 1.0927(18) 0.5579(17) -0.0314(12) 0.198(15) Uiso 1 1 d . . . . .
N49M N 0.8141(15) 0.0525(18) 0.5585(8) 0.064(10) Uiso 0.5 1 d D U P C 1
O50M O 0.8009(15) 0.0428(16) 0.5312(9) 0.068(9) Uiso 0.5 1 d D U P C 1
O51M O 0.7896(12) 0.0411(12) 0.5932(7) 0.056(7) Uiso 0.5 1 d D U P C 1
O52M O 0.8597(15) 0.0694(19) 0.5532(11) 0.092(12) Uiso 0.5 1 d D U P C 1
N49Q N 0.8310(14) 0.0584(17) 0.5440(8) 0.058(9) Uiso 0.5 1 d D U P D 2
O50Q O 0.7942(15) 0.0345(17) 0.5489(11) 0.077(11) Uiso 0.5 1 d D U P D 2
O51Q O 0.8645(11) 0.0685(12) 0.5124(7) 0.052(7) Uiso 0.5 1 d D U P D 2
O52Q O 0.8442(15) 0.0676(16) 0.5737(8) 0.076(10) Uiso 0.5 1 d D U P D 2
N53M N 0.3032(9) 0.3765(9) 0.8713(6) 0.065(5) Uiso 1 1 d . . . . .
O54M O 0.3523(10) 0.3497(9) 0.8768(6) 0.095(6) Uiso 1 1 d . . . . .
O55M O 0.2703(15) 0.3527(15) 0.8732(10) 0.162(12) Uiso 1 1 d . . . . .
O56M O 0.2890(15) 0.4227(15) 0.8462(10) 0.162(12) Uiso 1 1 d . . . . .
N57M N 0.7420(14) -0.0630(15) 0.6001(10) 0.076(11) Uiso 0.5 1 d D U P . .
O58M O 0.6964(9) -0.0226(9) 0.6007(6) 0.032(5) Uiso 0.5 1 d D U P . .
O59M O 0.770(2) -0.085(3) 0.6281(16) 0.20(3) Uiso 0.5 1 d D U P . .
O60M O 0.762(2) -0.089(2) 0.5708(13) 0.135(18) Uiso 0.5 1 d D U P . .
N61M N 0.7211(11) 1.0092(11) -0.2051(11) 0.065(10) Uiso 0.5 1 d D . P . .
O62M O 0.7320(12) 0.9558(10) -0.1928(9) 0.060(7) Uiso 0.5 1 d D . P . .
O63M O 0.7575(12) 1.0351(12) -0.2227(9) 0.071(9) Uiso 0.5 1 d D . P . .
O64M O 0.6669(12) 1.0440(13) -0.2112(11) 0.087(11) Uiso 0.5 1 d D . P . .
O1 O 0.6946(6) 0.0783(6) 0.3783(4) 0.057(4) Uiso 1 1 d . . . . .
O2 O 0.9095(6) 0.5872(6) 0.6000(4) 0.056(3) Uiso 1 1 d . . . . .
O3 O 0.4977(6) 0.9336(6) 0.1246(4) 0.056(3) Uiso 1 1 d . . . . .
O4 O 0.5731(6) 1.0006(6) 0.0903(4) 0.054(3) Uiso 1 1 d . . . . .
O5 O 0.6880(7) 0.9512(7) 0.3198(5) 0.063(4) Uiso 1 1 d . . . . .
O6 O 0.3143(7) 0.2602(7) 0.7997(5) 0.061(4) Uiso 1 1 d . . . . .
O7 O 0.5817(7) 0.8236(7) 0.0067(5) 0.062(4) Uiso 1 1 d . . . . .
O8 O 0.8222(7) 0.3236(7) 0.7297(5) 0.066(4) Uiso 1 1 d . . . . .
O9 O 0.9926(7) 0.3644(7) 0.6028(5) 0.070(4) Uiso 1 1 d . . . . .
O10 O 0.9908(8) 0.2532(8) 0.6423(5) 0.075(5) Uiso 1 1 d . . . . .
O11 O 0.7611(8) 0.7949(7) 0.5789(5) 0.073(5) Uiso 1 1 d . . . . .
O12 O 0.5084(8) 0.9276(8) 0.2001(5) 0.079(5) Uiso 1 1 d . . . . .
O13 O 1.0735(7) 0.6250(7) 0.4518(5) 0.070(4) Uiso 1 1 d . . . . .
O14 O 0.3581(8) 0.1387(8) 0.6574(6) 0.080(5) Uiso 1 1 d . . . . .
O15 O 0.2457(8) 0.1884(7) 0.6315(5) 0.074(5) Uiso 1 1 d . . . . .
O16 O 0.9713(8) 0.2613(8) 0.5360(6) 0.083(5) Uiso 1 1 d . . . . .
O17 O 0.4346(7) 0.8815(7) 0.6771(5) 0.071(4) Uiso 1 1 d . . . . .
O18 O 0.6294(8) 0.0211(8) 0.3693(5) 0.079(5) Uiso 1 1 d . . . . .
O19 O 0.4854(8) 0.7497(8) 0.7189(6) 0.083(5) Uiso 1 1 d . . . . .
O20 O 0.2159(10) 0.5791(9) 0.8314(7) 0.101(6) Uiso 1 1 d . . . . .
O21 O 0.8886(8) 0.8005(8) 0.3828(6) 0.084(5) Uiso 1 1 d . . . . .
O22 O 0.8887(9) 0.6485(9) 0.2281(6) 0.094(6) Uiso 1 1 d . . . . .
O23 O 0.8095(8) 0.0485(8) 0.6803(6) 0.084(5) Uiso 1 1 d . . . . .
O24 O 0.5379(9) 1.0866(9) 0.1306(6) 0.092(6) Uiso 1 1 d . . . . .
O25 O 0.0221(9) 0.4372(8) 0.7300(6) 0.087(5) Uiso 1 1 d . . . . .
O26 O 0.9847(9) 0.1271(9) 0.5042(6) 0.096(6) Uiso 1 1 d . . . . .
O27 O 0.8604(10) -0.0017(10) 0.4617(7) 0.105(7) Uiso 1 1 d . . . . .
O28 O 0.7504(11) 0.7543(10) -0.1290(7) 0.113(7) Uiso 1 1 d . . . . .
O29 O 0.6753(10) 0.2339(9) 0.2998(7) 0.100(6) Uiso 1 1 d . . . . .
O30 O 0.5310(10) 1.1774(9) -0.0199(6) 0.098(6) Uiso 1 1 d . . . . .
O31 O 1.3834(9) 0.6704(9) 0.2096(6) 0.090(6) Uiso 1 1 d . . . . .
O32 O 0.5386(10) 0.6571(10) 0.5597(7) 0.106(7) Uiso 1 1 d . . . . .
O33 O 0.9240(13) 0.8197(13) 0.4421(9) 0.139(10) Uiso 1 1 d . . . . .
O34 O 0.6787(10) 0.4769(10) 0.5702(7) 0.106(7) Uiso 1 1 d . . . . .
O35 O 0.8259(10) 0.5775(10) 1.0212(7) 0.102(7) Uiso 1 1 d . . . . .
O36 O 0.6980(11) 0.3615(11) 0.5619(7) 0.117(8) Uiso 1 1 d . . . . .
O37 O 1.0988(11) 0.1184(10) 0.5060(7) 0.114(7) Uiso 1 1 d . . . . .
O38 O 0.9691(11) 0.1893(11) 0.2415(8) 0.122(8) Uiso 1 1 d . . . . .
O39 O 0.9813(10) 0.4322(10) 0.3852(7) 0.104(7) Uiso 1 1 d . . . . .
O40 O 1.1328(12) 0.5363(12) 0.0614(8) 0.131(9) Uiso 1 1 d . . . . .
O41 O 0.9223(11) 0.7971(11) -0.2033(8) 0.122(8) Uiso 1 1 d . . . . .
O42 O 0.7996(12) 0.9885(11) 0.1036(8) 0.124(8) Uiso 1 1 d . . . . .
O43 O 0.9604(13) 0.8409(12) 0.9433(9) 0.138(9) Uiso 1 1 d . . . . .
O44 O 1.0494(12) 0.8733(11) -0.1104(8) 0.127(8) Uiso 1 1 d . . . . .
O45 O 0.5457(13) 0.5315(13) 0.5262(9) 0.146(10) Uiso 1 1 d . . . . .
O46 O 0.7013(16) 0.4047(15) 0.4191(11) 0.174(13) Uiso 1 1 d . . . . .
O47 O 1.1298(13) 0.3865(12) 0.2973(9) 0.137(9) Uiso 1 1 d . . . . .
O48 O 0.1111(11) 0.6140(11) 0.8017(8) 0.122(8) Uiso 1 1 d . . . . .
O49 O 0.5983(13) 0.9723(13) -0.1921(9) 0.144(10) Uiso 1 1 d . . . . .
O50 O 1.2969(14) 0.4093(13) 0.1299(9) 0.149(10) Uiso 1 1 d . . . . .
O51 O 0.8320(18) 0.9999(18) 0.9373(12) 0.206(16) Uiso 1 1 d . . . . .
O52 O 1.194(2) 0.8347(19) -0.0131(13) 0.222(18) Uiso 1 1 d . . . . .
O53 O 0.8444(13) 0.5713(12) -0.0528(9) 0.138(9) Uiso 1 1 d . . . . .
O54 O 1.0001(15) 0.9056(14) 0.1617(10) 0.164(12) Uiso 1 1 d . . . . .
O55 O 0.4997(16) 0.5548(16) 0.6042(11) 0.182(14) Uiso 1 1 d . . . . .
O56 O 0.340(2) 0.414(2) 0.5234(16) 0.28(2) Uiso 1 1 d . . . . .
O57 O 0.681(2) 0.540(2) 1.0216(14) 0.231(19) Uiso 1 1 d . . . . .
O58 O 1.0542(14) -0.0210(14) 0.5963(10) 0.156(11) Uiso 1 1 d . . . . .
O59 O 1.0097(14) 0.4468(14) 0.3027(10) 0.159(11) Uiso 1 1 d . . . . .
O60 O 1.0642(18) 0.2417(18) 0.3733(12) 0.204(16) Uiso 1 1 d . . . . .
O61 O 0.5553(17) 0.9395(17) 0.5388(12) 0.192(14) Uiso 1 1 d . . . . .
O62 O 1.2713(16) 0.5295(16) 0.1316(11) 0.180(13) Uiso 1 1 d . . . . .
O63 O 0.8176(16) 0.9153(15) 1.0468(11) 0.174(13) Uiso 1 1 d . . . . .
O64 O 1.2821(15) 0.3345(15) 0.1984(10) 0.171(12) Uiso 1 1 d . . . . .
O65 O 1.128(2) -0.006(2) 0.2606(14) 0.230(19) Uiso 1 1 d . . . . .
O66 O 0.5497(19) 0.4301(18) 0.5163(13) 0.209(16) Uiso 1 1 d . . . . .
O67 O 0.675(2) 0.665(2) 0.7386(13) 0.224(18) Uiso 1 1 d . . . . .
O68 O 1.155(2) 0.332(2) 0.2364(16) 0.26(2) Uiso 1 1 d . . . . .
O69 O 1.1367(18) 0.0542(17) 0.3487(12) 0.197(15) Uiso 1 1 d . . . . .
O70 O 0.832(2) 0.724(2) 0.6488(13) 0.225(18) Uiso 1 1 d . . . . .
O71 O 0.933(3) 0.015(2) 0.6093(17) 0.29(3) Uiso 1 1 d . . . . .
O72 O 0.676(2) 0.366(2) 0.4932(14) 0.24(2) Uiso 1 1 d . . . . .
O73 O 0.664(2) 0.757(2) -0.1667(15) 0.26(2) Uiso 1 1 d . . . . .
O74 O 0.973(5) 0.432(5) 0.223(3) 0.52(6) Uiso 1 1 d . . . . .
O75 O 0.745(2) 0.625(2) 0.9200(16) 0.28(2) Uiso 1 1 d . . . . .
O76 O 0.633(2) 0.698(2) 1.0453(14) 0.228(18) Uiso 1 1 d . . . . .
O77 O 0.2319(17) 0.4899(16) 0.9370(11) 0.186(14) Uiso 1 1 d . . . . .
O78 O 0.6445(18) -0.1316(18) 0.7827(12) 0.202(16) Uiso 1 1 d . . . . .
O79 O 0.567(2) 0.421(2) 0.8693(14) 0.237(19) Uiso 1 1 d . . . . .
O80 O 1.070(2) 0.225(2) 0.3027(16) 0.27(2) Uiso 1 1 d . . . . .
O81 O 0.385(3) 1.243(2) 0.2768(17) 0.28(3) Uiso 1 1 d . . . . .
O82 O 0.6045(6) 0.1795(6) 0.3575(4) 0.050(3) Uiso 1 1 d . . . . .
O83 O 0.3885(7) 0.1267(7) 0.7303(5) 0.063(4) Uiso 1 1 d . . . . .
O84 O 0.392(2) 0.556(2) 0.6070(15) 0.25(2) Uiso 1 1 d . . . . .
O85 O 0.961(2) 0.285(2) 0.2742(14) 0.24(2) Uiso 1 1 d . . . . .
O86 O 0.4405(10) 0.7233(10) 0.5208(7) 0.108(7) Uiso 1 1 d . . . . .
O87 O 0.763(2) 1.436(2) -0.0118(17) 0.28(2) Uiso 1 1 d . . . . .
O100 O 0.982(4) 0.020(4) 0.522(2) 0.21(3) Uiso 0.5 1 d . . P . .
O101 O 0.5074(19) 0.3223(19) 0.6198(13) 0.099(13) Uiso 0.5 1 d . . P E 1
O102 O 0.590(3) 0.340(3) 0.579(2) 0.16(2) Uiso 0.5 1 d . . P F 2
O103 O 1.134(2) 0.162(2) 0.4269(16) 0.126(17) Uiso 0.5 1 d . . P . .
O104 O 0.630(4) 0.562(4) 0.358(3) 0.21(3) Uiso 0.5 1 d . . P . .
O105 O 0.8378(19) 0.9086(19) -0.2243(13) 0.100(13) Uiso 0.5 1 d . . P . .
O107 O 0.5632(16) 0.8883(16) 0.4850(11) 0.082(10) Uiso 0.5 1 d . . P G 1
O108 O 0.5517(18) 0.0131(17) 0.4365(12) 0.089(11) Uiso 0.5 1 d . . P H 2
O109 O 0.8797(16) 0.1200(15) 0.0677(11) 0.076(9) Uiso 0.5 1 d . . P I 1
O110 O 0.959(3) 0.009(2) 0.0472(17) 0.135(18) Uiso 0.5 1 d . . P J 2

loop_
_atom_site_aniso_label
_atom_site_aniso_U_11
_atom_site_aniso_U_22
_atom_site_aniso_U_33
_atom_site_aniso_U_23
_atom_site_aniso_U_13
_atom_site_aniso_U_12
Pd1 0.0234(5) 0.0189(5) 0.0236(5) -0.0031(4) -0.0018(4) -0.0075(4)
Pd2 0.0178(5) 0.0226(5) 0.0390(7) -0.0098(5) -0.0002(4) -0.0088(4)
Pd3 0.0180(5) 0.0270(5) 0.0284(6) -0.0031(4) -0.0081(4) -0.0083(4)
Pd4 0.0232(5) 0.0238(5) 0.0273(6) -0.0051(4) -0.0088(4) -0.0067(4)
Pd5 0.0248(5) 0.0248(5) 0.0259(6) -0.0094(4) 0.0009(4) -0.0111(4)
Pd6 0.0266(5) 0.0322(6) 0.0233(6) -0.0119(4) -0.0018(4) -0.0116(4)
Pd7 0.0217(5) 0.0261(5) 0.0442(7) -0.0166(5) -0.0029(5) -0.0078(4)
Pd8 0.0237(5) 0.0287(6) 0.0260(6) -0.0058(4) 0.0051(4) -0.0108(4)
Pd9 0.0211(5) 0.0294(6) 0.0252(6) -0.0099(4) -0.0002(4) -0.0038(4)
Pd10 0.0313(6) 0.0238(5) 0.0233(6) 0.0001(4) -0.0088(4) -0.0131(4)
Pd11 0.0299(6) 0.0232(5) 0.0253(6) -0.0011(4) -0.0038(4) -0.0081(4)
Pd12 0.0274(6) 0.0421(7) 0.0288(6) -0.0170(5) 0.0042(5) -0.0183(5)
Pd13 0.0220(5) 0.0437(7) 0.0330(7) -0.0158(5) -0.0043(5) -0.0080(5)
Pd14 0.0298(6) 0.0355(6) 0.0436(7) -0.0206(5) 0.0064(5) -0.0175(5)
Pd15 0.0243(6) 0.0262(6) 0.0517(8) 0.0003(5) -0.0167(5) -0.0054(5)
Pd16 0.0262(6) 0.0509(7) 0.0298(6) -0.0176(5) 0.0044(5) -0.0246(5)
Pd17 0.0275(6) 0.0478(7) 0.0280(6) -0.0120(5) -0.0100(5) 0.0048(5)
Pd18 0.0185(5) 0.0538(7) 0.0306(6) -0.0235(6) -0.0038(4) -0.0095(5)
Pd19 0.0292(6) 0.0378(7) 0.0479(8) -0.0226(6) -0.0095(5) -0.0092(5)
Pd20 0.0306(6) 0.0437(7) 0.0294(6) -0.0105(5) -0.0051(5) -0.0094(5)
C1A 0.027(7) 0.038(8) 0.021(7) -0.004(6) 0.001(6) -0.013(6)
C2A 0.038(8) 0.033(8) 0.025(8) 0.011(6) -0.013(6) -0.022(7)
C3A 0.046(9) 0.029(8) 0.030(8) -0.006(6) -0.001(7) -0.020(7)
C4A 0.021(6) 0.027(7) 0.028(7) 0.001(6) -0.009(5) -0.014(5)
C5A 0.028(7) 0.024(7) 0.031(8) 0.002(6) -0.008(6) -0.011(6)
C6A 0.026(7) 0.030(7) 0.028(8) 0.000(6) -0.011(6) -0.016(6)
C7A 0.033(8) 0.027(7) 0.027(8) -0.001(6) -0.007(6) -0.020(6)
C8A 0.029(7) 0.028(7) 0.036(9) -0.002(6) -0.005(6) -0.017(6)
C9A 0.025(7) 0.017(6) 0.030(8) 0.000(5) -0.013(6) -0.006(5)
N4A 0.015(4) 0.027(5) 0.018(5) -0.002(4) -0.013(3) -0.008(4)
C10A 0.024(6) 0.026(6) 0.021(7) 0.001(5) -0.014(5) -0.009(5)
C11A 0.025(6) 0.023(6) 0.024(7) 0.001(5) -0.007(5) -0.009(5)
C12A 0.030(6) 0.018(6) 0.026(7) 0.001(5) -0.003(5) -0.013(5)
C13A 0.021(6) 0.033(7) 0.030(8) -0.007(6) -0.009(5) -0.005(5)
N5A 0.025(5) 0.032(6) 0.019(6) -0.001(4) -0.007(4) -0.009(4)
N6A 0.036(6) 0.022(5) 0.019(6) 0.002(4) -0.007(5) -0.014(5)
C14A 0.038(6) 0.026(6) 0.012(6) 0.004(5) -0.008(5) -0.009(5)
N7A 0.023(5) 0.035(6) 0.021(6) -0.001(5) -0.011(4) -0.008(4)
C15A 0.033(6) 0.022(6) 0.012(6) 0.007(5) -0.009(5) -0.014(5)
C16A 0.037(7) 0.021(6) 0.027(7) 0.000(5) -0.004(5) -0.018(5)
C17A 0.033(6) 0.029(6) 0.024(7) 0.002(5) -0.015(5) -0.016(5)
C1B 0.030(8) 0.055(10) 0.037(9) -0.022(8) 0.011(7) -0.022(8)
C2B 0.032(8) 0.061(11) 0.032(9) -0.020(8) -0.008(7) -0.016(8)
C3B 0.021(7) 0.059(11) 0.037(9) -0.019(8) 0.011(6) -0.021(7)
C4B 0.028(7) 0.036(8) 0.021(7) -0.008(6) -0.002(6) -0.016(6)
C5B 0.025(7) 0.027(7) 0.020(7) -0.008(6) 0.005(5) -0.006(6)
C6B 0.021(7) 0.026(7) 0.032(8) -0.008(6) 0.001(6) -0.012(5)
C7B 0.016(6) 0.031(7) 0.025(7) -0.008(6) -0.001(5) -0.009(5)
C8B 0.017(6) 0.030(7) 0.028(8) -0.015(6) -0.008(5) 0.004(5)
C9B 0.020(6) 0.027(7) 0.025(7) -0.001(6) -0.005(5) -0.012(5)
C10B 0.027(7) 0.024(7) 0.035(8) -0.008(6) -0.002(6) -0.015(6)
C11B 0.022(7) 0.021(6) 0.028(7) -0.005(5) -0.001(5) -0.012(5)
C12B 0.021(6) 0.026(7) 0.020(7) -0.007(5) -0.005(5) -0.005(5)
C13B 0.029(7) 0.024(7) 0.027(8) -0.004(6) -0.002(6) -0.011(6)
C14B 0.019(6) 0.022(6) 0.022(7) -0.007(5) -0.004(5) -0.007(5)
C15B 0.029(7) 0.023(7) 0.027(8) -0.005(6) 0.004(6) -0.011(6)
C16B 0.027(7) 0.028(7) 0.026(7) 0.000(6) -0.009(6) -0.019(6)
C17B 0.021(6) 0.023(6) 0.025(7) -0.003(5) -0.006(5) -0.011(5)
C1C 0.044(10) 0.052(10) 0.039(10) 0.012(8) -0.013(8) -0.034(9)
C2C 0.050(10) 0.049(10) 0.039(10) 0.003(8) -0.015(8) -0.033(9)
C3C 0.041(9) 0.030(8) 0.032(8) 0.001(6) -0.009(7) -0.023(7)
C4C 0.030(7) 0.022(7) 0.017(7) 0.003(5) -0.003(5) -0.012(6)
C5C 0.009(6) 0.031(8) 0.042(9) -0.006(7) 0.001(6) -0.005(5)
C6C 0.023(7) 0.020(6) 0.022(7) 0.003(5) -0.004(5) -0.008(5)
C7C 0.031(7) 0.020(6) 0.012(6) 0.000(5) -0.006(5) -0.009(5)
C8C 0.022(7) 0.033(7) 0.022(7) 0.006(6) -0.014(5) -0.015(6)
C9C 0.022(6) 0.016(6) 0.033(8) 0.001(5) -0.020(6) -0.004(5)
C10C 0.022(6) 0.020(6) 0.025(7) -0.004(5) -0.004(5) -0.009(5)
C11C 0.024(7) 0.021(6) 0.025(7) -0.009(5) -0.005(5) -0.007(5)
C12C 0.021(6) 0.012(6) 0.025(7) -0.005(5) -0.004(5) -0.003(5)
C13C 0.029(7) 0.026(7) 0.031(8) -0.004(6) -0.007(6) -0.012(6)
C14C 0.023(6) 0.020(6) 0.018(7) 0.003(5) -0.001(5) -0.005(5)
C15C 0.025(7) 0.027(7) 0.031(8) 0.000(6) -0.007(6) -0.016(6)
C16C 0.021(7) 0.021(7) 0.034(8) -0.009(6) 0.001(6) -0.003(5)
C17C 0.030(7) 0.026(7) 0.018(7) -0.002(5) -0.001(6) -0.011(6)
C1D 0.036(8) 0.046(9) 0.021(8) -0.008(7) 0.007(6) -0.017(7)
C2D 0.056(11) 0.039(9) 0.036(9) -0.017(8) 0.014(8) -0.025(8)
C3D 0.057(11) 0.040(9) 0.026(8) -0.010(7) -0.003(7) -0.022(8)
C4D 0.032(7) 0.031(7) 0.021(7) -0.005(6) 0.001(6) -0.021(6)
C5D 0.027(7) 0.022(7) 0.030(8) -0.004(6) 0.009(6) -0.011(6)
C6D 0.028(7) 0.028(7) 0.026(8) -0.007(6) 0.007(6) -0.015(6)
C7D 0.028(7) 0.019(6) 0.023(7) -0.002(5) 0.002(5) -0.011(5)
C8D 0.045(9) 0.027(7) 0.024(8) -0.008(6) -0.012(6) -0.014(6)
C9D 0.024(7) 0.025(7) 0.038(9) -0.008(6) -0.018(6) -0.006(6)
C10D 0.025(7) 0.025(7) 0.042(9) -0.003(6) 0.000(6) -0.015(6)
C11D 0.019(6) 0.025(7) 0.035(8) -0.009(6) -0.007(6) -0.008(5)
C12D 0.022(7) 0.029(7) 0.040(9) -0.017(6) 0.002(6) -0.016(6)
C13D 0.022(7) 0.018(6) 0.036(8) -0.007(6) -0.007(6) -0.005(5)
C14D 0.008(5) 0.022(6) 0.031(8) 0.000(5) 0.001(5) -0.003(5)
C15D 0.022(7) 0.021(7) 0.029(8) -0.001(6) -0.007(6) -0.003(5)
C16D 0.020(6) 0.016(6) 0.020(7) 0.004(5) -0.006(5) -0.009(5)
C17D 0.018(6) 0.030(7) 0.021(7) -0.006(6) -0.005(5) -0.008(5)
C1G 0.029(8) 0.054(11) 0.032(9) -0.012(8) -0.019(7) 0.007(7)
C2G 0.049(11) 0.038(9) 0.051(12) -0.006(8) -0.005(9) -0.016(8)
C3G 0.038(9) 0.057(11) 0.031(9) -0.016(8) -0.007(7) -0.015(8)
C4G 0.034(8) 0.050(10) 0.020(8) -0.002(7) -0.006(6) -0.017(7)
C5G 0.029(8) 0.046(9) 0.021(8) -0.012(7) -0.009(6) -0.001(7)
C6G 0.021(7) 0.054(10) 0.030(8) -0.011(7) -0.002(6) -0.021(7)
C7G 0.030(7) 0.039(8) 0.024(8) -0.009(6) -0.005(6) -0.017(6)
C8G 0.042(9) 0.043(9) 0.014(7) -0.004(6) -0.008(6) -0.018(7)
C9G 0.029(7) 0.053(10) 0.034(9) -0.026(8) -0.003(6) -0.022(7)
C10G 0.018(7) 0.044(9) 0.034(9) -0.019(7) -0.005(6) -0.007(6)
C11G 0.023(7) 0.062(11) 0.030(8) -0.021(8) -0.004(6) -0.016(7)
C12G 0.026(7) 0.058(10) 0.024(8) -0.016(7) -0.002(6) -0.017(7)
C13G 0.037(8) 0.041(9) 0.024(8) -0.016(7) -0.001(6) -0.017(7)
C14G 0.014(6) 0.056(10) 0.031(8) -0.027(7) -0.002(5) -0.011(6)
C15G 0.022(7) 0.045(9) 0.029(8) -0.019(7) -0.006(6) -0.001(6)
C16G 0.024(7) 0.047(9) 0.026(8) -0.018(7) -0.007(6) -0.006(6)
C17G 0.021(7) 0.052(9) 0.032(8) -0.025(7) 0.002(6) -0.018(7)
N1H 0.037(6) 0.037(6) 0.025(6) 0.007(5) -0.011(5) -0.022(5)
C1H 0.038(8) 0.053(8) 0.022(7) 0.001(6) -0.008(6) -0.023(6)
C2H 0.042(8) 0.056(9) 0.039(9) -0.009(7) -0.010(7) -0.026(7)
C3H 0.045(8) 0.041(8) 0.029(8) -0.003(6) -0.004(6) -0.025(6)
C4H 0.034(7) 0.046(7) 0.015(7) 0.004(6) -0.005(5) -0.018(6)
C5H 0.040(7) 0.041(7) 0.007(6) 0.011(5) -0.008(5) -0.021(6)
C6H 0.029(7) 0.038(8) 0.027(8) -0.009(6) 0.002(6) -0.016(6)
C7H 0.027(7) 0.041(8) 0.011(6) -0.009(6) 0.005(5) -0.022(6)
C8H 0.036(8) 0.035(8) 0.029(8) -0.015(6) -0.003(6) -0.018(7)
C9H 0.027(7) 0.052(10) 0.027(8) -0.018(7) 0.003(6) -0.022(7)
C10H 0.034(8) 0.027(7) 0.034(8) -0.009(6) -0.002(6) -0.019(6)
C11H 0.026(7) 0.039(8) 0.033(8) -0.012(7) 0.006(6) -0.025(6)
C12H 0.019(6) 0.041(8) 0.023(7) -0.014(6) 0.003(5) -0.017(6)
C13H 0.034(8) 0.042(9) 0.027(8) -0.012(7) -0.007(6) -0.016(7)
C14H 0.027(7) 0.038(8) 0.030(8) -0.016(7) 0.015(6) -0.021(6)
C15H 0.030(7) 0.027(7) 0.027(8) -0.001(6) -0.011(6) -0.012(6)
C16H 0.035(8) 0.039(8) 0.019(7) -0.003(6) 0.006(6) -0.021(7)
C17H 0.031(7) 0.036(8) 0.027(8) -0.014(6) 0.004(6) -0.023(6)
C1I 0.086(17) 0.12(2) 0.048(13) -0.022(13) -0.012(11) -0.077(16)
C2I 0.11(2) 0.095(18) 0.037(12) 0.017(11) -0.043(12) -0.067(16)
C3I 0.077(15) 0.12(2) 0.027(10) 0.003(11) -0.004(9) -0.082(16)
C4I 0.028(8) 0.070(12) 0.046(11) -0.018(9) -0.005(7) -0.027(8)
C5I 0.029(8) 0.039(9) 0.037(9) -0.010(7) -0.009(7) -0.011(7)
C6I 0.041(9) 0.046(9) 0.029(8) -0.006(7) -0.012(7) -0.024(8)
C7I 0.032(8) 0.034(8) 0.038(9) -0.013(7) -0.005(7) -0.009(7)
C8I 0.024(7) 0.042(9) 0.033(9) -0.009(7) -0.004(6) -0.012(6)
C9I 0.035(8) 0.030(7) 0.026(8) -0.006(6) -0.003(6) -0.017(6)
C10I 0.021(7) 0.030(7) 0.036(8) -0.009(6) -0.009(6) -0.008(6)
C11I 0.036(8) 0.038(8) 0.026(8) -0.011(6) 0.007(6) -0.021(7)
C12I 0.029(7) 0.033(8) 0.032(8) -0.010(6) 0.003(6) -0.021(6)
C13I 0.023(7) 0.033(8) 0.048(10) -0.017(7) -0.001(7) -0.014(6)
C14I 0.025(7) 0.024(7) 0.016(7) 0.001(5) -0.001(5) -0.011(5)
C15I 0.029(8) 0.037(8) 0.036(9) -0.018(7) 0.008(6) -0.021(7)
C16I 0.019(7) 0.035(8) 0.037(9) -0.019(7) -0.005(6) -0.006(6)
C17I 0.022(7) 0.038(8) 0.039(9) -0.012(7) -0.008(6) -0.005(6)
C1J 0.031(9) 0.031(9) 0.071(14) 0.010(9) 0.001(9) -0.007(7)
C2J 0.036(11) 0.046(12) 0.12(2) 0.014(13) 0.001(13) 0.000(9)
C3J 0.023(9) 0.055(13) 0.13(2) 0.027(14) 0.022(12) 0.000(9)
C4J 0.030(9) 0.039(10) 0.061(13) -0.003(9) 0.007(8) 0.008(7)
C5J 0.027(8) 0.031(8) 0.034(9) -0.009(7) 0.003(6) -0.006(6)
N2J 0.020(6) 0.036(6) 0.078(11) -0.012(7) 0.010(6) 0.002(5)
C6J 0.012(6) 0.047(8) 0.071(12) -0.010(8) 0.005(7) -0.003(5)
N3J 0.028(6) 0.038(7) 0.051(9) -0.010(6) 0.008(6) -0.001(5)
C7J 0.014(6) 0.049(7) 0.054(10) -0.030(7) 0.008(6) -0.008(5)
C8J 0.027(7) 0.036(7) 0.041(9) -0.003(7) -0.003(6) -0.003(5)
C9J 0.023(6) 0.042(7) 0.043(9) -0.015(7) 0.000(6) -0.013(6)
C10J 0.035(8) 0.043(9) 0.032(9) -0.014(7) -0.012(7) -0.014(7)
C11J 0.021(7) 0.055(10) 0.035(9) -0.024(8) -0.010(6) -0.011(7)
C12J 0.023(7) 0.025(7) 0.038(9) -0.012(6) 0.001(6) -0.002(6)
C13J 0.023(7) 0.045(9) 0.041(9) -0.018(7) -0.002(6) -0.014(7)
C14J 0.016(6) 0.035(8) 0.033(8) -0.016(6) 0.000(6) -0.008(6)
C15J 0.022(7) 0.030(7) 0.024(7) -0.003(6) -0.008(5) -0.006(6)
C16J 0.031(8) 0.024(7) 0.037(9) -0.003(6) -0.007(6) -0.009(6)
C17J 0.021(7) 0.025(7) 0.039(9) -0.007(6) -0.004(6) -0.005(6)
N1A 0.034(7) 0.030(6) 0.018(6) 0.013(5) -0.014(5) -0.025(5)
N2A 0.024(6) 0.030(6) 0.025(6) 0.002(5) -0.008(5) -0.018(5)
N3A 0.024(6) 0.025(6) 0.024(6) 0.000(5) -0.003(5) -0.010(5)
N1B 0.026(6) 0.030(6) 0.018(6) -0.004(5) 0.011(5) -0.019(5)
N2B 0.022(6) 0.026(6) 0.031(7) -0.012(5) 0.001(5) -0.011(5)
N3B 0.028(6) 0.038(7) 0.014(6) -0.008(5) -0.002(5) -0.011(5)
N4B 0.020(5) 0.021(5) 0.013(5) 0.003(4) -0.007(4) -0.008(4)
N5B 0.017(5) 0.026(6) 0.022(6) -0.013(5) -0.003(4) -0.005(4)
N6B 0.025(6) 0.022(6) 0.029(6) -0.006(5) 0.001(5) -0.016(5)
N7B 0.027(6) 0.020(5) 0.025(6) -0.003(5) 0.000(5) -0.014(5)
N1C 0.029(6) 0.030(6) 0.029(7) 0.004(5) -0.015(5) -0.012(5)
N2C 0.021(6) 0.028(6) 0.032(7) -0.006(5) -0.005(5) -0.011(5)
N3C 0.031(6) 0.018(5) 0.025(6) -0.001(5) -0.003(5) -0.009(5)
N4C 0.019(5) 0.027(6) 0.027(6) -0.008(5) 0.000(5) -0.007(5)
N5C 0.014(5) 0.026(6) 0.030(6) -0.011(5) 0.002(4) -0.006(4)
N6C 0.018(5) 0.024(6) 0.024(6) -0.006(5) -0.004(4) -0.007(4)
N7C 0.016(5) 0.017(5) 0.021(6) -0.003(4) -0.005(4) -0.006(4)
N1D 0.024(6) 0.038(7) 0.028(7) -0.012(6) 0.007(5) -0.013(5)
N2D 0.027(6) 0.033(6) 0.021(6) -0.007(5) -0.001(5) -0.015(5)
N3D 0.055(9) 0.026(6) 0.026(7) -0.015(5) 0.011(6) -0.019(6)
N4D 0.018(6) 0.030(6) 0.051(9) -0.022(6) 0.000(5) -0.009(5)
N5D 0.012(5) 0.026(6) 0.038(7) -0.014(5) 0.009(5) -0.008(4)
N6D 0.014(5) 0.025(6) 0.028(6) -0.008(5) -0.010(4) -0.001(4)
N7D 0.013(5) 0.018(5) 0.032(7) -0.004(5) -0.009(4) -0.003(4)
N1G 0.034(7) 0.051(9) 0.035(8) -0.012(7) -0.011(6) -0.007(6)
N2G 0.039(7) 0.051(8) 0.014(6) -0.012(6) -0.001(5) -0.020(6)
N3G 0.041(7) 0.052(8) 0.012(6) -0.005(5) -0.005(5) -0.028(6)
N4G 0.022(6) 0.050(8) 0.028(7) -0.019(6) 0.001(5) -0.017(6)
N5G 0.017(6) 0.050(8) 0.030(7) -0.022(6) -0.001(5) -0.012(5)
N6G 0.013(5) 0.045(7) 0.024(6) -0.018(6) -0.005(4) -0.006(5)
N7G 0.014(5) 0.052(8) 0.028(7) -0.022(6) -0.002(5) -0.011(5)
N2H 0.025(6) 0.039(7) 0.027(7) -0.013(5) -0.003(5) -0.016(5)
N3H 0.030(6) 0.037(7) 0.012(6) 0.001(5) -0.002(5) -0.014(5)
N4H 0.025(6) 0.074(10) 0.031(7) -0.021(7) 0.004(5) -0.037(7)
N5H 0.025(6) 0.033(7) 0.036(7) -0.014(6) 0.007(5) -0.020(5)
N6H 0.029(6) 0.031(6) 0.022(6) -0.010(5) 0.000(5) -0.010(5)
N7H 0.031(6) 0.038(7) 0.027(7) -0.017(5) -0.002(5) -0.018(5)
N1I 0.039(8) 0.077(11) 0.035(8) -0.024(8) 0.001(7) -0.021(8)
N2I 0.038(7) 0.062(9) 0.037(8) -0.026(7) 0.014(6) -0.039(7)
N3I 0.031(7) 0.057(9) 0.027(7) -0.008(6) -0.005(5) -0.027(6)
N4I 0.017(6) 0.043(7) 0.039(8) -0.017(6) 0.001(5) -0.015(5)
N5I 0.030(7) 0.033(7) 0.037(7) -0.014(6) -0.005(5) -0.015(5)
N6I 0.033(7) 0.026(6) 0.037(8) -0.014(6) 0.007(6) -0.008(5)
N7I 0.019(5) 0.025(6) 0.023(6) -0.005(5) -0.007(5) -0.003(5)
N1J 0.030(7) 0.046(8) 0.028(7) -0.003(6) -0.008(6) -0.001(6)
N4J 0.022(6) 0.037(7) 0.032(7) -0.021(6) -0.009(5) 0.000(5)
N5J 0.029(7) 0.048(8) 0.031(7) -0.021(6) -0.007(5) -0.015(6)
N6J 0.022(6) 0.030(7) 0.028(7) -0.007(5) 0.003(5) 0.000(5)
N7J 0.022(6) 0.031(6) 0.031(7) -0.009(5) -0.005(5) -0.006(5)
N11 0.043(8) 0.034(7) 0.034(7) -0.010(5) -0.006(6) -0.012(6)
N12 0.084(12) 0.019(6) 0.059(10) -0.017(6) 0.024(8) -0.034(7)
C11 0.118(17) 0.045(10) 0.060(11) -0.033(9) 0.024(11) -0.039(11)
C12 0.17(2) 0.053(11) 0.098(14) -0.043(10) 0.079(15) -0.061(13)
N21 0.024(6) 0.046(7) 0.053(9) -0.008(7) -0.002(6) -0.022(6)
N22 0.036(7) 0.035(7) 0.072(11) -0.012(7) -0.003(7) -0.019(6)
C21 0.028(7) 0.057(10) 0.105(16) -0.018(10) 0.006(9) -0.030(7)
C22 0.038(8) 0.051(9) 0.085(14) -0.014(9) -0.002(8) -0.027(8)
C31 0.032(9) 0.073(14) 0.047(11) 0.014(10) -0.024(8) -0.015(9)
C32 0.044(10) 0.060(12) 0.045(11) 0.001(9) -0.020(8) -0.024(9)
C41 0.14(3) 0.074(17) 0.033(12) -0.007(11) -0.038(14) 0.011(17)
C42 0.101(19) 0.066(15) 0.060(15) -0.045(12) -0.038(14) 0.034(14)
C51 0.13(3) 0.09(2) 0.14(3) -0.03(2) 0.01(2) -0.09(2)
C52 0.083(16) 0.066(14) 0.084(17) -0.053(13) 0.028(13) -0.048(13)
C61 0.044(10) 0.055(11) 0.027(9) -0.005(8) -0.011(7) -0.017(8)
C62 0.066(13) 0.029(9) 0.051(12) -0.004(8) -0.022(10) -0.007(8)
C71 0.026(8) 0.054(11) 0.062(13) -0.026(10) 0.006(8) -0.009(8)
C72 0.040(11) 0.072(14) 0.103(19) -0.055(14) 0.010(11) -0.030(10)
C81 0.014(8) 0.064(15) 0.19(3) 0.029(17) -0.012(13) -0.013(9)
C82 0.038(11) 0.052(13) 0.16(3) 0.017(15) 0.002(14) -0.032(10)
N91 0.046(8) 0.048(9) 0.045(8) -0.025(7) 0.013(6) -0.014(7)
N92 0.071(11) 0.049(8) 0.041(9) -0.030(7) -0.009(8) -0.001(8)
C91 0.104(17) 0.053(10) 0.082(14) -0.041(10) -0.035(12) 0.005(10)
C92 0.17(2) 0.053(11) 0.077(15) -0.039(11) -0.055(13) 0.020(13)
C101 0.093(17) 0.058(13) 0.046(12) 0.013(10) -0.037(12) -0.037(12)
C102 0.061(12) 0.038(9) 0.036(10) 0.022(7) -0.023(9) -0.027(9)
C111 0.054(12) 0.059(13) 0.058(13) -0.026(11) -0.011(10) -0.001(10)
C112 0.12(2) 0.058(14) 0.048(14) -0.011(11) -0.027(14) 0.013(14)
C121 0.042(11) 0.068(14) 0.089(18) -0.035(13) 0.027(12) -0.030(10)
C122 0.084(17) 0.066(14) 0.058(14) -0.030(12) 0.023(13) -0.040(13)
N131 0.053(9) 0.048(9) 0.079(13) -0.031(9) -0.029(9) 0.014(7)
N132 0.037(9) 0.117(14) 0.062(12) -0.042(11) -0.019(8) 0.001(9)
C131 0.060(12) 0.085(15) 0.17(2) -0.038(17) -0.042(16) 0.018(11)
C132 0.064(13) 0.122(15) 0.16(2) -0.056(18) -0.063(16) 0.023(13)
C141 0.084(17) 0.036(11) 0.093(19) -0.022(12) 0.008(14) -0.020(11)
C142 0.17(3) 0.072(18) 0.13(3) -0.071(19) 0.07(2) -0.08(2)
C151 0.070(18) 0.078(19) 0.15(3) 0.00(2) -0.08(2) -0.008(15)
C152 0.057(15) 0.074(18) 0.15(3) -0.016(18) -0.072(19) 0.020(13)
N161 0.035(8) 0.096(12) 0.049(8) -0.022(8) 0.005(7) -0.045(8)
N162 0.044(7) 0.064(10) 0.044(9) -0.015(7) 0.009(6) -0.041(7)
C161 0.042(9) 0.121(16) 0.061(10) -0.022(10) 0.006(7) -0.064(10)
C162 0.042(8) 0.110(15) 0.050(9) -0.018(9) 0.013(8) -0.054(10)
C171 0.052(13) 0.077(16) 0.081(18) -0.025(14) -0.036(12) 0.002(11)
C172 0.070(14) 0.067(14) 0.054(13) -0.008(11) -0.041(11) -0.017(11)
C181 0.036(9) 0.081(14) 0.044(11) -0.016(10) -0.020(8) -0.032(9)
C182 0.051(13) 0.14(2) 0.069(16) -0.070(17) -0.024(11) -0.006(14)
C191 0.12(2) 0.057(13) 0.088(18) -0.044(13) -0.060(17) -0.002(14)
C192 0.080(16) 0.037(10) 0.089(17) -0.034(11) -0.040(13) -0.003(10)
C201 0.052(13) 0.048(12) 0.10(2) -0.032(13) -0.029(13) 0.004(10)
C202 0.073(15) 0.040(11) 0.069(15) -0.012(10) -0.024(12) -0.013(10)
N31 0.030(7) 0.035(7) 0.025(7) 0.000(5) -0.012(5) -0.009(5)
N32 0.027(7) 0.040(8) 0.043(8) 0.000(6) -0.008(6) -0.015(6)
N41 0.037(7) 0.037(7) 0.026(7) 0.003(6) -0.009(6) -0.016(6)
N42 0.032(7) 0.034(7) 0.061(10) -0.019(7) -0.018(7) -0.002(6)
N51 0.069(11) 0.037(8) 0.058(10) -0.023(7) 0.018(8) -0.038(8)
N52 0.040(8) 0.030(7) 0.060(10) -0.033(7) -0.001(7) -0.008(6)
N61 0.036(7) 0.034(7) 0.032(7) -0.009(6) 0.004(6) -0.017(6)
N62 0.038(7) 0.041(7) 0.022(6) -0.011(5) -0.015(5) -0.012(6)
N71 0.026(7) 0.036(7) 0.070(11) -0.035(7) -0.005(7) -0.003(6)
N72 0.021(7) 0.052(9) 0.085(12) -0.042(9) 0.001(7) -0.010(6)
N81 0.018(6) 0.048(8) 0.041(8) -0.003(7) 0.001(5) -0.007(6)
N82 0.034(7) 0.031(7) 0.034(7) -0.002(6) 0.000(6) -0.016(6)
N101 0.065(10) 0.045(8) 0.025(7) 0.015(6) -0.023(7) -0.030(8)
N102 0.055(9) 0.033(7) 0.049(9) -0.005(6) -0.025(7) -0.025(7)
N111 0.054(9) 0.030(7) 0.044(9) -0.016(6) -0.009(7) -0.004(6)
N112 0.040(7) 0.020(6) 0.035(7) 0.001(5) -0.002(6) -0.012(5)
N121 0.033(8) 0.058(10) 0.058(10) -0.032(8) 0.010(7) -0.023(7)
N122 0.056(10) 0.071(11) 0.031(8) -0.006(7) 0.013(7) -0.043(9)
N141 0.037(8) 0.037(8) 0.073(12) -0.028(8) -0.007(8) -0.010(6)
N142 0.062(11) 0.048(9) 0.054(11) -0.007(8) 0.010(8) -0.028(8)
N151 0.077(13) 0.062(11) 0.069(13) 0.037(9) -0.056(11) -0.039(10)
N152 0.028(8) 0.038(9) 0.116(17) -0.014(10) -0.012(9) 0.001(7)
N171 0.032(9) 0.113(17) 0.105(17) -0.078(15) -0.030(10) 0.022(10)
N172 0.056(9) 0.041(8) 0.028(8) -0.001(6) -0.015(7) -0.008(7)
N181 0.018(6) 0.080(11) 0.046(9) -0.036(8) -0.002(6) -0.016(7)
N182 0.033(8) 0.099(14) 0.052(10) -0.046(10) -0.005(7) -0.023(8)
N191 0.044(9) 0.046(9) 0.085(13) -0.041(9) -0.018(8) -0.007(7)
N192 0.058(10) 0.055(10) 0.057(10) -0.037(8) -0.018(8) -0.010(8)
N201 0.035(8) 0.054(9) 0.049(9) -0.010(7) -0.016(7) -0.012(7)
N202 0.024(7) 0.047(9) 0.055(10) 0.010(7) 0.006(7) -0.007(6)

loop_
_atom_type_symbol
_atom_type_description
_atom_type_scat_dispersion_real
_atom_type_scat_dispersion_imag
_atom_type_scat_source
C C 0.0033 0.0016 'International Tables Vol C Tables 4.2.6.8 and 6.1.1.4'
H H 0.0000 0.0000 'International Tables Vol C Tables 4.2.6.8 and 6.1.1.4'
N N 0.0061 0.0033 'International Tables Vol C Tables 4.2.6.8 and 6.1.1.4'
O O 0.0106 0.0060 'International Tables Vol C Tables 4.2.6.8 and 6.1.1.4'
Pd Pd -0.9988 1.0072 'International Tables Vol C Tables 4.2.6.8 and 6.1.1.4'

loop_
_geom_angle_atom_site_label_1
_geom_angle_atom_site_label_2
_geom_angle_atom_site_label_3
_geom_angle
_geom_angle_site_symmetry_1
_geom_angle_site_symmetry_3
N11 Pd1 N12 85.5(6) . .
N11 Pd1 N5B 174.9(5) . .
N12 Pd1 N5B 89.4(5) . .
N11 Pd1 N7C 91.3(5) . 2_666
N12 Pd1 N7C 176.0(6) . 2_666
N5B Pd1 N7C 93.7(4) . 2_666
N21 Pd2 N6D 90.7(5) . .
N21 Pd2 N22 83.7(6) . .
N6D Pd2 N22 171.3(6) . .
N21 Pd2 N6B 177.4(5) . 2_666
N6D Pd2 N6B 91.2(4) . 2_666
N22 Pd2 N6B 94.2(5) . 2_666
N7D Pd3 N32 91.2(5) . .
N7D Pd3 N31 174.1(5) . .
N32 Pd3 N31 83.8(5) . .
N7D Pd3 N5A 92.9(4) . .
N32 Pd3 N5A 174.7(6) . .
N31 Pd3 N5A 92.2(5) . .
N42 Pd4 N4A 174.7(5) . .
N42 Pd4 N41 84.3(6) . .
N4A Pd4 N41 90.5(5) . .
N42 Pd4 N4C 92.0(5) . .
N4A Pd4 N4C 93.3(4) . .
N41 Pd4 N4C 175.7(5) . .
N52 Pd5 N7B 174.3(5) . 2_666
N52 Pd5 N51 83.8(6) . .
N7B Pd5 N51 90.8(5) 2_666 .
N52 Pd5 N5C 93.7(5) . .
N7B Pd5 N5C 91.7(4) 2_666 .
N51 Pd5 N5C 177.0(6) . .
N6J Pd6 N61 174.1(6) 2_775 .
N6J Pd6 N62 91.7(6) 2_775 .
N61 Pd6 N62 82.4(6) . .
N6J Pd6 N6H 93.5(5) 2_775 .
N61 Pd6 N6H 92.4(5) . .
N62 Pd6 N6H 174.1(5) . .
N71 Pd7 N72 83.6(6) . .
N71 Pd7 N4D 173.2(5) . .
N72 Pd7 N4D 89.7(5) . .
N71 Pd7 N6C 93.4(5) . 2_666
N72 Pd7 N6C 176.3(5) . 2_666
N4D Pd7 N6C 93.4(5) . 2_666
N1B Pd8 N1D 90.8(5) . 2_666
N1B Pd8 N82 92.6(5) . .
N1D Pd8 N82 176.4(5) 2_666 .
N1B Pd8 N81 176.0(5) . .
N1D Pd8 N81 93.2(6) 2_666 .
N82 Pd8 N81 83.3(6) . .
N92 Pd9 N91 82.4(7) . .
N92 Pd9 N7J 92.7(6) . .
N91 Pd9 N7J 175.1(6) . .
N92 Pd9 N7I 174.8(6) . .
N91 Pd9 N7I 92.6(6) . .
N7J Pd9 N7I 92.3(5) . .
N102 Pd10 N6A 176.2(5) . .
N102 Pd10 N101 83.2(6) . .
N6A Pd10 N101 93.1(5) . .
N102 Pd10 N4B 90.9(5) . .
N6A Pd10 N4B 92.7(4) . .
N101 Pd10 N4B 173.3(5) . .
N112 Pd11 N111 84.3(5) . .
N112 Pd11 N1C 92.0(5) . .
N111 Pd11 N1C 176.4(5) . .
N112 Pd11 N1A 177.6(5) . .
N111 Pd11 N1A 93.2(5) . .
N1C Pd11 N1A 90.4(5) . .
N122 Pd12 N121 83.6(7) . .
N122 Pd12 N7H 91.0(6) . .
N121 Pd12 N7H 174.4(6) . .
N122 Pd12 N5G 174.1(6) . .
N121 Pd12 N5G 90.6(6) . .
N7H Pd12 N5G 94.8(5) . .
N6I Pd13 N132 175.4(8) 2_775 .
N6I Pd13 N4G 91.2(5) 2_775 .
N132 Pd13 N4G 93.3(8) . .
N6I Pd13 N131 91.6(6) 2_775 .
N132 Pd13 N131 83.9(8) . .
N4G Pd13 N131 177.2(6) . .
N141 Pd14 N4H 175.2(6) . .
N141 Pd14 N142 84.4(7) . .
N4H Pd14 N142 90.9(6) . .
N141 Pd14 N4I 91.6(6) . .
N4H Pd14 N4I 93.1(5) . .
N142 Pd14 N4I 175.6(6) . .
N152 Pd15 N7A 174.0(7) . .
N152 Pd15 N151 84.1(8) . .
N7A Pd15 N151 90.6(7) . .
N152 Pd15 N5D 92.2(7) . .
N7A Pd15 N5D 92.9(4) . .
N151 Pd15 N5D 175.7(6) . .
N7G Pd16 N161 92.0(6) . .
N7G Pd16 N5H 92.3(5) . .
N161 Pd16 N5H 175.5(6) . .
N7G Pd16 N162 175.5(6) . .
N161 Pd16 N162 83.4(7) . .
N5H Pd16 N162 92.2(6) . .
N1J Pd17 N171 173.7(8) . .
N1J Pd17 N1G 91.6(6) . .
N171 Pd17 N1G 93.8(7) . .
N1J Pd17 N172 92.5(6) . .
N171 Pd17 N172 82.1(7) . .
N1G Pd17 N172 175.8(6) . .
N182 Pd18 N181 83.3(6) . .
N182 Pd18 N6G 171.6(6) . .
N181 Pd18 N6G 90.2(5) . .
N182 Pd18 N4J 93.3(5) . .
N181 Pd18 N4J 175.6(6) . .
N6G Pd18 N4J 92.9(5) . .
N191 Pd19 N5J 174.8(6) . .
N191 Pd19 N192 83.4(7) . .
N5J Pd19 N192 91.4(6) . .
N191 Pd19 N5I 92.9(6) . .
N5J Pd19 N5I 92.3(5) . .
N192 Pd19 N5I 176.1(6) . .
N1H Pd20 N1I 87.9(6) . .
N1H Pd20 N201 178.5(6) . .
N1I Pd20 N201 93.6(7) . .
N1H Pd20 N202 96.9(6) . .
N1I Pd20 N202 175.0(7) . .
N201 Pd20 N202 81.6(7) . .
N1A C1A C2A 120.8(13) . .
C3A C2A C1A 121.9(14) . .
C2A C3A C4A 117.9(14) . .
C5A C4A C3A 119.0(13) . .
C5A C4A C6A 119.7(12) . .
C3A C4A C6A 121.3(13) . .
N1A C5A C4A 122.5(13) . .
N2A C6A N3A 127.8(13) . .
N2A C6A C4A 117.2(12) . .
N3A C6A C4A 114.8(13) . .
N2A C7A C8A 121.5(14) . .
N2A C7A C16A 117.5(12) . .
C8A C7A C16A 120.9(13) . .
C7A C8A C9A 116.2(14) . .
N3A C9A C8A 123.3(13) . .
N3A C9A C12A 114.7(12) . .
C8A C9A C12A 121.8(13) . .
C10A N4A C11A 115.2(12) . .
C10A N4A Pd4 120.2(9) . .
C11A N4A Pd4 124.6(9) . .
N5A C10A N4A 123.4(12) . .
N4A C11A C12A 123.6(13) . .
C11A C12A C13A 116.7(13) . .
C11A C12A C9A 120.2(13) . .
C13A C12A C9A 123.0(13) . .
N5A C13A C12A 121.0(14) . .
C13A N5A C10A 120.1(13) . .
C13A N5A Pd3 122.4(10) . .
C10A N5A Pd3 117.5(10) . .
C15A N6A C14A 118.7(12) . .
C15A N6A Pd10 123.3(10) . .
C14A N6A Pd10 118.0(9) . .
N7A C14A N6A 122.7(13) . .
C14A N7A C17A 118.1(13) . .
C14A N7A Pd15 121.2(10) . .
C17A N7A Pd15 119.5(10) . .
N6A C15A C16A 121.2(13) . .
C17A C16A C15A 116.9(13) . .
C17A C16A C7A 122.6(13) . .
C15A C16A C7A 120.1(13) . .
C16A C17A N7A 122.4(13) . .
N1B C1B C2B 121.7(14) . .
C3B C2B C1B 118.1(16) . .
C4B C3B C2B 122.1(15) . .
C3B C4B C5B 118.4(13) . .
C3B C4B C6B 124.1(14) . .
C5B C4B C6B 117.4(13) . .
N1B C5B C4B 119.9(14) . .
N2B C6B N3B 126.8(13) . .
N2B C6B C4B 118.7(12) . .
N3B C6B C4B 114.5(13) . .
N3B C7B C8B 121.9(12) . .
N3B C7B C12B 117.1(12) . .
C8B C7B C12B 121.0(12) . .
C9B C8B C7B 116.2(13) . .
N2B C9B C8B 121.8(13) . .
N2B C9B C16B 115.8(12) . .
C8B C9B C16B 122.4(13) . .
N5B C10B N4B 123.5(13) . .
N5B C11B C12B 121.6(13) . .
C11B C12B C13B 116.7(13) . .
C11B C12B C7B 123.2(13) . .
C13B C12B C7B 119.8(12) . .
N4B C13B C12B 118.5(13) . .
N7B C14B N6B 123.2(13) . .
N6B C15B C16B 122.4(13) . .
C17B C16B C15B 116.7(13) . .
C17B C16B C9B 120.9(13) . .
C15B C16B C9B 122.4(13) . .
N7B C17B C16B 121.4(13) . .
N1C C1C C2C 121.2(15) . .
C1C C2C C3C 119.0(16) . .
C4C C3C C2C 120.4(15) . .
C3C C4C C5C 116.5(13) . .
C3C C4C C6C 123.6(13) . .
C5C C4C C6C 119.8(13) . .
N1C C5C C4C 123.6(13) . .
N2C C6C N3C 126.5(13) . .
N2C C6C C4C 117.4(12) . .
N3C C6C C4C 116.1(12) . .
N2C C7C C8C 120.0(13) . .
N2C C7C C16C 118.6(12) . .
C8C C7C C16C 121.4(12) . .
C7C C8C C9C 115.5(12) . .
N3C C9C C8C 123.9(12) . .
N3C C9C C12C 116.7(12) . .
C8C C9C C12C 119.4(12) . .
N6C C10C N7C 121.8(13) . .
N6C C11C C12C 119.4(12) . .
C11C C12C C13C 117.1(13) . .
C11C C12C C9C 119.1(12) . .
C13C C12C C9C 123.3(12) . .
N7C C13C C12C 121.6(13) . .
N4C C14C N5C 122.8(13) . .
N4C C15C C16C 122.1(13) . .
C17C C16C C15C 117.1(14) . .
C17C C16C C7C 124.1(14) . .
C15C C16C C7C 118.7(13) . .
N5C C17C C16C 120.4(14) . .
N1D C1D C2D 123.3(15) . .
C1D C2D C3D 118.0(16) . .
C2D C3D C4D 120.0(16) . .
C5D C4D C3D 118.1(14) . .
C5D C4D C6D 118.2(13) . .
C3D C4D C6D 123.7(14) . .
N1D C5D C4D 121.4(14) . .
N2D C6D N3D 126.4(14) . .
N2D C6D C4D 117.5(13) . .
N3D C6D C4D 116.0(13) . .
N2D C7D C8D 122.4(13) . .
N2D C7D C16D 115.8(11) . .
C8D C7D C16D 121.7(12) . .
C7D C8D C9D 114.3(14) . .
N3D C9D C8D 124.8(13) . .
N3D C9D C12D 117.4(13) . .
C8D C9D C12D 117.7(14) . .
N4D C10D N5D 124.9(13) . .
N4D C11D C12D 120.1(14) . .
C13D C12D C11D 117.0(13) . .
C13D C12D C9D 124.9(13) . .
C11D C12D C9D 117.8(14) . .
N5D C13D C12D 123.4(14) . .
N7D C14D N6D 122.1(14) . .
N6D C15D C16D 121.8(14) . .
C17D C16D C15D 116.2(13) . .
C17D C16D C7D 122.2(12) . .
C15D C16D C7D 121.5(12) . .
N7D C17D C16D 122.4(13) . .
N1G C1G C2G 122.8(17) . .
C1G C2G C3G 117.6(17) . .
C4G C3G C2G 119.9(16) . .
C5G C4G C3G 117.9(16) . .
C5G C4G C6G 119.9(16) . .
C3G C4G C6G 122.2(15) . .
C4G C5G N1G 122.5(16) . .
N2G C6G N3G 127.4(15) . .
N2G C6G C4G 117.7(14) . .
N3G C6G C4G 114.8(15) . .
N2G C7G C8G 123.4(14) . .
N2G C7G C16G 115.6(13) . .
C8G C7G C16G 121.0(14) . .
C7G C8G C9G 115.3(14) . .
N3G C9G C8G 122.5(13) . .
N3G C9G C12G 115.0(14) . .
C8G C9G C12G 122.4(15) . .
N5G C10G N4G 123.0(14) . .
N4G C11G C12G 120.1(16) . .
C13G C12G C11G 117.6(14) . .
C13G C12G C9G 122.0(15) . .
C11G C12G C9G 120.3(15) . .
N5G C13G C12G 119.8(15) . .
N6G C14G N7G 121.5(14) . .
N6G C15G C16G 120.1(16) . .
C15G C16G C17G 117.4(15) . .
C15G C16G C7G 121.3(15) . .
C17G C16G C7G 121.0(13) . .
N7G C17G C16G 123.0(14) . .
C1H N1H C5H 118.0(15) . .
C1H N1H Pd20 122.4(12) . .
C5H N1H Pd20 119.5(11) . .
N1H C1H C2H 123.2(16) . .
C1H C2H C3H 119.0(16) . .
C4H C3H C2H 118.8(16) . .
C3H C4H C5H 120.0(15) . .
C3H C4H C6H 121.1(16) . .
C5H C4H C6H 118.9(14) . .
N1H C5H C4H 120.8(14) . .
N3H C6H N2H 124.8(14) . .
N3H C6H C4H 117.1(14) . .
N2H C6H C4H 118.0(14) . .
N2H C7H C8H 121.9(13) . .
N2H C7H C16H 116.6(12) . .
C8H C7H C16H 121.4(14) . .
C9H C8H C7H 115.6(15) . .
N3H C9H C8H 122.3(14) . .
N3H C9H C12H 116.4(14) . .
C8H C9H C12H 121.2(14) . .
N5H C10H N4H 124.0(14) . .
N4H C11H C12H 124.6(15) . .
C13H C12H C11H 116.3(13) . .
C13H C12H C9H 122.7(13) . .
C11H C12H C9H 120.7(14) . .
N5H C13H C12H 120.0(14) . .
N7H C14H N6H 124.9(14) . .
N6H C15H C16H 122.1(14) . .
C15H C16H C17H 116.6(14) . .
C15H C16H C7H 120.8(14) . .
C17H C16H C7H 122.5(14) . .
N7H C17H C16H 119.8(13) . .
C2I C1I N1I 122(2) . .
C1I C2I C3I 121(2) . .
C2I C3I C4I 118.5(18) . .
C5I C4I C6I 121.7(15) . .
C5I C4I C3I 115.6(16) . .
C6I C4I C3I 122.5(17) . .
N1I C5I C4I 124.2(16) . .
N3I C6I N2I 124.6(15) . .
N3I C6I C4I 118.9(14) . .
N2I C6I C4I 116.5(15) . .
N2I C7I C8I 120.5(15) . .
N2I C7I C12I 117.7(14) . .
C8I C7I C12I 121.8(15) . .
C9I C8I C7I 117.5(15) . .
N3I C9I C8I 121.5(14) . .
N3I C9I C16I 114.2(13) . .
C8I C9I C16I 123.9(14) . .
N4I C10I N5I 125.1(14) . .
N4I C11I C12I 118.6(15) . .
C11I C12I C13I 118.0(14) . .
C11I C12I C7I 119.0(15) . .
C13I C12I C7I 122.8(14) . .
N5I C13I C12I 122.0(15) . .
N7I C14I N6I 123.9(13) . .
N6I C15I C16I 121.8(16) . .
C17I C16I C15I 115.5(14) . .
C17I C16I C9I 122.7(13) . .
C15I C16I C9I 121.5(14) . .
N7I C17I C16I 121.9(14) . .
N1J C1J C2J 121.3(18) . .
C1J C2J C3J 118(2) . .
C4J C3J C2J 120.3(18) . .
C3J C4J C5J 118.0(17) . .
C3J C4J C6J 120.9(16) . .
C5J C4J C6J 120.4(17) . .
N1J C5J C4J 121.1(16) . .
C7J N2J C6J 115.8(16) . .
N3J C6J N2J 128.5(17) . .
N3J C6J C4J 115.3(14) . .
N2J C6J C4J 115.8(16) . .
C6J N3J C9J 115.3(14) . .
N2J C7J C8J 121.9(14) . .
N2J C7J C16J 118.6(15) . .
C8J C7J C16J 119.4(15) . .
C9J C8J C7J 115.5(15) . .
N3J C9J C8J 122.9(15) . .
N3J C9J C12J 117.0(13) . .
C8J C9J C12J 120.0(15) . .
N5J C10J N4J 122.6(15) . .
N4J C11J C12J 120.5(15) . .
C13J C12J C11J 116.6(14) . .
C13J C12J C9J 123.3(13) . .
C11J C12J C9J 120.0(14) . .
N5J C13J C12J 121.3(14) . .
N7J C14J N6J 124.6(13) . .
N6J C15J C16J 122.6(13) . .
C17J C16J C7J 124.6(15) . .
C17J C16J C15J 116.4(14) . .
C7J C16J C15J 118.9(14) . .
C16J C17J N7J 120.9(14) . .
C5A N1A C1A 118.0(13) . .
C5A N1A Pd11 120.3(9) . .
C1A N1A Pd11 121.7(10) . .
C6A N2A C7A 115.9(12) . .
C9A N3A C6A 115.0(12) . .
C1B N1B C5B 119.6(13) . .
C1B N1B Pd8 121.6(10) . .
C5B N1B Pd8 118.7(10) . .
C6B N2B C9B 117.0(12) . .
C6B N3B C7B 116.1(12) . .
C13B N4B C10B 121.5(12) . .
C13B N4B Pd10 119.9(10) . .
C10B N4B Pd10 118.1(9) . .
C10B N5B C11B 118.2(12) . .
C10B N5B Pd1 121.8(9) . .
C11B N5B Pd1 119.5(9) . .
C14B N6B C15B 118.3(12) . .
C14B N6B Pd2 118.0(10) . 2_666
C15B N6B Pd2 123.7(10) . 2_666
C14B N7B C17B 117.9(12) . .
C14B N7B Pd5 118.9(9) . 2_666
C17B N7B Pd5 123.0(9) . 2_666
C5C N1C C1C 119.2(13) . .
C5C N1C Pd11 120.9(10) . .
C1C N1C Pd11 119.9(11) . .
C6C N2C C7C 118.5(12) . .
C9C N3C C6C 115.2(12) . .
C15C N4C C14C 118.0(13) . .
C15C N4C Pd4 122.5(10) . .
C14C N4C Pd4 119.2(10) . .
C17C N5C C14C 119.5(12) . .
C17C N5C Pd5 121.9(10) . .
C14C N5C Pd5 118.1(9) . .
C10C N6C C11C 119.9(12) . .
C10C N6C Pd7 118.8(9) . 2_666
C11C N6C Pd7 121.1(9) . 2_666
C13C N7C C10C 120.2(12) . .
C13C N7C Pd1 119.4(9) . 2_666
C10C N7C Pd1 120.2(9) . 2_666
C5D N1D C1D 119.2(14) . .
C5D N1D Pd8 119.1(10) . 2_666
C1D N1D Pd8 121.6(11) . 2_666
C6D N2D C7D 116.5(12) . .
C9D N3D C6D 115.5(12) . .
C10D N4D C11D 118.1(13) . .
C10D N4D Pd7 120.3(10) . .
C11D N4D Pd7 121.4(11) . .
C13D N5D C10D 116.3(13) . .
C13D N5D Pd15 120.3(10) . .
C10D N5D Pd15 123.2(10) . .
C15D N6D C14D 119.0(12) . .
C15D N6D Pd2 127.5(10) . .
C14D N6D Pd2 113.3(9) . .
C14D N7D C17D 118.4(13) . .
C14D N7D Pd3 118.9(10) . .
C17D N7D Pd3 122.1(9) . .
C1G N1G C5G 119.2(15) . .
C1G N1G Pd17 122.3(12) . .
C5G N1G Pd17 118.4(12) . .
C6G N2G C7G 116.3(13) . .
C6G N3G C9G 114.8(14) . .
C10G N4G C11G 118.3(14) . .
C10G N4G Pd13 123.0(10) . .
C11G N4G Pd13 118.7(12) . .
C10G N5G C13G 121.2(15) . .
C10G N5G Pd12 118.8(10) . .
C13G N5G Pd12 119.3(11) . .
C14G N6G C15G 120.7(13) . .
C14G N6G Pd18 112.5(9) . .
C15G N6G Pd18 126.5(11) . .
C17G N7G C14G 117.3(14) . .
C17G N7G Pd16 122.6(10) . .
C14G N7G Pd16 119.4(11) . .
C7H N2H C6H 117.2(12) . .
C9H N3H C6H 117.7(13) . .
C11H N4H C10H 114.7(14) . .
C11H N4H Pd14 126.8(12) . .
C10H N4H Pd14 118.3(9) . .
C10H N5H C13H 120.1(14) . .
C10H N5H Pd16 120.0(10) . .
C13H N5H Pd16 119.8(10) . .
C15H N6H C14H 117.7(13) . .
C15H N6H Pd6 121.7(10) . .
C14H N6H Pd6 120.4(10) . .
C14H N7H C17H 118.8(13) . .
C14H N7H Pd12 123.4(10) . .
C17H N7H Pd12 117.4(9) . .
C5I N1I C1I 118.4(18) . .
C5I N1I Pd20 121.1(12) . .
C1I N1I Pd20 120.5(14) . .
C6I N2I C7I 118.7(14) . .
C6I N3I C9I 117.1(13) . .
C10I N4I C11I 118.7(13) . .
C10I N4I Pd14 121.7(10) . .
C11I N4I Pd14 119.2(11) . .
C10I N5I C13I 117.4(14) . .
C10I N5I Pd19 123.7(10) . .
C13I N5I Pd19 118.5(11) . .
C15I N6I C14I 117.9(14) . .
C15I N6I Pd13 119.8(12) . 2_775
C14I N6I Pd13 121.8(10) . 2_775
C14I N7I C17I 119.0(13) . .
C14I N7I Pd9 119.9(9) . .
C17I N7I Pd9 119.6(10) . .
C1J N1J C5J 120.7(14) . .
C1J N1J Pd17 119.4(11) . .
C5J N1J Pd17 119.6(12) . .
C11J N4J C10J 119.8(13) . .
C11J N4J Pd18 124.6(11) . .
C10J N4J Pd18 115.5(11) . .
C13J N5J C10J 119.0(15) . .
C13J N5J Pd19 119.8(10) . .
C10J N5J Pd19 120.8(11) . .
C15J N6J C14J 115.5(13) . .
C15J N6J Pd6 122.3(10) . 2_775
C14J N6J Pd6 121.9(9) . 2_775
C14J N7J C17J 119.8(13) . .
C14J N7J Pd9 121.6(10) . .
C17J N7J Pd9 118.6(10) . .
C11 N11 Pd1 108.5(11) . .
C12 N12 Pd1 105.5(12) . .
C12 C11 N11 115.3(18) . .
C11 C12 N12 121(2) . .
C21 N21 Pd2 109.1(11) . .
C22 N22 Pd2 106.6(11) . .
N21 C21 C22 107.0(15) . .
N22 C22 C21 108.2(17) . .
N31 C31 C32 108.1(14) . .
N32 C32 C31 108.0(15) . .
N41 C41 C42 116(2) . .
C41 C42 N42 114.7(19) . .
C52 C51 N51 112(2) . .
C51 C52 N52 110.7(18) . .
N61 C61 C62 108.3(15) . .
N62 C62 C61 105.1(15) . .
C72 C71 N71 107.2(16) . .
C71 C72 N72 112.5(18) . .
C82 C81 N81 116.5(16) . .
C81 C82 N82 118.7(17) . .
C91 N91 Pd9 110.8(13) . .
C92 N92 Pd9 112.0(14) . .
C92 C91 N91 114.7(19) . .
C91 C92 N92 117(2) . .
N101 C101 C102 106.1(17) . .
N102 C102 C101 107.9(14) . .
C112 C111 N111 110.6(19) . .
C111 C112 N112 113(2) . .
C122 C121 N121 107.9(18) . .
C121 C122 N122 107.8(17) . .
C131 N131 Pd13 113.5(19) . .
C132 N132 Pd13 106.4(18) . .
C132 C131 N131 111(3) . .
C131 C132 N132 122(2) . .
N141 C141 C142 109(2) . .
N142 C142 C141 112(2) . .
N151 C151 C152 103(3) . .
C151 C152 N152 109.8(19) . .
C161 N161 Pd16 110.2(14) . .
C162 N162 Pd16 107.4(13) . .
C162 C161 N161 106.2(15) . .
C161 C162 N162 109.0(16) . .
N171 C171 C172 107(2) . .
N172 C172 C171 109.1(17) . .
C182 C181 N181 107.0(15) . .
C181 C182 N182 107(2) . .
N191 C191 C192 109(2) . .
C191 C192 N192 107.6(16) . .
N201 C201 C202 108.0(17) . .
N202 C202 C201 106.9(18) . .
C31 N31 Pd3 108.5(10) . .
C32 N32 Pd3 108.4(11) . .
C41 N41 Pd4 108.6(12) . .
C42 N42 Pd4 110.1(11) . .
C51 N51 Pd5 109.3(13) . .
C52 N52 Pd5 110.0(12) . .
C61 N61 Pd6 108.3(10) . .
C62 N62 Pd6 114.3(11) . .
C71 N71 Pd7 110.6(11) . .
C72 N72 Pd7 107.4(11) . .
C81 N81 Pd8 110.5(11) . .
C82 N82 Pd8 108.9(12) . .
C101 N101 Pd10 110.0(11) . .
C102 N102 Pd10 111.3(10) . .
C111 N111 Pd11 111.0(12) . .
C112 N112 Pd11 109.9(12) . .
C121 N121 Pd12 110.2(14) . .
C122 N122 Pd12 106.7(13) . .
C141 N141 Pd14 110.7(13) . .
C142 N142 Pd14 108.3(16) . .
C151 N151 Pd15 109.7(17) . .
C152 N152 Pd15 108.7(17) . .
C171 N171 Pd17 112.1(13) . .
C172 N172 Pd17 108.5(12) . .
C181 N181 Pd18 110.7(11) . .
C182 N182 Pd18 108.8(12) . .
C191 N191 Pd19 109.5(14) . .
C192 N192 Pd19 110.7(13) . .
C201 N201 Pd20 113.8(14) . .
C202 N202 Pd20 108.7(13) . .
O2N N1N O3N 119.2(18) . .
O2N N1N O4N 120.6(17) . .
O3N N1N O4N 120.1(17) . .
O8N N5N O6N 116.4(19) . .
O8N N5N O7N 119(2) . .
O6N N5N O7N 124.4(16) . .
O11N N9N O12N 116(2) . .
O11N N9N O10N 121.6(19) . .
O12N N9N O10N 122(2) . .
O15N N13N O14N 120.1(14) . .
O15N N13N O16N 117.9(14) . .
O14N N13N O16N 122.0(14) . .
O20N N17N O18N 122.5(15) . .
O20N N17N O19N 119.1(14) . .
O18N N17N O19N 118.3(13) . .
O22N N21N O24N 122.5(15) . .
O22N N21N O23N 120.8(15) . .
O24N N21N O23N 116.4(15) . .
O26N N25N O28N 122.0(19) . .
O26N N25N O27N 120.8(17) . .
O28N N25N O27N 117.2(18) . .
O32N N29N O31N 117(2) . .
O32N N29N O30N 125(2) . .
O31N N29N O30N 117(2) . .
O35N N33N O36N 119.7(14) . .
O35N N33N O34N 121.0(13) . .
O36N N33N O34N 119.3(13) . .
O38N N37N O39N 119.9(17) . .
O38N N37N O40N 116.7(18) . .
O39N N37N O40N 123.1(19) . .
O43N N41N O42N 124(2) . .
O43N N41N O44N 124(2) . .
O42N N41N O44N 110(2) . .
O46N N45N O47N 125(2) . .
O46N N45N O48N 120(2) . .
O47N N45N O48N 115(2) . .
O50N N49N O51N 123(2) . .
O50N N49N O52N 123(2) . .
O51N N49N O52N 114.0(19) . .
O52P N49P O51P 118(2) . .
O52P N49P O50P 121(2) . .
O51P N49P O50P 121(2) . .
O55N N53N O56N 116(3) . .
O55N N53N O54N 119(3) . .
O56N N53N O54N 125(3) . .
O59N N57N O58N 125(3) . .
O59N N57N O60N 121(3) . .
O58N N57N O60N 114(3) . .
O67N N65N O66N 117(2) . .
O67N N65N O68N 121(2) . .
O66N N65N O68N 121(2) . .
O63N N61N O64N 120.5(13) . .
O63N N61N O62N 120.7(13) . .
O64N N61N O62N 118.9(12) . .
O70N N69N O71N 123(2) . .
O70N N69N O72N 111(2) . .
O71N N69N O72N 125(2) . .
O76N N73N O75N 119.0(17) . .
O76N N73N O74N 120.3(17) . .
O75N N73N O74N 120.6(16) . .
O79N N77N O78N 122(3) . .
O79N N77N O80N 113(2) . .
O78N N77N O80N 117(2) . .
O87N N85N O86N 119(3) . .
O87N N85N O88N 119(3) . .
O86N N85N O88N 121(3) . .
O82N N81N O83N 125(2) . .
O82N N81N O84N 123(2) . .
O83N N81N O84N 112(2) . .
O92N N89N O90N 125.0(19) . .
O92N N89N O91N 121.9(19) . .
O90N N89N O91N 113.2(17) . .
O96N N93N O95N 119.9(16) . .
O96N N93N O94N 117.6(15) . .
O95N N93N O94N 122.4(15) . .
O2M N1M O3M 123.5(19) . .
O2M N1M O4M 124.1(19) . .
O3M N1M O4M 112.2(19) . .
O7M N5M O8M 133(3) . .
O7M N5M O6M 121(3) . .
O8M N5M O6M 104(2) . .
O10M N9M O11M 115(2) . .
O10M N9M O12M 148(2) . .
O11M N9M O12M 97(2) . .
O16M N13M O15M 118.9(17) . .
O16M N13M O14M 119.6(16) . .
O15M N13M O14M 121.3(15) . .
O18M N17M O20M 130(4) . .
O18M N17M O19M 120(3) . .
O20M N17M O19M 104(3) . .
O24M N21M O23M 120(3) . .
O24M N21M O22M 116(3) . .
O23M N21M O22M 122.1(18) . .
O27M N25M O26M 122(3) . .
O27M N25M O28M 116(3) . .
O26M N25M O28M 122(3) . .
O31M N29M O32M 146(4) . .
O31M N29M O30M 109(4) . .
O32M N29M O30M 102(3) . .
O36M N33M O34M 128(3) . .
O36M N33M O35M 116(3) . .
O34M N33M O35M 116(2) . .
O38M N37M O40M 119(3) . .
O38M N37M O39M 116(3) . .
O40M N37M O39M 125(3) . .
O42M N41M O43M 122(3) . .
O42M N41M O44M 119(4) . .
O43M N41M O44M 117(3) . .
O46M N45M O47M 124(3) . .
O46M N45M O48M 119(3) . .
O47M N45M O48M 117(3) . .
O52M N49M O51M 115(2) . .
O52M N49M O50M 122(2) . .
O51M N49M O50M 123(2) . .
O50Q N49Q O51Q 124(2) . .
O50Q N49Q O52Q 122(2) . .
O51Q N49Q O52Q 113(2) . .
O54M N53M O56M 124(3) . .
O54M N53M O55M 121(3) . .
O56M N53M O55M 106(3) . .
O58M N57M O60M 121(2) . .
O58M N57M O59M 123(3) . .
O60M N57M O59M 116(2) . .
O63M N61M O64M 110(2) . .
O63M N61M O62M 127(2) . .
O64M N61M O62M 120(2) . .

loop_
_geom_bond_atom_site_label_1
_geom_bond_atom_site_label_2
_geom_bond_distance
_geom_bond_site_symmetry_2
Pd1 N11 2.025(13) .
Pd1 N12 2.037(12) .
Pd1 N5B 2.042(11) .
Pd1 N7C 2.060(11) 2_666
Pd2 N21 2.033(13) .
Pd2 N6D 2.043(12) .
Pd2 N22 2.033(14) .
Pd2 N6B 2.047(12) 2_666
Pd3 N7D 2.020(12) .
Pd3 N32 2.031(13) .
Pd3 N31 2.042(12) .
Pd3 N5A 2.051(12) .
Pd4 N42 1.990(14) .
Pd4 N4A 2.008(11) .
Pd4 N41 2.022(13) .
Pd4 N4C 2.049(12) .
Pd5 N52 2.020(13) .
Pd5 N7B 2.039(12) 2_666
Pd5 N51 2.040(13) .
Pd5 N5C 2.058(11) .
Pd6 N6J 2.020(13) 2_775
Pd6 N61 2.025(13) .
Pd6 N62 2.018(11) .
Pd6 N6H 2.055(12) .
Pd7 N71 2.010(13) .
Pd7 N72 2.053(13) .
Pd7 N4D 2.043(13) .
Pd7 N6C 2.078(11) 2_666
Pd8 N1B 2.028(12) .
Pd8 N1D 2.036(13) 2_666
Pd8 N82 2.031(13) .
Pd8 N81 2.028(13) .
Pd9 N92 1.975(15) .
Pd9 N91 2.003(15) .
Pd9 N7J 2.039(12) .
Pd9 N7I 2.060(12) .
Pd10 N102 2.011(13) .
Pd10 N6A 2.051(11) .
Pd10 N101 2.028(13) .
Pd10 N4B 2.059(10) .
Pd11 N112 1.996(13) .
Pd11 N111 2.033(15) .
Pd11 N1C 2.040(12) .
Pd11 N1A 2.020(13) .
Pd12 N122 2.020(14) .
Pd12 N121 2.017(15) .
Pd12 N7H 2.039(13) .
Pd12 N5G 2.078(14) .
Pd13 N6I 2.014(14) 2_775
Pd13 N132 2.004(17) .
Pd13 N4G 2.029(13) .
Pd13 N131 2.023(17) .
Pd14 N141 1.986(14) .
Pd14 N4H 2.003(15) .
Pd14 N142 2.025(16) .
Pd14 N4I 2.046(13) .
Pd15 N152 1.994(16) .
Pd15 N7A 2.016(12) .
Pd15 N151 2.017(16) .
Pd15 N5D 2.045(13) .
Pd16 N7G 2.011(14) .
Pd16 N161 2.012(15) .
Pd16 N5H 2.053(13) .
Pd16 N162 2.032(14) .
Pd17 N1J 2.021(14) .
Pd17 N171 2.024(16) .
Pd17 N1G 2.029(14) .
Pd17 N172 2.043(15) .
Pd18 N182 1.997(14) .
Pd18 N181 2.019(12) .
Pd18 N6G 2.056(11) .
Pd18 N4J 2.049(12) .
Pd19 N191 1.974(15) .
Pd19 N5J 2.017(14) .
Pd19 N192 2.002(15) .
Pd19 N5I 2.046(13) .
Pd20 N1H 2.016(14) .
Pd20 N1I 2.015(17) .
Pd20 N201 1.983(16) .
Pd20 N202 2.023(14) .
C1A N1A 1.372(19) .
C1A C2A 1.39(2) .
C2A C3A 1.35(2) .
C3A C4A 1.424(19) .
C4A C5A 1.38(2) .
C4A C6A 1.509(19) .
C5A N1A 1.364(19) .
C6A N2A 1.309(19) .
C6A N3A 1.343(18) .
C7A N2A 1.365(18) .
C7A C8A 1.397(19) .
C7A C16A 1.48(2) .
C8A C9A 1.38(2) .
C9A N3A 1.341(18) .
C9A C12A 1.492(19) .
N4A C10A 1.369(17) .
N4A C11A 1.342(17) .
C10A N5A 1.342(18) .
C11A C12A 1.39(2) .
C12A C13A 1.38(2) .
C13A N5A 1.312(19) .
N6A C15A 1.307(18) .
N6A C14A 1.383(19) .
C14A N7A 1.327(19) .
N7A C17A 1.350(19) .
C15A C16A 1.416(18) .
C16A C17A 1.36(2) .
C1B N1B 1.31(2) .
C1B C2B 1.40(2) .
C2B C3B 1.35(2) .
C3B C4B 1.33(2) .
C4B C5B 1.41(2) .
C4B C6B 1.48(2) .
C5B N1B 1.368(17) .
C6B N2B 1.315(19) .
C6B N3B 1.331(18) .
C7B N3B 1.354(17) .
C7B C8B 1.41(2) .
C7B C12B 1.485(18) .
C8B C9B 1.380(18) .
C9B N2B 1.361(18) .
C9B C16B 1.496(19) .
C10B N5B 1.324(19) .
C10B N4B 1.326(18) .
C11B N5B 1.352(17) .
C11B C12B 1.383(19) .
C12B C13B 1.45(2) .
C13B N4B 1.315(18) .
C14B N7B 1.334(17) .
C14B N6B 1.337(17) .
C15B N6B 1.32(2) .
C15B C16B 1.37(2) .
C16B C17B 1.38(2) .
C17B N7B 1.350(18) .
C1C N1C 1.34(2) .
C1C C2C 1.38(2) .
C2C C3C 1.37(2) .
C3C C4C 1.37(2) .
C4C C5C 1.41(2) .
C4C C6C 1.474(18) .
C5C N1C 1.299(19) .
C6C N2C 1.320(18) .
C6C N3C 1.345(18) .
C7C N2C 1.333(17) .
C7C C8C 1.414(18) .
C7C C16C 1.46(2) .
C8C C9C 1.410(18) .
C9C N3C 1.313(18) .
C9C C12C 1.506(17) .
C10C N6C 1.316(17) .
C10C N7C 1.344(17) .
C11C N6C 1.364(18) .
C11C C12C 1.387(19) .
C12C C13C 1.390(19) .
C13C N7C 1.298(18) .
C14C N4C 1.342(17) .
C14C N5C 1.352(18) .
C15C N4C 1.304(18) .
C15C C16C 1.41(2) .
C16C C17C 1.37(2) .
C17C N5C 1.320(19) .
C1D N1D 1.32(2) .
C1D C2D 1.38(2) .
C2D C3D 1.38(2) .
C3D C4D 1.39(2) .
C4D C5D 1.397(19) .
C4D C6D 1.48(2) .
C5D N1D 1.35(2) .
C6D N2D 1.320(18) .
C6D N3D 1.366(18) .
C7D N2D 1.354(18) .
C7D C8D 1.403(19) .
C7D C16D 1.482(19) .
C8D C9D 1.409(19) .
C9D N3D 1.30(2) .
C9D C12D 1.507(19) .
C10D N4D 1.33(2) .
C10D N5D 1.34(2) .
C11D N4D 1.337(18) .
C11D C12D 1.41(2) .
C12D C13D 1.36(2) .
C13D N5D 1.329(17) .
C14D N7D 1.319(17) .
C14D N6D 1.368(19) .
C15D N6D 1.335(18) .
C15D C16D 1.381(18) .
C16D C17D 1.378(19) .
C17D N7D 1.359(18) .
C1G N1G 1.29(2) .
C1G C2G 1.41(3) .
C2G C3G 1.42(3) .
C3G C4G 1.37(2) .
C4G C5G 1.40(2) .
C4G C6G 1.48(2) .
C5G N1G 1.37(2) .
C6G N2G 1.32(2) .
C6G N3G 1.343(19) .
C7G N2G 1.34(2) .
C7G C8G 1.37(2) .
C7G C16G 1.48(2) .
C8G C9G 1.41(2) .
C9G N3G 1.36(2) .
C9G C12G 1.48(2) .
C10G N5G 1.32(2) .
C10G N4G 1.34(2) .
C11G N4G 1.372(19) .
C11G C12G 1.39(2) .
C12G C13G 1.40(2) .
C13G N5G 1.327(18) .
C14G N6G 1.35(2) .
C14G N7G 1.365(18) .
C15G N6G 1.35(2) .
C15G C16G 1.38(2) .
C16G C17G 1.38(2) .
C17G N7G 1.35(2) .
N1H C1H 1.35(2) .
N1H C5H 1.37(2) .
C1H C2H 1.37(3) .
C2H C3H 1.39(2) .
C3H C4H 1.39(2) .
C4H C5H 1.39(2) .
C4H C6H 1.48(2) .
C6H N3H 1.34(2) .
C6H N2H 1.346(19) .
C7H N2H 1.325(19) .
C7H C8H 1.424(19) .
C7H C16H 1.46(2) .
C8H C9H 1.39(2) .
C9H N3H 1.33(2) .
C9H C12H 1.476(19) .
C10H N5H 1.296(19) .
C10H N4H 1.41(2) .
C11H N4H 1.329(18) .
C11H C12H 1.39(2) .
C12H C13H 1.39(2) .
C13H N5H 1.367(19) .
C14H N7H 1.31(2) .
C14H N6H 1.35(2) .
C15H N6H 1.336(19) .
C15H C16H 1.40(2) .
C16H C17H 1.42(2) .
C17H N7H 1.370(18) .
C1I C2I 1.36(3) .
C1I N1I 1.36(2) .
C2I C3I 1.36(3) .
C3I C4I 1.44(2) .
C4I C5I 1.41(2) .
C4I C6I 1.44(2) .
C5I N1I 1.32(2) .
C6I N3I 1.31(2) .
C6I N2I 1.34(2) .
C7I N2I 1.32(2) .
C7I C8I 1.40(2) .
C7I C12I 1.47(2) .
C8I C9I 1.36(2) .
C9I N3I 1.37(2) .
C9I C16I 1.47(2) .
C10I N4I 1.32(2) .
C10I N5I 1.31(2) .
C11I N4I 1.373(19) .
C11I C12I 1.39(2) .
C12I C13I 1.37(2) .
C13I N5I 1.350(19) .
C14I N7I 1.312(18) .
C14I N6I 1.35(2) .
C15I N6I 1.335(19) .
C15I C16I 1.40(2) .
C16I C17I 1.40(2) .
C17I N7I 1.32(2) .
C1J N1J 1.35(2) .
C1J C2J 1.38(3) .
C2J C3J 1.40(3) .
C3J C4J 1.39(3) .
C4J C5J 1.39(2) .
C4J C6J 1.50(2) .
C5J N1J 1.34(2) .
N2J C7J 1.33(2) .
N2J C6J 1.34(2) .
C6J N3J 1.32(2) .
N3J C9J 1.33(2) .
C7J C8J 1.41(2) .
C7J C16J 1.46(2) .
C8J C9J 1.41(2) .
C9J C12J 1.48(2) .
C10J N5J 1.32(2) .
C10J N4J 1.37(2) .
C11J N4J 1.32(2) .
C11J C12J 1.43(2) .
C12J C13J 1.39(2) .
C13J N5J 1.36(2) .
C14J N7J 1.283(19) .
C14J N6J 1.373(19) .
C15J N6J 1.359(18) .
C15J C16J 1.41(2) .
C16J C17J 1.36(2) .
C17J N7J 1.371(18) .
N6B Pd2 2.048(12) 2_666
N7B Pd5 2.039(12) 2_666
N6C Pd7 2.078(11) 2_666
N7C Pd1 2.060(11) 2_666
N1D Pd8 2.036(13) 2_666
N6I Pd13 2.014(14) 2_775
N6J Pd6 2.020(13) 2_775
N11 C11 1.48(2) .
N12 C12 1.46(3) .
C11 C12 1.32(3) .
N21 C21 1.47(2) .
N22 C22 1.50(2) .
C21 C22 1.47(3) .
C31 N31 1.46(2) .
C31 C32 1.53(3) .
C32 N32 1.43(2) .
C41 N41 1.44(3) .
C41 C42 1.38(3) .
C42 N42 1.44(3) .
C51 C52 1.46(4) .
C51 N51 1.46(3) .
C52 N52 1.47(2) .
C61 N61 1.50(2) .
C61 C62 1.53(3) .
C62 N62 1.45(2) .
C71 C72 1.44(3) .
C71 N71 1.50(2) .
C72 N72 1.49(2) .
C81 C82 1.36(3) .
C81 N81 1.44(3) .
C82 N82 1.45(2) .
N91 C91 1.50(3) .
N92 C92 1.44(3) .
C91 C92 1.30(3) .
C101 N101 1.47(2) .
C101 C102 1.54(3) .
C102 N102 1.48(2) .
C111 C112 1.47(3) .
C111 N111 1.47(2) .
C112 N112 1.47(3) .
C121 C122 1.43(4) .
C121 N121 1.49(3) .
C122 N122 1.54(3) .
N131 C131 1.38(3) .
N132 C132 1.44(4) .
C131 C132 1.40(5) .
C141 N141 1.46(3) .
C141 C142 1.49(4) .
C142 N142 1.43(3) .
C151 N151 1.51(3) .
C151 C152 1.49(5) .
C152 N152 1.55(3) .
N161 C161 1.48(2) .
N162 C162 1.49(2) .
C161 C162 1.47(3) .
C171 N171 1.46(3) .
C171 C172 1.48(3) .
C172 N172 1.49(3) .
C181 C182 1.51(3) .
C181 N181 1.48(2) .
C182 N182 1.47(3) .
C191 N191 1.46(3) .
C191 C192 1.46(3) .
C192 N192 1.50(2) .
C201 N201 1.42(3) .
C201 C202 1.48(3) .
C202 N202 1.48(3) .
N1N O2N 1.24(2) .
N1N O3N 1.26(2) .
N1N O4N 1.224(19) .
N5N O8N 1.20(3) .
N5N O6N 1.25(2) .
N5N O7N 1.25(2) .
N9N O11N 1.23(2) .
N9N O12N 1.23(3) .
N9N O10N 1.25(2) .
N13N O15N 1.267(18) .
N13N O14N 1.262(18) .
N13N O16N 1.253(19) .
N17N O20N 1.227(19) .
N17N O18N 1.214(16) .
N17N O19N 1.271(19) .
N21N O22N 1.240(15) .
N21N O24N 1.303(16) .
N21N O23N 1.257(16) .
N25N O26N 1.21(2) .
N25N O28N 1.25(3) .
N25N O27N 1.31(2) .
N29N O32N 1.25(3) .
N29N O31N 1.25(2) .
N29N O30N 1.27(2) .
N33N O35N 1.226(18) .
N33N O36N 1.228(17) .
N33N O34N 1.258(16) .
N37N O38N 1.239(19) .
N37N O39N 1.24(2) .
N37N O40N 1.27(2) .
N41N O43N 1.24(3) .
N41N O42N 1.25(3) .
N41N O44N 1.33(3) .
N45N O46N 1.19(3) .
N45N O47N 1.23(3) .
N45N O48N 1.27(3) .
N49N O50N 1.229(17) .
N49N O51N 1.253(19) .
N49N O52N 1.328(18) .
N49P O52P 1.324(19) .
N49P O51P 1.26(2) .
N49P O50P 1.249(19) .
N53N O55N 1.26(3) .
N53N O56N 1.18(3) .
N53N O54N 1.24(3) .
N57N O59N 1.25(3) .
N57N O58N 1.26(3) .
N57N O60N 1.34(3) .
N65N O67N 1.27(3) .
N65N O66N 1.26(3) .
N65N O68N 1.36(3) .
N61N O63N 1.224(17) .
N61N O64N 1.235(16) .
N61N O62N 1.262(16) .
N69N O70N 1.20(2) .
N69N O71N 1.16(3) .
N69N O72N 1.22(2) .
N73N O76N 1.23(2) .
N73N O75N 1.27(2) .
N73N O74N 1.205(19) .
N77N O79N 1.25(2) .
N77N O78N 1.251(18) .
N77N O80N 1.342(19) .
O82N N81N 1.21(2) .
O83N N81N 1.26(3) .
O84N N81N 1.29(3) .
N85N O87N 1.16(3) .
N85N O86N 1.22(3) .
N85N O88N 1.29(4) .
N89N O92N 1.19(2) .
N89N O90N 1.25(2) .
N89N O91N 1.30(2) .
N93N O96N 1.26(2) .
N93N O95N 1.24(2) .
N93N O94N 1.244(17) .
N1M O2M 1.19(2) .
N1M O3M 1.24(2) .
N1M O4M 1.32(3) .
N5M O7M 1.21(3) .
N5M O8M 1.28(3) .
N5M O6M 1.38(3) .
N9M O10M 1.16(2) .
N9M O11M 1.23(2) .
N9M O12M 1.27(3) .
N13M O16M 1.22(2) .
N13M O15M 1.21(2) .
N13M O14M 1.228(17) .
N17M O18M 1.02(3) .
N17M O20M 1.28(5) .
N17M O19M 1.46(4) .
N21M O24M 1.15(4) .
N21M O23M 1.22(2) .
N21M O22M 1.26(2) .
N25M O27M 1.25(3) .
N25M O26M 1.26(3) .
N25M O28M 1.29(4) .
N29M O31M 1.21(4) .
N29M O32M 1.52(5) .
N29M O30M 1.46(4) .
N33M O36M 1.13(4) .
N33M O34M 1.21(2) .
N33M O35M 1.32(3) .
N37M O38M 1.22(3) .
N37M O40M 1.29(4) .
N37M O39M 1.29(3) .
N41M O42M 1.18(3) .
N41M O43M 1.28(3) .
N41M O44M 1.35(4) .
N45M O46M 1.19(3) .
N45M O47M 1.26(3) .
N45M O48M 1.35(4) .
N49M O52M 1.326(19) .
N49M O51M 1.245(19) .
N49M O50M 1.249(18) .
N49Q O50Q 1.244(18) .
N49Q O51Q 1.250(19) .
N49Q O52Q 1.325(19) .
N53M O54M 1.19(3) .
N53M O56M 1.24(4) .
N53M O55M 1.18(4) .
N57M O58M 1.215(18) .
N57M O60M 1.322(19) .
N57M O59M 1.25(2) .
N61M O63M 1.260(19) .
N61M O64M 1.343(19) .
N61M O62M 1.250(18) .
O100 O100 2.00(16) 2_756

loop_
_geom_torsion_atom_site_label_1
_geom_torsion_atom_site_label_2
_geom_torsion_atom_site_label_3
_geom_torsion_atom_site_label_4
_geom_torsion
_geom_torsion_site_symmetry_4
N1A C1A C2A C3A -2(2) .
C1A C2A C3A C4A 3(2) .
C2A C3A C4A C5A -3(2) .
C2A C3A C4A C6A 179.5(14) .
C3A C4A C5A N1A 2(2) .
C6A C4A C5A N1A -179.8(13) .
C5A C4A C6A N2A 176.2(13) .
C3A C4A C6A N2A -6(2) .
C5A C4A C6A N3A 2(2) .
C3A C4A C6A N3A 179.9(14) .
N2A C7A C8A C9A 4(2) .
C16A C7A C8A C9A -172.5(14) .
C7A C8A C9A N3A -4(2) .
C7A C8A C9A C12A 170.0(13) .
C11A N4A C10A N5A -2.3(18) .
Pd4 N4A C10A N5A 175.2(10) .
C10A N4A C11A C12A 0.9(19) .
Pd4 N4A C11A C12A -176.5(10) .
N4A C11A C12A C13A 0(2) .
N4A C11A C12A C9A 179.2(13) .
N3A C9A C12A C11A -7.5(19) .
C8A C9A C12A C11A 177.6(14) .
N3A C9A C12A C13A 171.2(14) .
C8A C9A C12A C13A -4(2) .
C11A C12A C13A N5A 0(2) .
C9A C12A C13A N5A -179.2(13) .
C12A C13A N5A C10A -1(2) .
C12A C13A N5A Pd3 177.2(11) .
N4A C10A N5A C13A 2(2) .
N4A C10A N5A Pd3 -175.8(9) .
C15A N6A C14A N7A -1(2) .
Pd10 N6A C14A N7A -180.0(10) .
N6A C14A N7A C17A 2(2) .
N6A C14A N7A Pd15 169.2(10) .
C14A N6A C15A C16A 1(2) .
Pd10 N6A C15A C16A 179.1(10) .
N6A C15A C16A C17A 0(2) .
N6A C15A C16A C7A -173.4(13) .
N2A C7A C16A C17A -172.6(14) .
C8A C7A C16A C17A 4(2) .
N2A C7A C16A C15A 0(2) .
C8A C7A C16A C15A 177.0(14) .
C15A C16A C17A N7A 0(2) .
C7A C16A C17A N7A 173.5(13) .
C14A N7A C17A C16A -1(2) .
Pd15 N7A C17A C16A -168.9(11) .
N1B C1B C2B C3B 2(3) .
C1B C2B C3B C4B -2(3) .
C2B C3B C4B C5B 3(3) .
C2B C3B C4B C6B -179.5(16) .
C3B C4B C5B N1B -3(2) .
C6B C4B C5B N1B 178.4(13) .
C3B C4B C6B N2B -176.6(15) .
C5B C4B C6B N2B 1(2) .
C3B C4B C6B N3B 4(2) .
C5B C4B C6B N3B -177.8(13) .
N3B C7B C8B C9B -4(2) .
C12B C7B C8B C9B 174.8(13) .
C7B C8B C9B N2B 3(2) .
C7B C8B C9B C16B -175.9(13) .
N5B C11B C12B C13B -2(2) .
N5B C11B C12B C7B -174.7(13) .
N3B C7B C12B C11B 177.6(13) .
C8B C7B C12B C11B -2(2) .
N3B C7B C12B C13B 5(2) .
C8B C7B C12B C13B -174.0(13) .
C11B C12B C13B N4B 2(2) .
C7B C12B C13B N4B 174.5(12) .
N6B C15B C16B C17B 1(2) .
N6B C15B C16B C9B 179.7(12) .
N2B C9B C16B C17B -179.3(12) .
C8B C9B C16B C17B 0(2) .
N2B C9B C16B C15B 1.8(19) .
C8B C9B C16B C15B -179.2(14) .
C15B C16B C17B N7B -2.0(19) .
C9B C16B C17B N7B 179.1(12) .
N1C C1C C2C C3C 0(3) .
C1C C2C C3C C4C -1(3) .
C2C C3C C4C C5C 2(2) .
C2C C3C C4C C6C -175.6(16) .
C3C C4C C5C N1C -2(2) .
C6C C4C C5C N1C 175.7(14) .
C3C C4C C6C N2C -169.8(15) .
C5C C4C C6C N2C 12(2) .
C3C C4C C6C N3C 11(2) .
C5C C4C C6C N3C -166.8(13) .
N2C C7C C8C C9C 7(2) .
C16C C7C C8C C9C -172.8(13) .
C7C C8C C9C N3C -5(2) .
C7C C8C C9C C12C 174.5(12) .
N6C C11C C12C C13C 2.4(19) .
N6C C11C C12C C9C 175.2(12) .
N3C C9C C12C C11C 2.2(19) .
C8C C9C C12C C11C -177.2(13) .
N3C C9C C12C C13C 174.6(13) .
C8C C9C C12C C13C -5(2) .
C11C C12C C13C N7C -3(2) .
C9C C12C C13C N7C -175.0(13) .
N4C C15C C16C C17C -3(2) .
N4C C15C C16C C7C -178.2(13) .
N2C C7C C16C C17C -177.3(13) .
C8C C7C C16C C17C 3(2) .
N2C C7C C16C C15C -2(2) .
C8C C7C C16C C15C 178.0(14) .
C15C C16C C17C N5C 2(2) .
C7C C16C C17C N5C 177.1(13) .
N1D C1D C2D C3D 2(3) .
C1D C2D C3D C4D -2(3) .
C2D C3D C4D C5D 1(3) .
C2D C3D C4D C6D -177.6(16) .
C3D C4D C5D N1D 0(2) .
C6D C4D C5D N1D 178.4(13) .
C5D C4D C6D N2D -1(2) .
C3D C4D C6D N2D 177.4(15) .
C5D C4D C6D N3D 179.6(14) .
C3D C4D C6D N3D -2(2) .
N2D C7D C8D C9D 2(2) .
C16D C7D C8D C9D -172.8(13) .
C7D C8D C9D N3D -3(2) .
C7D C8D C9D C12D 174.4(13) .
N4D C11D C12D C13D 1(2) .
N4D C11D C12D C9D 176.2(12) .
N3D C9D C12D C13D 172.0(14) .
C8D C9D C12D C13D -5(2) .
N3D C9D C12D C11D -3(2) .
C8D C9D C12D C11D 179.9(13) .
C11D C12D C13D N5D -2(2) .
C9D C12D C13D N5D -176.8(13) .
N6D C15D C16D C17D -1(2) .
N6D C15D C16D C7D -177.2(12) .
N2D C7D C16D C17D -172.6(13) .
C8D C7D C16D C17D 2(2) .
N2D C7D C16D C15D 3.8(19) .
C8D C7D C16D C15D 178.9(14) .
C15D C16D C17D N7D 0.3(19) .
C7D C16D C17D N7D 176.9(12) .
N1G C1G C2G C3G -1(3) .
C1G C2G C3G C4G -1(3) .
C2G C3G C4G C5G 1(2) .
C2G C3G C4G C6G -176.3(16) .
C3G C4G C5G N1G -1(2) .
C6G C4G C5G N1G 177.2(14) .
C5G C4G C6G N2G -2(2) .
C3G C4G C6G N2G 175.6(15) .
C5G C4G C6G N3G 179.2(14) .
C3G C4G C6G N3G -3(2) .
N2G C7G C8G C9G 6(2) .
C16G C7G C8G C9G -174.8(14) .
C7G C8G C9G N3G -5(2) .
C7G C8G C9G C12G 173.4(14) .
N4G C11G C12G C13G -1(2) .
N4G C11G C12G C9G 176.1(13) .
N3G C9G C12G C13G 173.2(14) .
C8G C9G C12G C13G -5(2) .
N3G C9G C12G C11G -4(2) .
C8G C9G C12G C11G 178.1(14) .
C11G C12G C13G N5G 0(2) .
C9G C12G C13G N5G -177.3(14) .
N6G C15G C16G C17G 1(2) .
N6G C15G C16G C7G -173.0(13) .
N2G C7G C16G C15G 2(2) .
C8G C7G C16G C15G -177.5(15) .
N2G C7G C16G C17G -171.8(14) .
C8G C7G C16G C17G 9(2) .
C15G C16G C17G N7G 1(2) .
C7G C16G C17G N7G 174.5(13) .
C5H N1H C1H C2H -1(2) .
Pd20 N1H C1H C2H 176.7(13) .
N1H C1H C2H C3H -2(3) .
C1H C2H C3H C4H 2(2) .
C2H C3H C4H C5H 1(2) .
C2H C3H C4H C6H 178.5(15) .
C1H N1H C5H C4H 4(2) .
Pd20 N1H C5H C4H -174.0(10) .
C3H C4H C5H N1H -3(2) .
C6H C4H C5H N1H 178.6(13) .
C3H C4H C6H N3H -178.8(14) .
C5H C4H C6H N3H -1(2) .
C3H C4H C6H N2H 0(2) .
C5H C4H C6H N2H 177.5(13) .
N2H C7H C8H C9H 6(2) .
C16H C7H C8H C9H -171.0(13) .
C7H C8H C9H N3H -6(2) .
C7H C8H C9H C12H 170.1(13) .
N4H C11H C12H C13H 5(2) .
N4H C11H C12H C9H 179.6(14) .
N3H C9H C12H C13H 167.8(14) .
C8H C9H C12H C13H -8(2) .
N3H C9H C12H C11H -7(2) .
C8H C9H C12H C11H 177.4(14) .
C11H C12H C13H N5H -5(2) .
C9H C12H C13H N5H -179.6(14) .
N6H C15H C16H C17H 1(2) .
N6H C15H C16H C7H -174.8(13) .
N2H C7H C16H C15H 4(2) .
C8H C7H C16H C15H -179.3(14) .
N2H C7H C16H C17H -172.2(13) .
C8H C7H C16H C17H 5(2) .
C15H C16H C17H N7H -1(2) .
C7H C16H C17H N7H 174.7(13) .
N1I C1I C2I C3I 8(5) .
C1I C2I C3I C4I -3(4) .
C2I C3I C4I C5I -2(3) .
C2I C3I C4I C6I -177(2) .
C6I C4I C5I N1I 177.1(17) .
C3I C4I C5I N1I 2(3) .
C5I C4I C6I N3I -162.3(17) .
C3I C4I C6I N3I 13(3) .
C5I C4I C6I N2I 17(3) .
C3I C4I C6I N2I -168(2) .
N2I C7I C8I C9I 1(2) .
C12I C7I C8I C9I -177.9(14) .
C7I C8I C9I N3I -1(2) .
C7I C8I C9I C16I 172.1(14) .
N4I C11I C12I C13I -4(2) .
N4I C11I C12I C7I -179.7(14) .
N2I C7I C12I C11I -5(2) .
C8I C7I C12I C11I 174.4(15) .
N2I C7I C12I C13I -180.0(15) .
C8I C7I C12I C13I -1(2) .
C11I C12I C13I N5I 2(2) .
C7I C12I C13I N5I 177.1(14) .
N6I C15I C16I C17I 1(2) .
N6I C15I C16I C9I 174.8(14) .
N3I C9I C16I C17I -179.1(14) .
C8I C9I C16I C17I 7(2) .
N3I C9I C16I C15I 7(2) .
C8I C9I C16I C15I -166.6(15) .
C15I C16I C17I N7I -2(2) .
C9I C16I C17I N7I -176.4(14) .
N1J C1J C2J C3J -10(4) .
C1J C2J C3J C4J 9(5) .
C2J C3J C4J C5J -7(5) .
C2J C3J C4J C6J -177(3) .
C3J C4J C5J N1J 4(3) .
C6J C4J C5J N1J 175.0(19) .
C7J N2J C6J N3J 0(4) .
C7J N2J C6J C4J -172.5(19) .
C3J C4J C6J N3J 173(3) .
C5J C4J C6J N3J 3(3) .
C3J C4J C6J N2J -13(4) .
C5J C4J C6J N2J 176(2) .
N2J C6J N3J C9J 0(3) .
C4J C6J N3J C9J 172.4(19) .
C6J N2J C7J C8J -1(3) .
C6J N2J C7J C16J -178.2(18) .
N2J C7J C8J C9J 2(3) .
C16J C7J C8J C9J 179.2(16) .
C6J N3J C9J C8J 1(3) .
C6J N3J C9J C12J 178.8(17) .
C7J C8J C9J N3J -2(3) .
C7J C8J C9J C12J -179.7(16) .
N4J C11J C12J C13J 1(2) .
N4J C11J C12J C9J 179.2(14) .
N3J C9J C12J C13J -175.9(17) .
C8J C9J C12J C13J 2(3) .
N3J C9J C12J C11J 6(2) .
C8J C9J C12J C11J -176.0(16) .
C11J C12J C13J N5J 0(2) .
C9J C12J C13J N5J -178.1(15) .
N2J C7J C16J C17J 175.3(18) .
C8J C7J C16J C17J -2(3) .
N2J C7J C16J C15J -8(3) .
C8J C7J C16J C15J 174.8(16) .
N6J C15J C16J C17J -1(2) .
N6J C15J C16J C7J -178.7(15) .
C7J C16J C17J N7J 177.0(15) .
C15J C16J C17J N7J 0(2) .
C4A C5A N1A C1A -2(2) .
C4A C5A N1A Pd11 -179.0(11) .
C2A C1A N1A C5A 2(2) .
C2A C1A N1A Pd11 179.0(11) .
N3A C6A N2A C7A -5(2) .
C4A C6A N2A C7A -178.4(12) .
C8A C7A N2A C6A 0(2) .
C16A C7A N2A C6A 176.9(13) .
C8A C9A N3A C6A 0(2) .
C12A C9A N3A C6A -174.4(12) .
N2A C6A N3A C9A 5(2) .
C4A C6A N3A C9A 178.3(12) .
C2B C1B N1B C5B -3(2) .
C2B C1B N1B Pd8 174.5(13) .
C4B C5B N1B C1B 4(2) .
C4B C5B N1B Pd8 -173.7(10) .
N3B C6B N2B C9B 1(2) .
C4B C6B N2B C9B -178.0(12) .
C8B C9B N2B C6B -1(2) .
C16B C9B N2B C6B 177.5(12) .
N2B C6B N3B C7B -2(2) .
C4B C6B N3B C7B 176.8(12) .
C8B C7B N3B C6B 4(2) .
C12B C7B N3B C6B -175.2(12) .
C12B C13B N4B C10B 0(2) .
C12B C13B N4B Pd10 -171.6(10) .
N5B C10B N4B C13B -2(2) .
N5B C10B N4B Pd10 170.0(10) .
N4B C10B N5B C11B 2(2) .
N4B C10B N5B Pd1 -169.8(10) .
C12B C11B N5B C10B 0.6(19) .
C12B C11B N5B Pd1 172.2(10) .
N7B C14B N6B C15B 1.6(19) .
N7B C14B N6B Pd2 -177.5(10) 2_666
C16B C15B N6B C14B -1(2) .
C16B C15B N6B Pd2 178.4(10) 2_666
N6B C14B N7B C17B -2.7(19) .
N6B C14B N7B Pd5 172.0(10) 2_666
C16B C17B N7B C14B 2.9(19) .
C16B C17B N7B Pd5 -171.6(10) 2_666
C4C C5C N1C C1C 1(2) .
C4C C5C N1C Pd11 -178.9(11) .
C2C C1C N1C C5C 0(3) .
C2C C1C N1C Pd11 -179.8(15) .
N3C C6C N2C C7C 1(2) .
C4C C6C N2C C7C -177.6(13) .
C8C C7C N2C C6C -6(2) .
C16C C7C N2C C6C 174.4(13) .
C8C C9C N3C C6C 1(2) .
C12C C9C N3C C6C -178.4(12) .
N2C C6C N3C C9C 1(2) .
C4C C6C N3C C9C 180.0(13) .
C16C C15C N4C C14C 3(2) .
C16C C15C N4C Pd4 177.3(11) .
N5C C14C N4C C15C -4(2) .
N5C C14C N4C Pd4 -177.6(10) .
C16C C17C N5C C14C -2(2) .
C16C C17C N5C Pd5 -173.5(10) .
N4C C14C N5C C17C 3(2) .
N4C C14C N5C Pd5 174.7(10) .
N7C C10C N6C C11C 0(2) .
N7C C10C N6C Pd7 175.9(10) 2_666
C12C C11C N6C C10C -1.4(19) .
C12C C11C N6C Pd7 -176.9(9) 2_666
C12C C13C N7C C10C 2(2) .
C12C C13C N7C Pd1 177.3(10) 2_666
N6C C10C N7C C13C 0(2) .
N6C C10C N7C Pd1 -176.1(10) 2_666
C4D C5D N1D C1D 0(2) .
C4D C5D N1D Pd8 -177.6(11) 2_666
C2D C1D N1D C5D -1(2) .
C2D C1D N1D Pd8 176.7(13) 2_666
N3D C6D N2D C7D 0(2) .
C4D C6D N2D C7D -178.7(13) .
C8D C7D N2D C6D -1(2) .
C16D C7D N2D C6D 174.0(12) .
C8D C9D N3D C6D 2(2) .
C12D C9D N3D C6D -174.8(13) .
N2D C6D N3D C9D -1(2) .
C4D C6D N3D C9D 178.1(13) .
N5D C10D N4D C11D -4(2) .
N5D C10D N4D Pd7 170.7(11) .
C12D C11D N4D C10D 2(2) .
C12D C11D N4D Pd7 -172.8(10) .
C12D C13D N5D C10D 0(2) .
C12D C13D N5D Pd15 174.7(11) .
N4D C10D N5D C13D 3(2) .
N4D C10D N5D Pd15 -171.4(11) .
C16D C15D N6D C14D -1.5(19) .
C16D C15D N6D Pd2 172.5(10) .
N7D C14D N6D C15D 3.9(18) .
N7D C14D N6D Pd2 -170.9(9) .
N6D C14D N7D C17D -4.1(18) .
N6D C14D N7D Pd3 167.1(9) .
C16D C17D N7D C14D 2.0(19) .
C16D C17D N7D Pd3 -169.0(10) .
C2G C1G N1G C5G 2(3) .
C2G C1G N1G Pd17 177.4(13) .
C4G C5G N1G C1G -1(2) .
C4G C5G N1G Pd17 -176.7(12) .
N3G C6G N2G C7G 1(2) .
C4G C6G N2G C7G -177.7(13) .
C8G C7G N2G C6G -4(2) .
C16G C7G N2G C6G 176.5(13) .
N2G C6G N3G C9G 1(2) .
C4G C6G N3G C9G 179.2(13) .
C8G C9G N3G C6G 1(2) .
C12G C9G N3G C6G -176.6(13) .
N5G C10G N4G C11G 0(2) .
N5G C10G N4G Pd13 178.4(10) .
C12G C11G N4G C10G 1(2) .
C12G C11G N4G Pd13 -177.2(11) .
N4G C10G N5G C13G -2(2) .
N4G C10G N5G Pd12 -171.7(10) .
C12G C13G N5G C10G 2(2) .
C12G C13G N5G Pd12 171.6(11) .
N7G C14G N6G C15G 3(2) .
N7G C14G N6G Pd18 -171.6(10) .
C16G C15G N6G C14G -2(2) .
C16G C15G N6G Pd18 171.2(10) .
C16G C17G N7G C14G -1(2) .
C16G C17G N7G Pd16 -170.5(11) .
N6G C14G N7G C17G -1.4(19) .
N6G C14G N7G Pd16 168.9(10) .
C8H C7H N2H C6H -1(2) .
C16H C7H N2H C6H 176.0(12) .
N3H C6H N2H C7H -5(2) .
C4H C6H N2H C7H 177.2(13) .
C8H C9H N3H C6H 1(2) .
C12H C9H N3H C6H -175.2(13) .
N2H C6H N3H C9H 5(2) .
C4H C6H N3H C9H -177.1(13) .
C12H C11H N4H C10H -1(2) .
C12H C11H N4H Pd14 -177.9(11) .
N5H C10H N4H C11H -3(2) .
N5H C10H N4H Pd14 173.8(11) .
N4H C10H N5H C13H 3(2) .
N4H C10H N5H Pd16 -173.3(11) .
C12H C13H N5H C10H 1(2) .
C12H C13H N5H Pd16 177.7(11) .
C16H C15H N6H C14H -1(2) .
C16H C15H N6H Pd6 174.1(11) .
N7H C14H N6H C15H 1(2) .
N7H C14H N6H Pd6 -174.4(11) .
N6H C14H N7H C17H -1(2) .
N6H C14H N7H Pd12 172.3(11) .
C16H C17H N7H C14H 1(2) .
C16H C17H N7H Pd12 -172.5(10) .
C4I C5I N1I C1I 3(3) .
C4I C5I N1I Pd20 -176.2(14) .
C2I C1I N1I C5I -8(4) .
C2I C1I N1I Pd20 171(2) .
N3I C6I N2I C7I 1(3) .
C4I C6I N2I C7I -177.9(16) .
C8I C7I N2I C6I -1(2) .
C12I C7I N2I C6I 178.0(15) .
N2I C6I N3I C9I -1(3) .
C4I C6I N3I C9I 178.0(16) .
C8I C9I N3I C6I 1(2) .
C16I C9I N3I C6I -173.0(15) .
N5I C10I N4I C11I -4(2) .
N5I C10I N4I Pd14 -176.6(11) .
C12I C11I N4I C10I 5(2) .
C12I C11I N4I Pd14 178.3(11) .
N4I C10I N5I C13I 1(2) .
N4I C10I N5I Pd19 173.6(11) .
C12I C13I N5I C10I 0(2) .
C12I C13I N5I Pd19 -173.1(12) .
C16I C15I N6I C14I 0(2) .
C16I C15I N6I Pd13 -171.4(11) 2_775
N7I C14I N6I C15I 1(2) .
N7I C14I N6I Pd13 172.2(10) 2_775
N6I C14I N7I C17I -2(2) .
N6I C14I N7I Pd9 -168.3(10) .
C16I C17I N7I C14I 3(2) .
C16I C17I N7I Pd9 169.0(11) .
C2J C1J N1J C5J 7(3) .
C2J C1J N1J Pd17 -166(2) .
C4J C5J N1J C1J -5(3) .
C4J C5J N1J Pd17 168.9(15) .
C12J C11J N4J C10J -1(2) .
C12J C11J N4J Pd18 -179.1(11) .
N5J C10J N4J C11J -1(2) .
N5J C10J N4J Pd18 177.8(11) .
C12J C13J N5J C10J -1(2) .
C12J C13J N5J Pd19 172.3(12) .
N4J C10J N5J C13J 2(2) .
N4J C10J N5J Pd19 -171.8(11) .
C16J C15J N6J C14J 1(2) .
C16J C15J N6J Pd6 174.8(12) 2_775
N7J C14J N6J C15J 2(2) .
N7J C14J N6J Pd6 -172.5(12) 2_775
N6J C14J N7J C17J -3(2) .
N6J C14J N7J Pd9 174.1(11) .
C16J C17J N7J C14J 2(2) .
C16J C17J N7J Pd9 -175.1(12) .
Pd1 N11 C11 C12 -12(3) .
N11 C11 C12 N12 24(5) .
Pd1 N12 C12 C11 -23(4) .
Pd2 N21 C21 C22 40(2) .
Pd2 N22 C22 C21 44(2) .
N21 C21 C22 N22 -56(2) .
N31 C31 C32 N32 -53(2) .
N41 C41 C42 N42 30(4) .
N51 C51 C52 N52 43(4) .
N61 C61 C62 N62 49.6(18) .
N71 C71 C72 N72 -48(2) .
N81 C81 C82 N82 -1(5) .
Pd9 N91 C91 C92 -10(4) .
N91 C91 C92 N92 20(5) .
Pd9 N92 C92 C91 -20(4) .
N101 C101 C102 N102 50(2) .
N111 C111 C112 N112 -38(3) .
N121 C121 C122 N122 -53(2) .
Pd13 N131 C131 C132 -17(4) .
N131 C131 C132 N132 23(6) .
Pd13 N132 C132 C131 -16(5) .
N141 C141 C142 N142 -45(4) .
N151 C151 C152 N152 52(3) .
Pd16 N161 C161 C162 40(2) .
N161 C161 C162 N162 -54(3) .
Pd16 N162 C162 C161 41(2) .
N171 C171 C172 N172 51(2) .
N181 C181 C182 N182 -52(2) .
N191 C191 C192 N192 48(3) .
N201 C201 C202 N202 -49(2) .
C32 C31 N31 Pd3 36(2) .
C31 C32 N32 Pd3 43.4(18) .
C42 C41 N41 Pd4 -22(3) .
C41 C42 N42 Pd4 -22(3) .
C52 C51 N51 Pd5 -32(3) .
C51 C52 N52 Pd5 -33(3) .
C62 C61 N61 Pd6 -43.5(16) .
C61 C62 N62 Pd6 -33.8(17) .
C72 C71 N71 Pd7 37.9(19) .
C71 C72 N72 Pd7 35(2) .
C82 C81 N81 Pd8 -10(4) .
C81 C82 N82 Pd8 11(4) .
C102 C101 N101 Pd10 -43(2) .
C101 C102 N102 Pd10 -34(2) .
C112 C111 N111 Pd11 26(2) .
C111 C112 N112 Pd11 32(3) .
C122 C121 N121 Pd12 37(2) .
C121 C122 N122 Pd12 45(2) .
C142 C141 N141 Pd14 33(3) .
C141 C142 N142 Pd14 35(4) .
C152 C151 N151 Pd15 -48(2) .
C151 C152 N152 Pd15 -34(3) .
C172 C171 N171 Pd17 -38(2) .
C171 C172 N172 Pd17 -40(2) .
C182 C181 N181 Pd18 34(2) .
C181 C182 N182 Pd18 46(2) .
C192 C191 N191 Pd19 -43(3) .
C191 C192 N192 Pd19 -31(3) .
C202 C201 N201 Pd20 34(2) .
C201 C202 N202 Pd20 43(2) .
